data_7150103
loop_
_publ_author_name
'Cooper, Alan'
'Nutley, Margaret'
'MacLean, Elizabeth J.'
'Cameron, Ken'
'Fielding, Lee'
'Mestres, Jordi'
'Palin, Ronald'

_publ_section_title
;
 Mutual induced fit in cyclodextrin-rocuronium complexes.
;
_journal_issue 10
_journal_name_full 'Organic &amp; biomolecular chemistry'
_journal_page_first 1863
_journal_page_last 1871
_journal_paper_doi 10.1039/b415903a
_journal_volume 3
_journal_year 2005
_chemical_formula_sum 'C136 H191 N2 Na7 O69 S8'
_chemical_formula_weight 3375.32
_chemical_name_systematic
;
?
;
_space_group_IT_number 4
_symmetry_cell_setting monoclinic
_symmetry_space_group_name_Hall 'P 2yb'
_symmetry_space_group_name_H-M 'P 1 21 1'
_atom_sites_solution_hydrogens geom
_atom_sites_solution_primary direct
_atom_sites_solution_secondary difmap
_audit_creation_method SHELXL-97
_cell_angle_alpha 90.00
_cell_angle_beta 106.746(2)
_cell_angle_gamma 90.00
_cell_formula_units_Z 4
_cell_length_a 25.9377(17)
_cell_length_b 31.857(2)
_cell_length_c 26.5255(18)
_cell_measurement_reflns_used 25419
_cell_measurement_temperature 150(2)
_cell_measurement_theta_max 22.493
_cell_measurement_theta_min 2.244
_cell_volume 20988(2)
_computing_cell_refinement 'Bruker AXS SAINT v6.02a'
_computing_data_collection 'Bruker AXS SMART'
_computing_data_reduction 'Bruker AXS SAINT v6.02a'
_computing_publication_material 'Bruker SHELXTL and local programs'
_computing_structure_refinement 'SHELXL-97 (Sheldrick, 1997)'
_computing_structure_solution 'SHELXM-97 (Sheldrick, 2000)'
_diffrn_ambient_temperature 150(2)
_diffrn_measured_fraction_theta_full 0.987
_diffrn_measured_fraction_theta_max 0.987
_diffrn_measurement_device_type 'Bruker AXS SMART CCD diffractometer'
_diffrn_measurement_method '\w rotation with narrow frames'
_diffrn_radiation_monochromator 'silicon 111'
_diffrn_radiation_source 'Daresbury SRS station 9.8'
_diffrn_radiation_type synchrotron
_diffrn_radiation_wavelength 0.6883
_diffrn_reflns_av_R_equivalents 0.0520
_diffrn_reflns_av_sigmaI/netI 0.0547
_diffrn_reflns_limit_h_max 21
_diffrn_reflns_limit_h_min -21
_diffrn_reflns_limit_k_max 26
_diffrn_reflns_limit_k_min -26
_diffrn_reflns_limit_l_max 22
_diffrn_reflns_limit_l_min -22
_diffrn_reflns_number 67469
_diffrn_reflns_theta_full 16.69
_diffrn_reflns_theta_max 16.69
_diffrn_reflns_theta_min 1.70
_exptl_absorpt_coefficient_mu 0.172
_exptl_absorpt_correction_T_max 0.9897
_exptl_absorpt_correction_T_min 0.9599
_exptl_absorpt_correction_type multi-scan
_exptl_crystal_colour colourless
_exptl_crystal_density_diffrn 1.068
_exptl_crystal_density_method 'not measured'
_exptl_crystal_description needle
_exptl_crystal_F_000 7112
_exptl_crystal_size_max 0.24
_exptl_crystal_size_mid 0.08
_exptl_crystal_size_min 0.06
_refine_diff_density_max 1.382
_refine_diff_density_min -0.694
_refine_diff_density_rms 0.156
_refine_ls_abs_structure_details 'Flack H D (1983), Acta Cryst. A39, 876-881'
_refine_ls_abs_structure_Flack 0.0(2)
_refine_ls_extinction_method none
_refine_ls_goodness_of_fit_ref 1.979
_refine_ls_hydrogen_treatment constr
_refine_ls_matrix_type full
_refine_ls_number_parameters 2804
_refine_ls_number_reflns 25027
_refine_ls_number_restraints 7308
_refine_ls_restrained_S_all 1.849
_refine_ls_R_factor_all 0.2131
_refine_ls_R_factor_gt 0.1806
_refine_ls_shift/su_max 0.003
_refine_ls_shift/su_mean 0.000
_refine_ls_structure_factor_coef Fsqd
_refine_ls_weighting_details 'calc w=1/[\s^2^(Fo^2^)+(0.2000P)^2^+0.0000P] where P=(Fo^2^+2Fc^2^)/3'
_refine_ls_weighting_scheme calc
_refine_ls_wR_factor_gt 0.4369
_refine_ls_wR_factor_ref 0.4681
_reflns_number_gt 18175
_reflns_number_total 25027
_reflns_threshold_expression I>2\s(I)
_cod_data_source_file b415903a.txt
_cod_data_source_block dart84
_cod_original_sg_symbol_H-M P2(1)
_cod_database_code 7150103

loop_
_symmetry_equiv_pos_as_xyz
'x, y, z'
'-x, y+1/2, -z'

loop_
_atom_site_label
_atom_site_type_symbol
_atom_site_fract_x
_atom_site_fract_y
_atom_site_fract_z
_atom_site_U_iso_or_equiv
_atom_site_adp_type
_atom_site_occupancy
_atom_site_symmetry_multiplicity
_atom_site_calc_flag
_atom_site_refinement_flags
_atom_site_disorder_assembly
_atom_site_disorder_group
O1 O 1.1650(5) 0.1705(4) 1.0548(5) 0.083(3) Uani 1 1 d DU . .
C2 C 1.1632(7) 0.2097(4) 1.0803(6) 0.085(3) Uani 1 1 d DU . .
H2 H 1.1932 0.2108 1.1138 0.102 Uiso 1 1 calc R . .
C3 C 1.1695(8) 0.2453(5) 1.0454(6) 0.083(4) Uiso 1 1 d DU . .
H3 H 1.2063 0.2426 1.0410 0.099 Uiso 1 1 calc R . .
C4 C 1.1304(7) 0.2418(4) 0.9913(5) 0.077(5) Uiso 1 1 d DU . .
H4 H 1.0930 0.2465 0.9937 0.092 Uiso 1 1 calc R . .
C5 C 1.1339(7) 0.1986(4) 0.9692(4) 0.069(4) Uiso 1 1 d DU . .
H5 H 1.1698 0.1945 0.9629 0.083 Uiso 1 1 calc R . .
C6 C 1.1247(7) 0.1651(4) 1.0058(5) 0.074(3) Uani 1 1 d DU . .
H6 H 1.0878 0.1673 1.0103 0.089 Uiso 1 1 calc R . .
O7 O 1.1132(5) 0.2142(4) 1.0919(5) 0.083(3) Uani 1 1 d DU . .
O8 O 1.1680(6) 0.2848(4) 1.0710(5) 0.091(4) Uiso 1 1 d DU . .
O9 O 1.1425(6) 0.2732(5) 0.9571(6) 0.093(4) Uiso 1 1 d DU . .
C10 C 1.1347(8) 0.1218(3) 0.9872(7) 0.073(4) Uani 1 1 d DU . .
H10A H 1.1731 0.1190 0.9886 0.088 Uiso 1 1 calc R . .
H10B H 1.1127 0.1178 0.9503 0.088 Uiso 1 1 calc R . .
S11 S 1.1175(2) 0.08230(17) 1.0285(2) 0.0879(18) Uani 1 1 d DU . .
C12 C 1.1493(2) 0.0365(2) 1.0149(5) 0.089(4) Uani 1 1 d GDU . .
C13 C 1.1667(5) 0.0324(3) 0.9703(5) 0.095(4) Uani 1 1 d GDU . .
H13 H 1.1617 0.0549 0.9457 0.114 Uiso 1 1 calc R . .
C14 C 1.1915(5) -0.0044(4) 0.9616(5) 0.101(4) Uani 1 1 d GDU . .
H14 H 1.2034 -0.0072 0.9311 0.121 Uiso 1 1 calc R . .
C15 C 1.1988(3) -0.0372(3) 0.9975(5) 0.102(4) Uani 1 1 d GDU . .
C16 C 1.1814(5) -0.0332(3) 1.0421(5) 0.098(4) Uani 1 1 d GDU . .
H16 H 1.1864 -0.0556 1.0667 0.117 Uiso 1 1 calc R . .
C17 C 1.1566(5) 0.0037(3) 1.0508(4) 0.093(4) Uani 1 1 d GDU . .
H17 H 1.1447 0.0065 1.0814 0.112 Uiso 1 1 calc R . .
C18 C 1.2269(4) -0.0784(4) 0.9883(4) 0.106(4) Uani 1 1 d DU . .
O19 O 1.2432(6) -0.0798(4) 0.9506(5) 0.122(5) Uani 1 1 d DU . .
O20 O 1.2305(6) -0.1060(3) 1.0196(5) 0.104(4) Uani 1 1 d DU . .
O21 O 1.1018(5) 0.1899(4) 1.2231(5) 0.081(3) Uani 1 1 d DU . .
C22 C 1.0709(5) 0.2243(4) 1.2332(7) 0.082(3) Uani 1 1 d DU . .
H22 H 1.0816 0.2297 1.2720 0.098 Uiso 1 1 calc R . .
C23 C 1.0812(8) 0.2634(4) 1.2056(7) 0.087(3) Uani 1 1 d DU . .
H23 H 1.1189 0.2726 1.2236 0.104 Uiso 1 1 calc R . .
C24 C 1.0772(8) 0.2572(4) 1.1483(7) 0.087(3) Uani 1 1 d DU . .
H24 H 1.0392 0.2501 1.1284 0.105 Uiso 1 1 calc R . .
C25 C 1.1134(7) 0.2209(4) 1.1449(6) 0.083(3) Uani 1 1 d DU . .
H25 H 1.1509 0.2286 1.1656 0.099 Uiso 1 1 calc R . .
C26 C 1.0977(8) 0.1821(4) 1.1693(6) 0.081(3) Uani 1 1 d DU . .
H26 H 1.0593 0.1753 1.1504 0.097 Uiso 1 1 calc R . .
O27 O 1.0149(5) 0.2141(4) 1.2162(5) 0.084(3) Uani 1 1 d DU . .
O28 O 1.0461(6) 0.2965(4) 1.2120(6) 0.102(4) Uani 1 1 d DU . .
O29 O 1.0936(7) 0.2945(4) 1.1266(6) 0.099(4) Uani 1 1 d DU . .
C30 C 1.1320(7) 0.1444(3) 1.1662(10) 0.085(4) Uani 1 1 d DU . .
H30A H 1.1677 0.1471 1.1925 0.102 Uiso 1 1 calc R . .
H30B H 1.1375 0.1429 1.1308 0.102 Uiso 1 1 calc R . .
S31 S 1.0987(3) 0.09727(19) 1.1788(3) 0.112(2) Uani 1 1 d DU . .
C32 C 1.1459(4) 0.0574(3) 1.1806(2) 0.083(4) Uani 1 1 d GDU . .
C33 C 1.1304(4) 0.0174(3) 1.1913(4) 0.082(4) Uani 1 1 d GDU . .
H33 H 1.0962 0.0132 1.1970 0.099 Uiso 1 1 calc R . .
C34 C 1.1648(5) -0.0164(3) 1.1936(5) 0.083(4) Uani 1 1 d GDU . .
H34 H 1.1542 -0.0438 1.2009 0.099 Uiso 1 1 calc R . .
C35 C 1.2147(4) -0.0103(3) 1.1852(3) 0.085(4) Uani 1 1 d GDU . .
C36 C 1.2303(4) 0.0297(4) 1.1745(5) 0.089(4) Uani 1 1 d GDU . .
H36 H 1.2644 0.0339 1.1687 0.107 Uiso 1 1 calc R . .
C37 C 1.1959(5) 0.0636(3) 1.1722(5) 0.086(4) Uani 1 1 d GDU . .
H37 H 1.2065 0.0909 1.1648 0.104 Uiso 1 1 calc R . .
C38 C 1.2537(5) -0.0480(4) 1.1876(3) 0.089(5) Uiso 1 1 d DU . .
O39 O 1.2417(5) -0.0804(3) 1.2037(6) 0.113(5) Uiso 1 1 d DU . .
O40 O 1.2924(4) -0.0418(4) 1.1732(5) 0.096(4) Uiso 1 1 d DU . .
O41 O 0.9220(5) 0.1619(4) 1.2768(5) 0.076(3) Uani 1 1 d DU . .
C42 C 0.8899(5) 0.1968(4) 1.2818(6) 0.079(3) Uani 1 1 d DU . .
H42 H 0.8702 0.1902 1.3081 0.094 Uiso 1 1 calc R . .
C43 C 0.9243(6) 0.2351(4) 1.2994(8) 0.083(3) Uani 1 1 d DU . .
H43 H 0.9498 0.2298 1.3350 0.100 Uiso 1 1 calc R . .
C44 C 0.9559(6) 0.2442(5) 1.2613(8) 0.085(3) Uani 1 1 d DU . .
H44 H 0.9311 0.2524 1.2264 0.102 Uiso 1 1 calc R . .
C45 C 0.9881(6) 0.2062(5) 1.2555(7) 0.081(3) Uani 1 1 d DU . .
H45 H 1.0159 0.2008 1.2898 0.098 Uiso 1 1 calc R . .
C46 C 0.9529(6) 0.1679(4) 1.2408(7) 0.076(3) Uani 1 1 d DU . .
H46 H 0.9278 0.1718 1.2046 0.092 Uiso 1 1 calc R . .
O47 O 0.8521(5) 0.2053(4) 1.2321(5) 0.079(3) Uani 1 1 d DU . .
O48 O 0.8916(6) 0.2709(4) 1.3022(6) 0.092(4) Uani 1 1 d DU . .
O49 O 0.9920(6) 0.2781(4) 1.2828(6) 0.097(4) Uani 1 1 d DU . .
C50 C 0.9849(6) 0.1276(4) 1.2419(9) 0.085(4) Uani 1 1 d DU . .
H50A H 1.0070 0.1217 1.2784 0.101 Uiso 1 1 calc R . .
H50B H 1.0095 0.1310 1.2197 0.101 Uiso 1 1 calc R . .
S51 S 0.9395(2) 0.08449(19) 1.2178(2) 0.0896(18) Uani 1 1 d DU . .
C52 C 0.9776(6) 0.0392(3) 1.2393(3) 0.100(4) Uani 1 1 d GDU . .
C53 C 1.0327(5) 0.0377(4) 1.2641(6) 0.110(5) Uani 1 1 d GDU . .
H53 H 1.0531 0.0629 1.2708 0.132 Uiso 1 1 calc R . .
C54 C 1.0579(5) -0.0007(5) 1.2792(6) 0.116(5) Uani 1 1 d GDU . .
H54 H 1.0955 -0.0017 1.2962 0.139 Uiso 1 1 calc R . .
C55 C 1.0280(7) -0.0375(3) 1.2695(4) 0.119(5) Uani 1 1 d GDU . .
C56 C 0.9730(7) -0.0360(3) 1.2447(6) 0.106(5) Uani 1 1 d GDU . .
H56 H 0.9526 -0.0613 1.2381 0.127 Uiso 1 1 calc R . .
C57 C 0.9478(5) 0.0023(4) 1.2296(5) 0.099(4) Uani 1 1 d GDU . .
H57 H 0.9102 0.0034 1.2127 0.119 Uiso 1 1 calc R . .
C58 C 1.0546(7) -0.0812(5) 1.2856(5) 0.150(6) Uiso 1 1 d DU . .
O59 O 1.0264(9) -0.1087(4) 1.2925(10) 0.218(10) Uiso 1 1 d DU . .
O60 O 1.1013(7) -0.0841(6) 1.2897(9) 0.201(8) Uiso 1 1 d DU . .
O61 O 0.7154(5) 0.1609(4) 1.1804(5) 0.078(3) Uani 1 1 d DU . .
C62 C 0.6907(7) 0.1987(4) 1.1569(4) 0.082(3) Uani 1 1 d DU . .
H62 H 0.6508 0.1955 1.1487 0.099 Uiso 1 1 calc R . .
C63 C 0.7082(6) 0.2345(4) 1.1950(7) 0.087(3) Uani 1 1 d DU . .
H63 H 0.7006 0.2272 1.2289 0.104 Uiso 1 1 calc R . .
C64 C 0.7679(6) 0.2408(5) 1.2051(7) 0.086(3) Uani 1 1 d DU . .
H64 H 0.7758 0.2484 1.1716 0.103 Uiso 1 1 calc R . .
C65 C 0.7960(5) 0.2005(5) 1.2264(7) 0.081(3) Uani 1 1 d DU . .
H65 H 0.7914 0.1955 1.2621 0.097 Uiso 1 1 calc R . .
C66 C 0.7726(5) 0.1635(4) 1.1919(7) 0.072(3) Uani 1 1 d DU . .
H66 H 0.7822 0.1658 1.1581 0.087 Uiso 1 1 calc R . .
O67 O 0.7032(5) 0.2090(4) 1.1093(5) 0.078(3) Uani 1 1 d DU . .
O68 O 0.6799(6) 0.2724(4) 1.1743(6) 0.096(4) Uani 1 1 d DU . .
O69 O 0.7837(6) 0.2746(5) 1.2425(6) 0.105(4) Uani 1 1 d DU . .
C70 C 0.7932(8) 0.1220(4) 1.2180(6) 0.072(4) Uani 1 1 d DU . .
H70A H 0.7805 0.1178 1.2495 0.086 Uiso 1 1 calc R . .
H70B H 0.8331 0.1218 1.2293 0.086 Uiso 1 1 calc R . .
S71 S 0.7681(3) 0.08069(19) 1.1710(2) 0.0925(19) Uani 1 1 d DU . .
C72 C 0.7924(3) 0.0342(3) 1.2044(5) 0.094(4) Uani 1 1 d GDU . .
C73 C 0.8239(5) 0.0306(3) 1.2564(5) 0.098(4) Uani 1 1 d GDU . .
H73 H 0.8341 0.0550 1.2774 0.118 Uiso 1 1 calc R . .
C74 C 0.8403(5) -0.0087(4) 1.2777(4) 0.105(4) Uani 1 1 d GDU . .
H74 H 0.8617 -0.0112 1.3132 0.127 Uiso 1 1 calc R . .
C75 C 0.8252(4) -0.0445(3) 1.2469(6) 0.106(4) Uani 1 1 d GDU . .
C76 C 0.7938(5) -0.0409(3) 1.1949(5) 0.097(4) Uani 1 1 d GDU . .
H76 H 0.7835 -0.0654 1.1739 0.117 Uiso 1 1 calc R . .
C77 C 0.7774(5) -0.0016(4) 1.1737(4) 0.094(4) Uani 1 1 d GDU . .
H77 H 0.7559 0.0009 1.1381 0.113 Uiso 1 1 calc R . .
C78 C 0.8434(5) -0.0887(4) 1.2704(5) 0.125(5) Uani 1 1 d DU . .
O79 O 0.8300(7) -0.1182(4) 1.2424(6) 0.132(5) Uani 1 1 d DU . .
O80 O 0.8699(7) -0.0900(5) 1.3152(5) 0.154(6) Uani 1 1 d DU . .
O81 O 0.6258(5) 0.1809(4) 0.9738(5) 0.085(3) Uani 1 1 d DU . .
C82 C 0.6283(7) 0.2195(4) 0.9478(6) 0.082(3) Uani 1 1 d DU . .
H82 H 0.5971 0.2208 0.9153 0.099 Uiso 1 1 calc R . .
C83 C 0.6226(8) 0.2545(5) 0.9838(6) 0.089(3) Uani 1 1 d DU . .
H83 H 0.5864 0.2523 0.9896 0.107 Uiso 1 1 calc R . .
C84 C 0.6646(8) 0.2529(5) 1.0365(6) 0.089(4) Uani 1 1 d DU . .
H84 H 0.7013 0.2566 1.0321 0.107 Uiso 1 1 calc R . .
C85 C 0.6605(7) 0.2109(5) 1.0614(4) 0.081(3) Uani 1 1 d DU . .
H85 H 0.6251 0.2087 1.0691 0.097 Uiso 1 1 calc R . .
C86 C 0.6651(7) 0.1767(4) 1.0236(5) 0.082(3) Uani 1 1 d DU . .
H86 H 0.7018 0.1780 1.0184 0.098 Uiso 1 1 calc R . .
O87 O 0.6769(5) 0.2226(4) 0.9327(4) 0.079(3) Uani 1 1 d DU . .
O88 O 0.6253(6) 0.2938(5) 0.9581(6) 0.099(3) Uani 1 1 d DU . .
O89 O 0.6535(7) 0.2858(5) 1.0690(6) 0.115(5) Uani 1 1 d DU . .
C90 C 0.6572(9) 0.1337(4) 1.0449(7) 0.085(4) Uani 1 1 d DU . .
H90A H 0.6198 0.1307 1.0468 0.102 Uiso 1 1 calc R . .
H90B H 0.6822 0.1299 1.0806 0.102 Uiso 1 1 calc R . .
S91 S 0.6707(4) 0.0953(2) 1.0006(3) 0.139(3) Uani 1 1 d DU . .
C92 C 0.6661(5) 0.0469(3) 1.0295(5) 0.123(7) Uiso 1 1 d GDU . .
C93 C 0.6379(6) 0.0401(5) 1.0661(6) 0.134(7) Uiso 1 1 d GDU . .
H93 H 0.6196 0.0627 1.0769 0.161 Uiso 1 1 calc R . .
C94 C 0.6365(7) 0.0003(6) 1.0871(6) 0.144(7) Uiso 1 1 d GDU . .
H94 H 0.6172 -0.0043 1.1121 0.172 Uiso 1 1 calc R . .
C95 C 0.6632(6) -0.0328(4) 1.0714(6) 0.152(7) Uiso 1 1 d GDU . .
C96 C 0.6914(7) -0.0260(4) 1.0347(7) 0.143(7) Uiso 1 1 d GDU . .
H96 H 0.7097 -0.0487 1.0240 0.171 Uiso 1 1 calc R . .
C97 C 0.6928(6) 0.0138(5) 1.0138(6) 0.140(7) Uiso 1 1 d GDU . .
H97 H 0.7120 0.0184 0.9888 0.168 Uiso 1 1 calc R . .
C98 C 0.6621(7) -0.0776(5) 1.0945(6) 0.172(8) Uiso 1 1 d DU . .
O99 O 0.6952(9) -0.1018(5) 1.0900(10) 0.208(10) Uiso 1 1 d DU . .
O100 O 0.6281(9) -0.0846(7) 1.1153(10) 0.238(11) Uiso 1 1 d DU . .
O101 O 0.6865(5) 0.1784(4) 0.8079(5) 0.076(3) Uani 1 1 d DU . .
C102 C 0.7186(5) 0.2088(4) 0.7921(7) 0.072(3) Uani 1 1 d DU . .
H102 H 0.7105 0.2078 0.7529 0.087 Uiso 1 1 calc R . .
C103 C 0.7056(7) 0.2519(4) 0.8080(6) 0.072(3) Uani 1 1 d DU . .
H103 H 0.6678 0.2589 0.7875 0.087 Uiso 1 1 calc R . .
C104 C 0.7099(7) 0.2540(4) 0.8657(6) 0.075(3) Uani 1 1 d DU . .
H104 H 0.7477 0.2472 0.8863 0.090 Uiso 1 1 calc R . .
C105 C 0.6728(7) 0.2216(5) 0.8779(5) 0.076(3) Uani 1 1 d DU . .
H105 H 0.6350 0.2291 0.8578 0.091 Uiso 1 1 calc R . .
C106 C 0.6845(8) 0.1782(5) 0.8613(6) 0.079(3) Uani 1 1 d DU . .
H106 H 0.7209 0.1698 0.8841 0.095 Uiso 1 1 calc R . .
O107 O 0.7745(5) 0.1999(4) 0.8152(4) 0.071(3) Uani 1 1 d DU . .
O108 O 0.7411(6) 0.2820(4) 0.7949(5) 0.082(4) Uani 1 1 d DU . .
O109 O 0.6973(5) 0.2955(4) 0.8792(5) 0.079(3) Uani 1 1 d DU . .
C110 C 0.6444(7) 0.1449(4) 0.8672(9) 0.085(5) Uiso 1 1 d DU . .
H11A H 0.6082 0.1515 0.8434 0.102 Uiso 1 1 calc R . .
H11B H 0.6420 0.1449 0.9038 0.102 Uiso 1 1 calc R . .
S111 S 0.6648(4) 0.0943(3) 0.8517(4) 0.150(3) Uiso 1 1 d DU . .
C112 C 0.6185(7) 0.0579(4) 0.8605(4) 0.357(16) Uiso 1 1 d GDU . .
C113 C 0.6309(12) 0.0154(4) 0.8615(13) 0.358(16) Uiso 1 1 d GDU . .
H113 H 0.6645 0.0066 0.8573 0.430 Uiso 1 1 calc R . .
C114 C 0.5943(15) -0.0142(6) 0.8685(14) 0.364(16) Uiso 1 1 d GDU . .
H114 H 0.6028 -0.0433 0.8691 0.437 Uiso 1 1 calc R . .
C115 C 0.5452(13) -0.0014(10) 0.8746(8) 0.367(15) Uiso 1 1 d GDU . .
C116 C 0.5328(11) 0.0411(11) 0.8736(16) 0.365(16) Uiso 1 1 d GDU . .
H116 H 0.4993 0.0499 0.8778 0.438 Uiso 1 1 calc R . .
C117 C 0.5695(8) 0.0708(8) 0.8666(15) 0.362(16) Uiso 1 1 d GDU . .
H117 H 0.5610 0.0998 0.8660 0.435 Uiso 1 1 calc R . .
C118 C 0.5106(11) -0.0396(9) 0.8818(11) 0.379(15) Uiso 1 1 d DU . .
O119 O 0.523(2) -0.0732(8) 0.869(2) 0.390(19) Uiso 1 1 d DU . .
O120 O 0.4742(16) -0.0326(14) 0.899(2) 0.40(2) Uiso 1 1 d DU . .
O121 O 0.8732(5) 0.1347(4) 0.7743(5) 0.070(3) Uani 1 1 d DU . .
C122 C 0.9030(5) 0.1659(4) 0.7565(6) 0.071(3) Uani 1 1 d DU . .
H122 H 0.9216 0.1528 0.7322 0.085 Uiso 1 1 calc R . .
C123 C 0.8664(6) 0.2003(4) 0.7280(7) 0.073(3) Uani 1 1 d DU . .
H123 H 0.8410 0.1873 0.6961 0.087 Uiso 1 1 calc R . .
C124 C 0.8328(6) 0.2177(5) 0.7606(6) 0.072(3) Uani 1 1 d DU . .
H124 H 0.8576 0.2321 0.7917 0.086 Uiso 1 1 calc R . .
C125 C 0.8038(5) 0.1837(4) 0.7812(6) 0.068(3) Uani 1 1 d DU . .
H125 H 0.7771 0.1706 0.7502 0.082 Uiso 1 1 calc R . .
C126 C 0.8430(6) 0.1501(4) 0.8077(6) 0.069(3) Uani 1 1 d DU . .
H126 H 0.8692 0.1632 0.8391 0.083 Uiso 1 1 calc R . .
O127 O 0.9417(5) 0.1849(4) 0.7995(4) 0.069(3) Uani 1 1 d DU . .
O128 O 0.8963(5) 0.2319(4) 0.7099(5) 0.077(3) Uani 1 1 d DU . .
O129 O 0.7963(5) 0.2486(4) 0.7309(5) 0.074(3) Uani 1 1 d DU . .
C130 C 0.8181(5) 0.1127(4) 0.8271(7) 0.068(4) Uani 1 1 d DU . .
H13A H 0.7929 0.0981 0.7970 0.082 Uiso 1 1 calc R . .
H13B H 0.7976 0.1221 0.8514 0.082 Uiso 1 1 calc R . .
S131 S 0.8715(2) 0.0774(2) 0.8610(3) 0.102(2) Uani 1 1 d DU . .
C132 C 0.8379(5) 0.0338(3) 0.8766(3) 0.087(5) Uiso 1 1 d GDU . .
C133 C 0.8581(5) -0.0055(4) 0.8692(5) 0.101(6) Uiso 1 1 d GDU . .
H133 H 0.8886 -0.0075 0.8564 0.121 Uiso 1 1 calc R . .
C134 C 0.8336(6) -0.0416(3) 0.8807(6) 0.119(6) Uiso 1 1 d GDU . .
H134 H 0.8474 -0.0684 0.8756 0.143 Uiso 1 1 calc R . .
C135 C 0.7890(6) -0.0385(4) 0.8995(4) 0.126(6) Uiso 1 1 d GDU . .
C136 C 0.7688(5) 0.0007(5) 0.9068(6) 0.121(6) Uiso 1 1 d GDU . .
H136 H 0.7383 0.0028 0.9197 0.145 Uiso 1 1 calc R . .
C137 C 0.7932(6) 0.0368(4) 0.8954(5) 0.104(6) Uiso 1 1 d GDU . .
H137 H 0.7794 0.0636 0.9004 0.125 Uiso 1 1 calc R . .
C138 C 0.7634(5) -0.0803(5) 0.9114(6) 0.165(7) Uiso 1 1 d DU . .
O139 O 0.7662(9) -0.1099(4) 0.8849(8) 0.191(8) Uiso 1 1 d DU . .
O140 O 0.7429(9) -0.0800(7) 0.9459(8) 0.215(10) Uiso 1 1 d DU . .
O141 O 1.0797(5) 0.1464(4) 0.8565(5) 0.078(3) Uani 1 1 d DU . .
C142 C 1.1060(7) 0.1854(4) 0.8740(4) 0.077(3) Uani 1 1 d DU . .
H142 H 1.1459 0.1826 0.8812 0.092 Uiso 1 1 calc R . .
C143 C 1.0838(6) 0.2184(4) 0.8328(7) 0.079(3) Uani 1 1 d DU . .
H143 H 1.0936 0.2104 0.8003 0.094 Uiso 1 1 calc R . .
C144 C 1.0235(6) 0.2219(4) 0.8185(6) 0.076(3) Uani 1 1 d DU . .
H144 H 1.0140 0.2323 0.8503 0.091 Uiso 1 1 calc R . .
C145 C 0.9974(5) 0.1797(4) 0.8045(6) 0.071(3) Uani 1 1 d DU . .
H145 H 1.0015 0.1709 0.7696 0.085 Uiso 1 1 calc R . .
C146 C 1.0226(5) 0.1469(4) 0.8448(7) 0.079(3) Uani 1 1 d DU . .
H146 H 1.0131 0.1534 0.8779 0.094 Uiso 1 1 calc R . .
O147 O 1.0923(5) 0.1969(4) 0.9207(5) 0.072(3) Uani 1 1 d DU . .
O148 O 1.1095(6) 0.2577(4) 0.8513(6) 0.089(4) Uani 1 1 d DU . .
O149 O 1.0009(6) 0.2506(4) 0.7763(5) 0.086(4) Uani 1 1 d DU . .
C150 C 1.0035(9) 0.1028(4) 0.8276(6) 0.085(4) Uani 1 1 d DU . .
H15A H 1.0176 0.0941 0.7983 0.102 Uiso 1 1 calc R . .
H15B H 0.9637 0.1025 0.8146 0.102 Uiso 1 1 calc R . .
S151 S 1.0256(2) 0.06601(17) 0.8813(2) 0.0873(19) Uani 1 1 d DU . .
C152 C 1.0005(3) 0.0175(2) 0.8542(5) 0.082(4) Uani 1 1 d GDU . .
C153 C 1.0076(4) -0.0164(4) 0.8885(4) 0.083(4) Uani 1 1 d GDU . .
H153 H 1.0255 -0.0126 0.9249 0.099 Uiso 1 1 calc R . .
C154 C 0.9887(5) -0.0559(3) 0.8696(5) 0.091(4) Uani 1 1 d GDU . .
H154 H 0.9936 -0.0790 0.8931 0.109 Uiso 1 1 calc R . .
C155 C 0.9625(4) -0.0614(3) 0.8164(6) 0.100(4) Uani 1 1 d GDU . .
C156 C 0.9554(5) -0.0275(4) 0.7821(4) 0.093(4) Uani 1 1 d GDU . .
H156 H 0.9375 -0.0314 0.7457 0.111 Uiso 1 1 calc R . .
C157 C 0.9743(5) 0.0119(3) 0.8010(5) 0.090(4) Uani 1 1 d GDU . .
H157 H 0.9694 0.0351 0.7775 0.108 Uiso 1 1 calc R . .
C158 C 0.9403(4) -0.1049(4) 0.7930(6) 0.118(5) Uiso 1 1 d DU . .
O159 O 0.9374(7) -0.1315(4) 0.8235(7) 0.152(7) Uiso 1 1 d DU . .
O160 O 0.9276(7) -0.1085(5) 0.7465(5) 0.147(6) Uiso 1 1 d DU . .
O201 O 0.3409(6) 0.5161(5) 0.7397(6) 0.108(3) Uani 1 1 d DU . .
C202 C 0.3728(6) 0.4819(6) 0.7667(9) 0.110(3) Uani 1 1 d DU . .
H202 H 0.3895 0.4889 0.8047 0.132 Uiso 1 1 calc R . .
C203 C 0.3360(8) 0.4457(6) 0.7610(9) 0.117(4) Uani 1 1 d DU . .
H203 H 0.3066 0.4524 0.7771 0.140 Uiso 1 1 calc R . .
C204 C 0.3125(9) 0.4353(6) 0.7046(9) 0.119(4) Uani 1 1 d DU . .
H204 H 0.3409 0.4284 0.6873 0.143 Uiso 1 1 calc R . .
C205 C 0.2799(8) 0.4719(6) 0.6797(8) 0.119(4) Uani 1 1 d DU . .
H205 H 0.2497 0.4767 0.6954 0.142 Uiso 1 1 calc R . .
C206 C 0.3137(8) 0.5100(5) 0.6850(7) 0.111(4) Uani 1 1 d DU . .
H206 H 0.3415 0.5049 0.6663 0.134 Uiso 1 1 calc R . .
O207 O 0.4134(6) 0.4743(5) 0.7408(5) 0.104(3) Uani 1 1 d DU . .
O208 O 0.3680(7) 0.4105(5) 0.7890(7) 0.123(4) Uani 1 1 d DU . .
O209 O 0.2775(7) 0.3994(6) 0.7049(8) 0.132(4) Uani 1 1 d DU . .
C210 C 0.2829(7) 0.5506(4) 0.6622(11) 0.116(5) Uani 1 1 d DU . .
H21A H 0.2563 0.5574 0.6813 0.140 Uiso 1 1 calc R . .
H21B H 0.2633 0.5465 0.6246 0.140 Uiso 1 1 calc R . .
S211 S 0.3306(3) 0.5928(3) 0.6694(5) 0.191(5) Uani 1 1 d DU . .
C212 C 0.2925(4) 0.6385(3) 0.6573(3) 0.133(5) Uani 1 1 d GDU . .
C213 C 0.2366(4) 0.6366(3) 0.6395(6) 0.127(5) Uani 1 1 d GDU . .
H213 H 0.2190 0.6102 0.6338 0.152 Uiso 1 1 calc R . .
C214 C 0.2066(4) 0.6735(4) 0.6299(6) 0.120(5) Uani 1 1 d GDU . .
H214 H 0.1684 0.6722 0.6177 0.144 Uiso 1 1 calc R . .
C215 C 0.2325(5) 0.7121(3) 0.6382(3) 0.125(5) Uani 1 1 d GDU . .
C216 C 0.2883(5) 0.7140(3) 0.6561(6) 0.133(5) Uani 1 1 d GDU . .
H216 H 0.3060 0.7405 0.6618 0.159 Uiso 1 1 calc R . .
C217 C 0.3184(4) 0.6772(3) 0.6656(6) 0.137(5) Uani 1 1 d GDU . .
H217 H 0.3565 0.6785 0.6778 0.165 Uiso 1 1 calc R . .
C218 C 0.1997(6) 0.7532(5) 0.6280(4) 0.130(5) Uani 1 1 d DU . .
O219 O 0.1519(5) 0.7511(5) 0.6197(7) 0.140(6) Uani 1 1 d DU . .
O220 O 0.2241(6) 0.7854(4) 0.6290(7) 0.141(5) Uani 1 1 d DU . .
O221 O 0.5514(6) 0.5146(4) 0.7735(6) 0.096(3) Uani 1 1 d DU . .
C222 C 0.5784(8) 0.4766(5) 0.7671(6) 0.088(3) Uani 1 1 d DU . .
H222 H 0.6176 0.4786 0.7863 0.106 Uiso 1 1 calc R . .
C223 C 0.5539(7) 0.4409(5) 0.7876(9) 0.093(3) Uani 1 1 d DU . .
H223 H 0.5616 0.4457 0.8263 0.111 Uiso 1 1 calc R . .
C224 C 0.4945(7) 0.4373(5) 0.7665(9) 0.097(4) Uani 1 1 d DU . .
H224 H 0.4855 0.4291 0.7286 0.117 Uiso 1 1 calc R . .
C225 C 0.4692(6) 0.4786(5) 0.7699(9) 0.100(3) Uani 1 1 d DU . .
H225 H 0.4718 0.4844 0.8076 0.121 Uiso 1 1 calc R . .
C226 C 0.4941(6) 0.5139(5) 0.7489(9) 0.098(4) Uani 1 1 d DU . .
H226 H 0.4883 0.5085 0.7106 0.117 Uiso 1 1 calc R . .
O227 O 0.5711(5) 0.4680(4) 0.7121(5) 0.084(3) Uani 1 1 d DU . .
O228 O 0.5804(6) 0.4015(4) 0.7818(6) 0.095(4) Uani 1 1 d DU . .
O229 O 0.4744(6) 0.4047(5) 0.7949(7) 0.114(5) Uani 1 1 d DU . .
C230 C 0.4723(10) 0.5584(4) 0.7543(9) 0.109(5) Uani 1 1 d DU . .
H23A H 0.4822 0.5668 0.7918 0.131 Uiso 1 1 calc R . .
H23B H 0.4326 0.5588 0.7402 0.131 Uiso 1 1 calc R . .
S231 S 0.5019(4) 0.5939(2) 0.7176(4) 0.158(4) Uani 1 1 d DU . .
C232 C 0.4799(4) 0.6436(3) 0.7295(4) 0.172(8) Uiso 1 1 d GDU . .
C233 C 0.4470(7) 0.6480(4) 0.7623(6) 0.169(8) Uiso 1 1 d GDU . .
H233 H 0.4366 0.6239 0.7781 0.203 Uiso 1 1 calc R . .
C234 C 0.4294(7) 0.6876(4) 0.7719(7) 0.179(8) Uiso 1 1 d GDU . .
H234 H 0.4069 0.6906 0.7943 0.215 Uiso 1 1 calc R . .
C235 C 0.4447(5) 0.7228(3) 0.7487(6) 0.189(8) Uiso 1 1 d GDU . .
C236 C 0.4776(7) 0.7184(3) 0.7160(7) 0.189(9) Uiso 1 1 d GDU . .
H236 H 0.4881 0.7424 0.7001 0.226 Uiso 1 1 calc R . .
C237 C 0.4952(7) 0.6788(3) 0.7063(7) 0.183(9) Uiso 1 1 d GDU . .
H237 H 0.5177 0.6758 0.6839 0.219 Uiso 1 1 calc R . .
C238 C 0.4250(6) 0.7667(5) 0.7594(7) 0.205(9) Uiso 1 1 d DU . .
O239 O 0.4114(11) 0.7716(6) 0.7985(9) 0.218(10) Uiso 1 1 d DU . .
O240 O 0.4242(12) 0.7939(5) 0.7279(10) 0.261(12) Uiso 1 1 d DU . .
O241 O 0.6782(6) 0.4943(4) 0.6527(5) 0.092(3) Uani 1 1 d DU . .
C242 C 0.6736(8) 0.4600(5) 0.6166(5) 0.091(3) Uani 1 1 d DU . .
H242 H 0.7098 0.4550 0.6112 0.109 Uiso 1 1 calc R . .
C243 C 0.6567(8) 0.4207(5) 0.6378(7) 0.082(3) Uani 1 1 d DU . .
H243 H 0.6876 0.4100 0.6668 0.099 Uiso 1 1 calc R . .
C244 C 0.6096(8) 0.4261(4) 0.6582(7) 0.084(3) Uani 1 1 d DU . .
H244 H 0.5773 0.4323 0.6278 0.100 Uiso 1 1 calc R . .
C245 C 0.6186(7) 0.4622(5) 0.6950(6) 0.083(3) Uani 1 1 d DU . .
H245 H 0.6503 0.4565 0.7261 0.100 Uiso 1 1 calc R . .
C246 C 0.6291(7) 0.4999(5) 0.6669(7) 0.089(3) Uani 1 1 d DU . .
H246 H 0.5984 0.5051 0.6347 0.107 Uiso 1 1 calc R . .
O247 O 0.6373(6) 0.4736(5) 0.5675(5) 0.101(3) Uani 1 1 d DU . .
O248 O 0.6447(6) 0.3905(4) 0.5945(5) 0.089(4) Uani 1 1 d DU . .
O249 O 0.5983(6) 0.3885(4) 0.6850(5) 0.087(4) Uani 1 1 d DU . .
C250 C 0.6402(10) 0.5393(4) 0.7022(7) 0.097(4) Uani 1 1 d DU . .
H25A H 0.6750 0.5359 0.7298 0.116 Uiso 1 1 calc R . .
H25B H 0.6116 0.5422 0.7200 0.116 Uiso 1 1 calc R . .
S251 S 0.6423(5) 0.5861(3) 0.6645(4) 0.186(5) Uani 1 1 d DU . .
C252 C 0.6613(4) 0.6258(3) 0.7114(5) 0.326(14) Uiso 1 1 d GDU . .
C253 C 0.6715(13) 0.6661(4) 0.6966(7) 0.336(14) Uiso 1 1 d GDU . .
H253 H 0.6681 0.6721 0.6608 0.403 Uiso 1 1 calc R . .
C254 C 0.6867(13) 0.6975(4) 0.7344(8) 0.340(14) Uiso 1 1 d GDU . .
H254 H 0.6937 0.7250 0.7243 0.408 Uiso 1 1 calc R . .
C255 C 0.6917(7) 0.6886(5) 0.7869(7) 0.334(13) Uiso 1 1 d GDU . .
C256 C 0.6815(13) 0.6483(6) 0.8016(6) 0.331(14) Uiso 1 1 d GDU . .
H256 H 0.6849 0.6422 0.8375 0.397 Uiso 1 1 calc R . .
C257 C 0.6663(13) 0.6169(5) 0.7639(6) 0.325(14) Uiso 1 1 d GDU . .
H257 H 0.6594 0.5893 0.7740 0.390 Uiso 1 1 calc R . .
C258 C 0.7085(9) 0.7234(7) 0.8288(9) 0.329(13) Uiso 1 1 d DU . .
O259 O 0.6925(14) 0.7216(9) 0.8668(10) 0.289(14) Uiso 1 1 d DU . .
O260 O 0.7370(16) 0.7510(9) 0.8217(13) 0.339(14) Uiso 1 1 d DU . .
O261 O 0.6536(9) 0.5280(6) 0.4526(7) 0.139(4) Uani 1 1 d DU . .
C262 C 0.6383(9) 0.4937(7) 0.4163(8) 0.145(4) Uani 1 1 d DU . .
H262 H 0.6508 0.5007 0.3850 0.174 Uiso 1 1 calc R . .
C263 C 0.6670(11) 0.4551(6) 0.4401(8) 0.144(4) Uani 1 1 d DU . .
H263 H 0.7071 0.4581 0.4506 0.172 Uiso 1 1 calc R . .
C264 C 0.6459(11) 0.4446(6) 0.4850(8) 0.132(4) Uani 1 1 d DU . .
H264 H 0.6065 0.4385 0.4726 0.158 Uiso 1 1 calc R . .
C265 C 0.6575(10) 0.4800(6) 0.5230(6) 0.120(4) Uani 1 1 d DU . .
H265 H 0.6976 0.4827 0.5368 0.144 Uiso 1 1 calc R . .
C266 C 0.6363(11) 0.5208(6) 0.4986(8) 0.129(4) Uani 1 1 d DU . .
H266 H 0.5961 0.5198 0.4880 0.155 Uiso 1 1 calc R . .
O267 O 0.5805(8) 0.4918(7) 0.3985(7) 0.154(4) Uani 1 1 d DU . .
O268 O 0.6469(9) 0.4232(7) 0.3992(8) 0.155(5) Uani 1 1 d DU . .
O269 O 0.6765(9) 0.4075(6) 0.5093(8) 0.148(6) Uani 1 1 d DU . .
C270 C 0.6555(12) 0.5592(6) 0.5347(10) 0.134(5) Uani 1 1 d DU . .
H27A H 0.6946 0.5631 0.5397 0.161 Uiso 1 1 calc R . .
H27B H 0.6507 0.5529 0.5696 0.161 Uiso 1 1 calc R . .
S271 S 0.6220(5) 0.6080(3) 0.5116(5) 0.169(4) Uani 1 1 d DU . .
O281 O 0.4845(10) 0.5491(7) 0.2944(8) 0.173(4) Uani 1 1 d DU B .
C282 C 0.4509(9) 0.5148(9) 0.2690(13) 0.182(4) Uani 1 1 d DU . .
H282 H 0.4309 0.5256 0.2334 0.218 Uiso 1 1 calc R . .
C283 C 0.4860(14) 0.4811(10) 0.2591(13) 0.191(6) Uiso 1 1 d DU . .
H283 H 0.5082 0.4904 0.2359 0.230 Uiso 1 1 calc R . .
C284 C 0.5192(12) 0.4711(9) 0.3133(13) 0.179(6) Uiso 1 1 d DU . .
H284 H 0.4938 0.4616 0.3331 0.215 Uiso 1 1 calc R . .
C285 C 0.5532(9) 0.5044(7) 0.3453(8) 0.165(4) Uani 1 1 d DU B .
H285 H 0.5784 0.5170 0.3272 0.198 Uiso 1 1 calc R . .
C286 C 0.5092(8) 0.5336(7) 0.3468(9) 0.170(4) Uani 1 1 d DU . .
H286 H 0.4846 0.5247 0.3678 0.204 Uiso 1 1 calc R A 1
O287 O 0.4102(10) 0.4999(7) 0.2916(8) 0.172(4) Uani 1 1 d DU . .
O288 O 0.4573(15) 0.4416(12) 0.2414(15) 0.266(12) Uiso 1 1 d DU . .
O289 O 0.5606(13) 0.4387(10) 0.3202(12) 0.225(10) Uiso 1 1 d DU . .
C290 C 0.5430(9) 0.5735(5) 0.3651(10) 0.171(4) Uani 0.50 1 d PDU B 1
H29A H 0.5619 0.5802 0.3386 0.206 Uiso 0.50 1 calc PR B 1
H29B H 0.5708 0.5670 0.3984 0.206 Uiso 0.50 1 calc PR B 1
S291 S 0.5079(5) 0.6196(4) 0.3753(5) 0.112(5) Uiso 0.50 1 d PDU B 1
C292 C 0.5080(4) 0.6538(4) 0.3241(5) 0.124(8) Uiso 0.50 1 d PGDU B 1
C293 C 0.4973(10) 0.6388(5) 0.2729(6) 0.120(8) Uiso 0.50 1 d PGDU B 1
H293 H 0.4899 0.6098 0.2658 0.144 Uiso 0.50 1 calc PR B 1
C294 C 0.4975(10) 0.6661(6) 0.2321(6) 0.116(7) Uiso 0.50 1 d PGDU B 1
H294 H 0.4902 0.6559 0.1971 0.139 Uiso 0.50 1 calc PR B 1
C295 C 0.5083(6) 0.7085(5) 0.2426(6) 0.118(7) Uiso 0.50 1 d PGDU B 1
C296 C 0.5190(11) 0.7235(4) 0.2937(7) 0.111(8) Uiso 0.50 1 d PGDU B 1
H296 H 0.5264 0.7525 0.3009 0.134 Uiso 0.50 1 calc PR B 1
C297 C 0.5189(10) 0.6961(4) 0.3345(6) 0.117(8) Uiso 0.50 1 d PGDU B 1
H297 H 0.5262 0.7064 0.3695 0.140 Uiso 0.50 1 calc PR B 1
C298 C 0.5085(7) 0.7391(6) 0.1975(8) 0.122(7) Uiso 0.50 1 d PDU B 1
O299 O 0.5152(12) 0.7758(6) 0.2080(9) 0.111(8) Uiso 0.50 1 d PDU B 1
O300 O 0.5020(13) 0.7253(8) 0.1541(7) 0.123(8) Uiso 0.50 1 d PDU B 1
C29' C 0.5430(9) 0.5735(5) 0.3651(10) 0.171(4) Uani 0.50 1 d PDU B 2
H29C H 0.5529 0.5679 0.4034 0.206 Uiso 0.50 1 calc PR B 2
H29D H 0.5126 0.5935 0.3593 0.206 Uiso 0.50 1 calc PR B 2
S29A S 0.5945(9) 0.6113(6) 0.3666(8) 0.197(9) Uiso 0.50 1 d PDU B 2
C29B C 0.5718(7) 0.6470(5) 0.3155(7) 0.128(9) Uiso 0.50 1 d PGDU B 2
C29C C 0.6048(8) 0.6579(9) 0.2845(10) 0.140(10) Uiso 0.50 1 d PGDU B 2
H29E H 0.6396 0.6458 0.2912 0.168 Uiso 0.50 1 calc PR B 2
C29D C 0.5867(10) 0.6865(9) 0.2436(11) 0.135(9) Uiso 0.50 1 d PGDU B 2
H29F H 0.6092 0.6939 0.2224 0.163 Uiso 0.50 1 calc PR B 2
C29E C 0.5357(9) 0.7041(7) 0.2337(9) 0.124(6) Uiso 0.50 1 d PGDU B 2
C29F C 0.5028(9) 0.6932(9) 0.2647(11) 0.121(7) Uiso 0.50 1 d PGDU B 2
H29G H 0.4680 0.7053 0.2580 0.145 Uiso 0.50 1 calc PR B 2
C29G C 0.5209(8) 0.6646(8) 0.3056(10) 0.124(7) Uiso 0.50 1 d PGDU B 2
H29H H 0.4984 0.6572 0.3268 0.149 Uiso 0.50 1 calc PR B 2
C29H C 0.5158(13) 0.7359(10) 0.1883(12) 0.124(7) Uiso 0.50 1 d PDU B 2
O29I O 0.4743(13) 0.7548(12) 0.1807(15) 0.130(9) Uiso 0.50 1 d PDU B 2
O29J O 0.5503(14) 0.7440(13) 0.1679(15) 0.139(9) Uiso 0.50 1 d PDU B 2
O301 O 0.2726(9) 0.5397(7) 0.2676(9) 0.162(4) Uani 1 1 d DU . .
C302 C 0.2438(11) 0.5007(7) 0.2603(8) 0.154(4) Uani 1 1 d DU . .
H302 H 0.2052 0.5047 0.2398 0.185 Uiso 1 1 calc R . .
C303 C 0.2704(10) 0.4696(8) 0.2350(13) 0.161(5) Uiso 1 1 d DU . .
H303 H 0.2651 0.4781 0.1976 0.193 Uiso 1 1 calc R . .
C304 C 0.3289(10) 0.4675(8) 0.2620(11) 0.158(4) Uani 1 1 d DU . .
H304 H 0.3350 0.4556 0.2981 0.190 Uiso 1 1 calc R . .
C305 C 0.3546(8) 0.5094(8) 0.2655(12) 0.167(4) Uani 1 1 d DU . .
H305 H 0.3509 0.5205 0.2294 0.201 Uiso 1 1 calc R . .
C306 C 0.3293(9) 0.5389(6) 0.2947(12) 0.157(4) Uani 1 1 d DU . .
H306 H 0.3336 0.5266 0.3303 0.189 Uiso 1 1 calc R . .
O307 O 0.2486(8) 0.4829(7) 0.3113(8) 0.160(4) Uani 1 1 d DU . .
O308 O 0.2369(10) 0.4327(8) 0.2360(10) 0.190(9) Uiso 1 1 d DU . .
O309 O 0.3445(12) 0.4369(8) 0.2281(10) 0.195(7) Uani 1 1 d DU . .
C310 C 0.3535(11) 0.5838(5) 0.3029(11) 0.155(5) Uani 1 1 d DU . .
H31A H 0.3498 0.5980 0.2688 0.186 Uiso 1 1 calc R . .
H31B H 0.3919 0.5833 0.3236 0.186 Uiso 1 1 calc R . .
S311 S 0.3131(3) 0.6085(2) 0.3385(3) 0.144(3) Uani 1 1 d DU . .
C312 C 0.3295(3) 0.6617(3) 0.3427(3) 0.100(4) Uani 1 1 d GDU . .
C313 C 0.3724(4) 0.6767(3) 0.3266(4) 0.093(4) Uani 1 1 d GDU . .
H313 H 0.3935 0.6579 0.3130 0.111 Uiso 1 1 calc R . .
C314 C 0.3845(4) 0.7193(3) 0.3304(5) 0.090(4) Uani 1 1 d GDU . .
H314 H 0.4139 0.7296 0.3193 0.108 Uiso 1 1 calc R . .
C315 C 0.3537(4) 0.7468(3) 0.3503(3) 0.093(4) Uani 1 1 d GDU . .
C316 C 0.3107(4) 0.7318(3) 0.3664(5) 0.096(4) Uani 1 1 d GDU . .
H316 H 0.2896 0.7506 0.3800 0.115 Uiso 1 1 calc R . .
C317 C 0.2986(4) 0.6892(3) 0.3626(4) 0.102(4) Uani 1 1 d GDU . .
H317 H 0.2692 0.6788 0.3736 0.123 Uiso 1 1 calc R . .
C318 C 0.3663(4) 0.7943(5) 0.3549(3) 0.089(5) Uiso 1 1 d DU . .
O319 O 0.3373(5) 0.8161(4) 0.3723(6) 0.112(5) Uiso 1 1 d DU . .
O320 O 0.4035(5) 0.8074(4) 0.3417(5) 0.101(5) Uiso 1 1 d DU . .
O321 O 0.1355(8) 0.5043(6) 0.3768(8) 0.155(4) Uani 1 1 d DU . .
C322 C 0.1443(12) 0.4631(7) 0.3993(7) 0.156(4) Uani 1 1 d DU . .
H322 H 0.1105 0.4571 0.4089 0.188 Uiso 1 1 calc R . .
C323 C 0.1463(13) 0.4291(8) 0.3619(11) 0.165(4) Uani 1 1 d DU . .
H323 H 0.1164 0.4320 0.3285 0.198 Uiso 1 1 calc R . .
C324 C 0.1990(13) 0.4385(7) 0.3531(12) 0.167(5) Uiso 1 1 d DU . .
H324 H 0.2293 0.4352 0.3862 0.200 Uiso 1 1 calc R . .
C325 C 0.2009(11) 0.4799(8) 0.3284(11) 0.165(4) Uani 1 1 d DU . .
H325 H 0.1711 0.4783 0.2947 0.198 Uiso 1 1 calc R . .
C326 C 0.1819(11) 0.5120(8) 0.3591(13) 0.161(4) Uani 1 1 d DU . .
H326 H 0.2121 0.5146 0.3924 0.194 Uiso 1 1 calc R . .
O327 O 0.1851(7) 0.4637(7) 0.4492(8) 0.152(4) Uani 1 1 d DU . .
O328 O 0.1390(10) 0.3915(8) 0.3910(9) 0.173(6) Uiso 1 1 d DU . .
O329 O 0.1996(11) 0.4052(9) 0.3154(11) 0.193(7) Uiso 1 1 d DU . .
C330 C 0.1779(8) 0.5562(6) 0.3340(10) 0.161(6) Uiso 1 1 d DU . .
H33A H 0.1469 0.5564 0.3019 0.193 Uiso 1 1 calc R . .
H33B H 0.2108 0.5610 0.3229 0.193 Uiso 1 1 calc R . .
S331 S 0.1705(4) 0.5992(4) 0.3754(5) 0.207(5) Uiso 1 1 d DU . .
C332 C 0.1021(5) 0.6102(4) 0.3579(4) 0.186(9) Uiso 1 1 d GDU . .
C333 C 0.0844(6) 0.6496(4) 0.3681(7) 0.178(9) Uiso 1 1 d GDU . .
H333 H 0.1097 0.6705 0.3846 0.214 Uiso 1 1 calc R . .
C334 C 0.0296(6) 0.6585(5) 0.3540(7) 0.197(9) Uiso 1 1 d GDU . .
H334 H 0.0175 0.6854 0.3610 0.236 Uiso 1 1 calc R . .
C335 C -0.0075(5) 0.6279(6) 0.3298(5) 0.211(8) Uiso 1 1 d GDU . .
C336 C 0.0102(5) 0.5885(6) 0.3196(7) 0.200(9) Uiso 1 1 d GDU . .
H336 H -0.0151 0.5675 0.3030 0.240 Uiso 1 1 calc R . .
C337 C 0.0650(5) 0.5796(4) 0.3336(7) 0.191(9) Uiso 1 1 d GDU . .
H337 H 0.0771 0.5527 0.3266 0.230 Uiso 1 1 calc R . .
C338 C -0.0683(7) 0.6374(8) 0.3139(7) 0.252(10) Uiso 1 1 d DU . .
O339 O -0.0825(8) 0.6733(8) 0.3137(14) 0.295(14) Uiso 1 1 d DU . .
O340 O -0.0990(6) 0.6084(9) 0.3022(14) 0.285(14) Uiso 1 1 d DU . .
O341 O 0.1699(9) 0.4747(7) 0.5852(9) 0.168(4) Uani 1 1 d DU . .
C342 C 0.2086(8) 0.4422(7) 0.6052(10) 0.155(4) Uani 1 1 d DU . .
H342 H 0.2004 0.4318 0.6376 0.187 Uiso 1 1 calc R . .
C343 C 0.2076(12) 0.4042(8) 0.5726(8) 0.161(5) Uiso 1 1 d DU . .
H343 H 0.1725 0.3897 0.5690 0.193 Uiso 1 1 calc R . .
C344 C 0.2073(12) 0.4186(8) 0.5193(9) 0.159(4) Uani 1 1 d DU . .
H344 H 0.2444 0.4300 0.5243 0.190 Uiso 1 1 calc R . .
C345 C 0.1714(12) 0.4543(8) 0.4967(8) 0.158(4) Uani 1 1 d DU . .
H345 H 0.1338 0.4432 0.4859 0.190 Uiso 1 1 calc R . .
C346 C 0.1732(14) 0.4888(9) 0.5348(10) 0.170(5) Uani 1 1 d DU . .
H346 H 0.2090 0.5029 0.5410 0.204 Uiso 1 1 calc R . .
O347 O 0.2592(7) 0.4638(6) 0.6241(7) 0.131(4) Uani 1 1 d DU . .
O348 O 0.2504(10) 0.3761(8) 0.6024(10) 0.192(7) Uani 1 1 d DU . .
O349 O 0.2052(10) 0.3813(7) 0.4863(10) 0.177(6) Uani 1 1 d DU . .
C350 C 0.1301(14) 0.5241(10) 0.5212(10) 0.177(7) Uiso 1 1 d DU . .
H35A H 0.0941 0.5116 0.5050 0.212 Uiso 1 1 calc R . .
H35B H 0.1381 0.5437 0.4955 0.212 Uiso 1 1 calc R . .
S351 S 0.1298(7) 0.5521(6) 0.5802(7) 0.282(8) Uiso 1 1 d DU . .
C352 C 0.0889(7) 0.5962(6) 0.5650(7) 0.42(2) Uiso 1 1 d GDU . .
C353 C 0.0603(15) 0.6094(10) 0.5991(11) 0.43(2) Uiso 1 1 d GDU . .
H353 H 0.0631 0.5944 0.6307 0.511 Uiso 1 1 calc R . .
C354 C 0.0276(15) 0.6448(10) 0.5869(13) 0.43(2) Uiso 1 1 d GDU . .
H354 H 0.0080 0.6538 0.6102 0.520 Uiso 1 1 calc R . .
C355 C 0.0235(9) 0.6668(6) 0.5407(12) 0.436(19) Uiso 1 1 d GDU . .
C356 C 0.0521(15) 0.6536(10) 0.5067(13) 0.44(2) Uiso 1 1 d GDU . .
H356 H 0.0493 0.6687 0.4751 0.523 Uiso 1 1 calc R . .
C357 C 0.0849(15) 0.6183(10) 0.5188(11) 0.43(2) Uiso 1 1 d GDU . .
H357 H 0.1044 0.6092 0.4956 0.517 Uiso 1 1 calc R . .
C358 C -0.0128(11) 0.7060(8) 0.5273(16) 0.436(19) Uiso 1 1 d DU . .
O359 O -0.026(2) 0.7231(13) 0.5621(19) 0.45(2) Uiso 1 1 d DU . .
O360 O -0.027(2) 0.7179(13) 0.4825(17) 0.44(2) Uiso 1 1 d DU . .
C1S C 0.9707(9) 0.2580(6) 0.9966(10) 0.098(4) Uani 1 1 d DU . .
H1S1 H 0.9692 0.2639 1.0328 0.118 Uiso 1 1 calc R . .
H1S2 H 0.9951 0.2338 0.9978 0.118 Uiso 1 1 calc R . .
C2S C 0.9901(10) 0.2959(6) 0.9736(10) 0.105(4) Uani 1 1 d DU . .
H2S1 H 0.9691 0.3205 0.9793 0.126 Uiso 1 1 calc R . .
H2S2 H 1.0282 0.3010 0.9935 0.126 Uiso 1 1 calc R . .
O3S O 0.9865(7) 0.2940(4) 0.9190(7) 0.109(4) Uani 1 1 d DU . .
C4S C 0.9322(10) 0.2824(7) 0.8859(10) 0.101(4) Uani 1 1 d DU . .
H4S1 H 0.9066 0.3052 0.8872 0.122 Uiso 1 1 calc R . .
H4S2 H 0.9328 0.2793 0.8490 0.122 Uiso 1 1 calc R . .
C5S C 0.9145(10) 0.2446(6) 0.9030(9) 0.093(4) Uani 1 1 d DU . .
H5S1 H 0.9389 0.2215 0.8999 0.111 Uiso 1 1 calc R . .
H5S2 H 0.8780 0.2378 0.8803 0.111 Uiso 1 1 calc R . .
N6S N 0.9136(7) 0.2484(5) 0.9598(7) 0.088(3) Uani 1 1 d DU . .
C7S C 0.8836(8) 0.2126(5) 0.9782(9) 0.081(3) Uani 1 1 d DU . .
H7S H 0.8511 0.2057 0.9485 0.097 Uiso 1 1 calc R . .
C8S C 0.9166(8) 0.1724(5) 0.9934(8) 0.078(3) Uani 1 1 d DU . .
H8S1 H 0.9548 0.1800 1.0095 0.094 Uiso 1 1 calc R . .
H8S2 H 0.9143 0.1560 0.9612 0.094 Uiso 1 1 calc R . .
C9S C 0.8977(8) 0.1446(6) 1.0324(8) 0.075(3) Uani 1 1 d DU . .
C10S C 0.8405(9) 0.1519(6) 1.0260(9) 0.079(3) Uani 1 1 d DU . .
H10S H 0.8210 0.1453 0.9885 0.095 Uiso 1 1 calc R . .
C11S C 0.8265(9) 0.1988(6) 1.0359(10) 0.085(3) Uani 1 1 d DU . .
H11C H 0.7892 0.2049 1.0145 0.102 Uiso 1 1 calc R . .
H11D H 0.8281 0.2022 1.0734 0.102 Uiso 1 1 calc R . .
C12S C 0.8646(8) 0.2302(5) 1.0220(8) 0.084(3) Uani 1 1 d DU . .
H12S H 0.8958 0.2365 1.0534 0.100 Uiso 1 1 calc R . .
C13S C 0.9414(8) 0.1547(5) 1.0867(8) 0.088(5) Uani 1 1 d DU . .
H13C H 0.9774 0.1484 1.0837 0.131 Uiso 1 1 calc R . .
H13D H 0.9344 0.1375 1.1146 0.131 Uiso 1 1 calc R . .
H13E H 0.9393 0.1845 1.0952 0.131 Uiso 1 1 calc R . .
O14S O 0.8332(6) 0.2686(4) 1.0028(6) 0.086(3) Uani 1 1 d DU . .
C15S C 0.9067(8) 0.0987(5) 1.0199(8) 0.073(3) Uani 1 1 d DU . .
H15S H 0.8838 0.0945 0.9829 0.087 Uiso 1 1 calc R . .
C16S C 0.8818(8) 0.0682(6) 1.0541(9) 0.076(3) Uani 1 1 d DU . .
H16S H 0.9049 0.0723 1.0911 0.091 Uiso 1 1 calc R . .
C17S C 0.8299(7) 0.0772(5) 1.0557(9) 0.078(3) Uani 1 1 d DU . .
H17A H 0.8236 0.0625 1.0862 0.094 Uiso 1 1 calc R . .
H17B H 0.8042 0.0658 1.0235 0.094 Uiso 1 1 calc R . .
C18S C 0.8181(9) 0.1232(6) 1.0597(9) 0.082(4) Uani 1 1 d DU . .
H18A H 0.8328 0.1319 1.0969 0.098 Uiso 1 1 calc R . .
H18B H 0.7785 0.1270 1.0499 0.098 Uiso 1 1 calc R . .
C19S C 0.9633(8) 0.0844(6) 1.0198(8) 0.075(3) Uani 1 1 d DU . .
H19S H 0.9922 0.1038 1.0265 0.090 Uiso 1 1 calc R . .
C20S C 0.9720(8) 0.0389(5) 1.0087(8) 0.074(3) Uani 1 1 d DU . .
H20A H 1.0109 0.0336 1.0141 0.089 Uiso 1 1 calc R . .
H20B H 0.9526 0.0322 0.9716 0.089 Uiso 1 1 calc R . .
C21S C 0.9512(8) 0.0106(6) 1.0458(8) 0.077(3) Uani 1 1 d DU . .
C22S C 0.8937(8) 0.0212(6) 1.0398(9) 0.076(3) Uani 1 1 d DU . .
H22S H 0.8758 0.0190 1.0011 0.091 Uiso 1 1 calc R . .
C23S C 0.9894(10) 0.0156(6) 1.1036(9) 0.098(6) Uani 1 1 d DU . .
H23C H 0.9765 -0.0024 1.1274 0.146 Uiso 1 1 calc R . .
H23D H 0.9894 0.0449 1.1147 0.146 Uiso 1 1 calc R . .
H23E H 1.0261 0.0073 1.1047 0.146 Uiso 1 1 calc R . .
C24S C 0.9504(7) -0.0358(6) 1.0361(9) 0.078(3) Uani 1 1 d DU . .
H24S H 0.9503 -0.0403 0.9988 0.093 Uiso 1 1 calc R . .
C25S C 0.8924(8) -0.0512(5) 1.0417(9) 0.079(3) Uani 1 1 d DU . .
H25S H 0.8688 -0.0542 1.0047 0.095 Uiso 1 1 calc R . .
C26S C 0.8687(9) -0.0155(5) 1.0640(9) 0.079(3) Uani 1 1 d DU . .
H26A H 0.8809 -0.0152 1.1030 0.095 Uiso 1 1 calc R . .
H26B H 0.8289 -0.0155 1.0515 0.095 Uiso 1 1 calc R . .
O27S O 0.9913(6) -0.0599(4) 1.0678(6) 0.086(3) Uani 1 1 d DU . .
C28S C 1.0335(10) -0.0710(7) 1.0522(12) 0.095(5) Uani 1 1 d DU . .
N31S N 0.8922(7) -0.0931(5) 1.0657(7) 0.089(3) Uani 1 1 d DU . .
C32S C 0.9122(10) -0.1280(6) 1.0358(8) 0.092(4) Uani 1 1 d DU . .
H32A H 0.9520 -0.1266 1.0454 0.111 Uiso 1 1 calc R . .
H32B H 0.9026 -0.1555 1.0480 0.111 Uiso 1 1 calc R . .
C33S C 0.8902(11) -0.1263(7) 0.9764(9) 0.096(5) Uani 1 1 d DU . .
H33S H 0.8524 -0.1275 0.9604 0.115 Uiso 1 1 calc R . .
C34S C 0.9218(11) -0.1231(6) 0.9476(10) 0.096(6) Uani 1 1 d DU . .
H34A H 0.9596 -0.1219 0.9633 0.115 Uiso 1 1 calc R . .
H34B H 0.9075 -0.1221 0.9103 0.115 Uiso 1 1 calc R . .
C35S C 0.8371(10) -0.1039(7) 1.0676(10) 0.094(4) Uani 1 1 d U . .
H35C H 0.8167 -0.1175 1.0342 0.113 Uiso 1 1 calc R . .
H35D H 0.8177 -0.0782 1.0723 0.113 Uiso 1 1 calc R . .
C36S C 0.8416(10) -0.1348(7) 1.1149(9) 0.103(4) Uani 1 1 d U . .
H36A H 0.8102 -0.1322 1.1288 0.123 Uiso 1 1 calc R . .
H36B H 0.8451 -0.1643 1.1047 0.123 Uiso 1 1 calc R . .
C37S C 0.8886(10) -0.1207(8) 1.1513(10) 0.111(5) Uani 1 1 d U . .
H37A H 0.9094 -0.1452 1.1693 0.134 Uiso 1 1 calc R . .
H37B H 0.8790 -0.1034 1.1783 0.134 Uiso 1 1 calc R . .
C38S C 0.9216(10) -0.0964(7) 1.1272(9) 0.103(4) Uani 1 1 d U . .
H38A H 0.9572 -0.1100 1.1332 0.124 Uiso 1 1 calc R . .
H38B H 0.9273 -0.0680 1.1429 0.124 Uiso 1 1 calc R . .
O29S O 1.0372(6) -0.0609(6) 1.0079(8) 0.114(5) Uani 1 1 d U . .
C30S C 1.0737(10) -0.0922(8) 1.0950(12) 0.118(7) Uani 1 1 d U . .
C51S C 0.3976(18) 0.4077(15) 0.4706(15) 0.275(11) Uiso 1 1 d DU . .
H51A H 0.4006 0.3870 0.4991 0.330 Uiso 1 1 calc R . .
H51B H 0.3592 0.4160 0.4570 0.330 Uiso 1 1 calc R . .
C52S C 0.415(2) 0.3877(16) 0.4275(19) 0.286(11) Uiso 1 1 d DU . .
H52A H 0.4194 0.3574 0.4359 0.343 Uiso 1 1 calc R . .
H52B H 0.3842 0.3902 0.3952 0.343 Uiso 1 1 calc R . .
O53S O 0.4614(12) 0.4004(12) 0.4133(12) 0.295(11) Uiso 1 1 d DU . .
C54S C 0.4858(17) 0.4403(10) 0.4385(18) 0.294(11) Uiso 1 1 d DU . .
H54A H 0.5222 0.4434 0.4340 0.352 Uiso 1 1 calc R . .
H54B H 0.4636 0.4643 0.4207 0.352 Uiso 1 1 calc R . .
C55S C 0.4897(14) 0.4413(14) 0.4929(17) 0.281(11) Uiso 1 1 d DU . .
H55A H 0.5122 0.4651 0.5106 0.337 Uiso 1 1 calc R . .
H55B H 0.5051 0.4148 0.5104 0.337 Uiso 1 1 calc R . .
N56S N 0.4315(13) 0.4467(9) 0.4933(13) 0.263(9) Uiso 1 1 d DU . .
C57S C 0.4229(13) 0.4675(10) 0.5423(13) 0.232(8) Uiso 1 1 d DU . .
H57S H 0.4441 0.4507 0.5732 0.278 Uiso 1 1 calc R . .
C58S C 0.4438(12) 0.5120(9) 0.5516(12) 0.220(9) Uiso 1 1 d DU . .
H58A H 0.4801 0.5131 0.5463 0.265 Uiso 1 1 calc R . .
H58B H 0.4476 0.5198 0.5886 0.265 Uiso 1 1 calc R . .
C59S C 0.4072(12) 0.5443(9) 0.5149(13) 0.219(8) Uiso 1 1 d DU . .
C60S C 0.3519(12) 0.5388(10) 0.5177(15) 0.229(8) Uiso 1 1 d DU . .
H60S H 0.3531 0.5420 0.5556 0.274 Uiso 1 1 calc R . .
C61S C 0.3304(14) 0.4929(10) 0.5005(13) 0.232(9) Uiso 1 1 d DU . .
H61A H 0.2921 0.4904 0.4998 0.278 Uiso 1 1 calc R . .
H61B H 0.3333 0.4866 0.4648 0.278 Uiso 1 1 calc R . .
C62S C 0.3650(14) 0.4626(10) 0.5407(12) 0.237(9) Uiso 1 1 d DU . .
H62S H 0.3530 0.4331 0.5311 0.284 Uiso 1 1 calc R . .
C63S C 0.4228(15) 0.5372(9) 0.4623(12) 0.243(15) Uiso 1 1 d DU . .
H63A H 0.4614 0.5423 0.4687 0.364 Uiso 1 1 calc R . .
H63B H 0.4022 0.5566 0.4353 0.364 Uiso 1 1 calc R . .
H63C H 0.4143 0.5082 0.4503 0.364 Uiso 1 1 calc R . .
O64S O 0.3578(13) 0.4734(12) 0.5920(11) 0.260(12) Uiso 1 1 d DU . .
C65S C 0.4261(12) 0.5875(8) 0.5364(14) 0.218(8) Uiso 1 1 d DU . .
H65S H 0.4248 0.5872 0.5738 0.261 Uiso 1 1 calc R . .
C66S C 0.3847(11) 0.6235(9) 0.5079(15) 0.224(8) Uiso 1 1 d DU . .
H66S H 0.3882 0.6255 0.4714 0.269 Uiso 1 1 calc R . .
C67S C 0.3302(12) 0.6168(10) 0.5016(18) 0.230(9) Uiso 1 1 d DU . .
H67A H 0.3089 0.6355 0.4735 0.277 Uiso 1 1 calc R . .
H67B H 0.3221 0.6243 0.5347 0.277 Uiso 1 1 calc R . .
C68S C 0.3131(13) 0.5712(10) 0.4875(17) 0.234(9) Uiso 1 1 d DU . .
H68A H 0.2777 0.5665 0.4938 0.281 Uiso 1 1 calc R . .
H68B H 0.3084 0.5670 0.4495 0.281 Uiso 1 1 calc R . .
C69S C 0.4844(12) 0.6007(10) 0.5392(15) 0.216(9) Uiso 1 1 d DU . .
H69S H 0.5071 0.5841 0.5248 0.259 Uiso 1 1 calc R . .
C70S C 0.5020(13) 0.6418(9) 0.5665(14) 0.224(9) Uiso 1 1 d DU . .
H70C H 0.5395 0.6479 0.5670 0.269 Uiso 1 1 calc R . .
H70D H 0.5005 0.6403 0.6033 0.269 Uiso 1 1 calc R . .
C71S C 0.4642(12) 0.6769(9) 0.5367(14) 0.226(8) Uiso 1 1 d DU . .
C72S C 0.4078(12) 0.6666(9) 0.5360(16) 0.226(8) Uiso 1 1 d DU . .
H72S H 0.4128 0.6595 0.5738 0.272 Uiso 1 1 calc R . .
C73S C 0.4757(19) 0.6868(15) 0.4828(15) 0.265(16) Uiso 1 1 d DU . .
H73A H 0.4516 0.7092 0.4646 0.397 Uiso 1 1 calc R . .
H73B H 0.4694 0.6615 0.4609 0.397 Uiso 1 1 calc R . .
H73C H 0.5132 0.6958 0.4895 0.397 Uiso 1 1 calc R . .
C74S C 0.4739(11) 0.7183(9) 0.5648(15) 0.235(8) Uiso 1 1 d DU . .
H74S H 0.4830 0.7096 0.6026 0.282 Uiso 1 1 calc R . .
C75S C 0.4135(11) 0.7372(9) 0.5542(15) 0.250(8) Uiso 1 1 d DU C .
H75S H 0.4100 0.7389 0.5907 0.300 Uiso 1 1 calc R . .
C76S C 0.3713(12) 0.7057(9) 0.5294(19) 0.242(9) Uiso 1 1 d DU . .
H76A H 0.3535 0.7121 0.4919 0.290 Uiso 1 1 calc R . .
H76B H 0.3440 0.7029 0.5486 0.290 Uiso 1 1 calc R . .
O77S O 0.5166(12) 0.7423(10) 0.5642(13) 0.234(9) Uiso 1 1 d DU . .
C78S C 0.5590(16) 0.7414(17) 0.6079(18) 0.232(15) Uiso 1 1 d DU . .
N81S N 0.4065(11) 0.7806(7) 0.5377(9) 0.289(9) Uiso 1 1 d DU . .
C82S C 0.3516(10) 0.8011(11) 0.5222(13) 0.291(11) Uiso 0.50 1 d PDU C 1
H82A H 0.3307 0.7892 0.4880 0.349 Uiso 0.50 1 calc PR C 1
H82B H 0.3566 0.8314 0.5166 0.349 Uiso 0.50 1 calc PR C 1
C83S C 0.318(3) 0.797(3) 0.561(3) 0.289(12) Uiso 0.50 1 d PDU C 1
H83S H 0.2981 0.7720 0.5625 0.347 Uiso 0.50 1 calc PR C 1
C84S C 0.316(2) 0.829(4) 0.590(3) 0.29(2) Uiso 0.50 1 d PDU C 1
H84A H 0.3362 0.8533 0.5874 0.348 Uiso 0.50 1 calc PR C 1
H84B H 0.2959 0.8275 0.6144 0.348 Uiso 0.50 1 calc PR C 1
C82' C 0.3516(10) 0.8011(11) 0.5222(13) 0.291(11) Uiso 0.50 1 d PDU C 2
H82C H 0.3586 0.8310 0.5164 0.349 Uiso 0.50 1 calc PR C 2
H82D H 0.3398 0.8004 0.5545 0.349 Uiso 0.50 1 calc PR C 2
C83' C 0.3019(16) 0.7899(10) 0.478(3) 0.287(12) Uiso 0.50 1 d PDU C 2
H83' H 0.2956 0.7630 0.4620 0.345 Uiso 0.50 1 calc PR C 2
C84' C 0.2692(17) 0.8211(19) 0.465(4) 0.27(2) Uiso 0.50 1 d PDU C 2
H84C H 0.2777 0.8473 0.4820 0.328 Uiso 0.50 1 calc PR C 2
H84D H 0.2365 0.8178 0.4371 0.328 Uiso 0.50 1 calc PR C 2
C85S C 0.4378(11) 0.8121(10) 0.5777(12) 0.301(11) Uiso 1 1 d DU C .
H85A H 0.4731 0.8001 0.5972 0.361 Uiso 1 1 calc R . .
H85B H 0.4178 0.8186 0.6033 0.361 Uiso 1 1 calc R . .
C86S C 0.4464(15) 0.8528(10) 0.5491(18) 0.311(12) Uiso 1 1 d DU . .
H86A H 0.4823 0.8651 0.5661 0.373 Uiso 1 1 calc R C .
H86B H 0.4184 0.8738 0.5493 0.373 Uiso 1 1 calc R . .
C87S C 0.442(2) 0.8383(13) 0.4923(17) 0.307(12) Uiso 1 1 d DU C .
H87A H 0.4143 0.8547 0.4663 0.369 Uiso 1 1 calc R . .
H87B H 0.4769 0.8416 0.4846 0.369 Uiso 1 1 calc R . .
C88S C 0.4260(16) 0.7917(12) 0.4910(12) 0.297(11) Uiso 1 1 d DU C .
H88A H 0.3972 0.7858 0.4580 0.356 Uiso 1 1 calc R . .
H88B H 0.4575 0.7740 0.4912 0.356 Uiso 1 1 calc R . .
Na1 Na 0.6302(3) 0.3446(3) 0.8297(3) 0.074(2) Uiso 1 1 d U . .
Na2 Na 0.8415(3) 0.2912(3) 0.6792(3) 0.089(3) Uiso 1 1 d U . .
Na3 Na 0.3223(6) 0.3385(5) 0.7581(5) 0.164(5) Uiso 1 1 d U . .
Na4 Na 0.9395(6) 0.3370(6) 1.3088(6) 0.187(6) Uiso 1 1 d U . .
Na5 Na 0.5482(6) 0.3429(5) 0.9423(6) 0.170(5) Uiso 1 1 d U . .
Na6 Na 0.7316(7) 0.3398(6) 1.2084(7) 0.201(6) Uiso 1 1 d U . .
Na7 Na 0.7348(7) 0.3155(6) 0.9823(7) 0.200(6) Uiso 1 1 d U . .
Na8 Na 0.7880(9) 0.4144(7) 0.7013(8) 0.238(8) Uiso 1 1 d U . .
Na9 Na 0.7521(9) -0.1818(8) 0.8753(9) 0.254(9) Uiso 1 1 d U . .
Na10 Na 1.1328(13) 0.2978(11) 0.7653(13) 0.326(13) Uiso 1 1 d U . .
Na11 Na 0.8629(16) -0.1565(14) 0.7029(16) 0.386(18) Uiso 1 1 d U . .
Na12 Na 1.1831(13) 0.3430(11) 1.2003(13) 0.328(13) Uiso 1 1 d U . .
Na13 Na 0.722(2) 0.4177(19) 0.357(2) 0.48(3) Uiso 1 1 d U . .
Na14 Na 1.0641(14) 0.3580(12) 1.4002(14) 0.355(16) Uiso 1 1 d U . .
O1W O 0.6887(5) 0.3549(4) 0.7716(5) 0.071(4) Uiso 1 1 d U . .
O2W O 0.5833(6) 0.2990(5) 0.7602(6) 0.089(4) Uiso 1 1 d U . .
O3W O 0.6776(6) 0.3980(5) 0.8874(6) 0.095(5) Uiso 1 1 d U . .
O4W O 0.5482(7) 0.3359(6) 0.8553(7) 0.128(6) Uiso 1 1 d U . .
O5W O 0.7733(7) 0.3382(6) 0.6530(7) 0.123(6) Uiso 1 1 d U . .
O6W O 0.8746(8) 0.3344(7) 0.7597(8) 0.145(7) Uiso 1 1 d U . .
O7W O 0.9072(9) 0.3276(8) 0.6501(9) 0.173(8) Uiso 1 1 d U . .
O8W O 0.2482(12) 0.2922(10) 0.7160(12) 0.218(11) Uiso 1 1 d U . .
O9W O 0.655(2) -0.1463(17) 0.810(2) 0.33(2) Uiso 1 1 d U . .
O10W O 0.2720(9) 0.3485(7) 0.8173(9) 0.157(7) Uiso 1 1 d U . .
O11W O 0.699(2) -0.2021(19) 0.930(2) 0.37(3) Uiso 1 1 d U . .
O12W O 0.9857(14) 0.3133(12) 1.3907(14) 0.249(14) Uiso 1 1 d U . .
O13W O 1.0097(16) 0.3879(13) 1.3247(15) 0.269(16) Uiso 1 1 d U . .
O14W O 0.878(3) 0.389(2) 1.333(3) 0.40(3) Uiso 1 1 d U . .
O15W O 0.3965(15) 0.3165(13) 0.8300(15) 0.259(14) Uiso 1 1 d U . .
O16W O 0.7354(16) -0.1198(11) 0.8089(15) 0.272(16) Uiso 1 1 d U . .
O17W O 0.8159(9) 0.2549(8) 0.5954(9) 0.159(7) Uiso 1 1 d U . .
O18W O 0.6020(10) 0.4048(9) 0.9446(10) 0.191(9) Uiso 1 1 d U . .
O19W O 0.4896(10) 0.2779(9) 0.9274(10) 0.182(9) Uiso 1 1 d U . .
O20W O 0.5632(15) 0.3402(13) 1.0283(15) 0.261(15) Uiso 1 1 d U . .
O21W O 1.1133(19) 0.3157(16) 1.4689(19) 0.315(19) Uiso 1 1 d U . .
O22W O 0.7020(12) 0.3296(11) 1.2813(12) 0.221(11) Uiso 1 1 d U . .
O23W O 0.798(2) 0.3768(17) 1.239(2) 0.35(2) Uiso 1 1 d U . .
O24W O 0.664(3) 0.389(2) 1.166(3) 0.45(4) Uiso 1 1 d U . .
O25W O 0.796(3) -0.229(2) 0.681(3) 0.41(3) Uiso 1 1 d U . .
O26W O 0.8994(14) 0.3453(12) 1.2156(14) 0.254(14) Uiso 1 1 d U . .
O27W O 1.162(2) -0.0475(18) 1.3540(19) 0.38(3) Uiso 1 1 d . . .
O28W O 0.5065(14) 0.3817(12) 0.8892(14) 0.247(14) Uiso 1 1 d U . .
O29W O 1.0404(15) 0.2547(12) 0.6881(15) 0.258(14) Uiso 1 1 d U . .
O30W O 1.213(2) 0.2428(17) 0.775(2) 0.32(2) Uiso 1 1 d U . .
O31W O 0.8389(15) 0.3484(13) 0.9421(15) 0.267(15) Uiso 1 1 d . . .
O32W O 0.9068(19) -0.1944(16) 0.6614(19) 0.32(2) Uiso 1 1 d U . .
O33W O 0.9889(8) 0.3321(7) 0.7986(8) 0.139(7) Uiso 1 1 d . . .
O34W O 0.8203(10) 0.3468(9) 0.8372(10) 0.185(9) Uiso 1 1 d . . .

loop_
_atom_site_aniso_label
_atom_site_aniso_U_11
_atom_site_aniso_U_22
_atom_site_aniso_U_33
_atom_site_aniso_U_23
_atom_site_aniso_U_13
_atom_site_aniso_U_12
O1 0.093(6) 0.045(6) 0.103(7) 0.017(5) 0.014(5) 0.012(6)
C2 0.092(6) 0.062(6) 0.097(6) 0.007(5) 0.022(5) 0.009(6)
C6 0.087(7) 0.048(5) 0.088(6) 0.027(5) 0.028(5) 0.025(6)
O7 0.098(6) 0.052(6) 0.099(6) 0.006(6) 0.028(6) 0.004(6)
C10 0.089(9) 0.044(6) 0.086(9) 0.014(6) 0.023(8) 0.012(8)
S11 0.120(5) 0.029(3) 0.110(5) 0.012(3) 0.026(4) -0.002(3)
C12 0.118(10) 0.037(6) 0.099(10) 0.007(7) 0.012(8) -0.001(7)
C13 0.129(10) 0.043(7) 0.099(9) 0.005(7) 0.010(8) 0.010(7)
C14 0.142(10) 0.047(7) 0.098(9) 0.007(7) 0.010(8) 0.013(7)
C15 0.140(9) 0.042(7) 0.107(9) 0.012(7) 0.009(7) 0.005(7)
C16 0.131(10) 0.038(7) 0.106(9) 0.009(7) 0.006(8) 0.000(7)
C17 0.122(10) 0.032(7) 0.107(9) 0.007(7) 0.004(8) -0.005(7)
C18 0.149(9) 0.043(7) 0.110(9) 0.014(7) 0.012(8) 0.010(7)
O19 0.171(13) 0.051(9) 0.139(11) 0.030(8) 0.038(9) 0.031(9)
O20 0.143(10) 0.043(7) 0.111(10) 0.014(7) 0.014(8) 0.012(8)
O21 0.102(6) 0.040(6) 0.099(6) 0.014(6) 0.029(6) -0.002(5)
C22 0.103(6) 0.043(6) 0.100(6) 0.006(6) 0.032(6) -0.006(6)
C23 0.117(7) 0.041(6) 0.109(7) 0.005(6) 0.041(7) -0.003(6)
C24 0.123(7) 0.037(6) 0.108(6) 0.009(6) 0.043(6) 0.001(6)
C25 0.107(7) 0.041(5) 0.103(6) 0.008(6) 0.034(6) -0.001(5)
C26 0.102(7) 0.037(5) 0.104(7) 0.009(6) 0.029(7) 0.003(6)
O27 0.100(6) 0.051(6) 0.099(7) 0.003(6) 0.024(5) -0.004(5)
O28 0.140(11) 0.056(8) 0.117(10) 0.002(8) 0.046(9) 0.012(7)
O29 0.148(9) 0.041(6) 0.119(8) 0.010(7) 0.058(7) 0.001(7)
C30 0.103(10) 0.041(6) 0.110(10) 0.006(8) 0.029(8) 0.003(6)
S31 0.126(5) 0.039(3) 0.179(7) 0.028(4) 0.058(5) 0.010(3)
C32 0.089(8) 0.049(6) 0.107(9) 0.036(8) 0.020(8) 0.005(6)
C33 0.087(8) 0.047(6) 0.108(9) 0.028(8) 0.021(8) 0.004(6)
C34 0.087(8) 0.054(7) 0.099(8) 0.025(8) 0.013(8) 0.010(6)
C35 0.088(7) 0.065(6) 0.095(7) 0.023(6) 0.016(6) 0.007(6)
C36 0.090(8) 0.066(8) 0.103(8) 0.024(8) 0.016(8) 0.000(6)
C37 0.092(8) 0.056(7) 0.107(9) 0.036(8) 0.021(8) 0.002(6)
O41 0.087(7) 0.051(6) 0.084(7) -0.004(6) 0.017(5) -0.004(5)
C42 0.093(6) 0.054(6) 0.085(6) -0.010(6) 0.020(5) -0.005(5)
C43 0.097(7) 0.053(6) 0.095(7) -0.016(6) 0.019(5) -0.008(5)
C44 0.102(7) 0.051(6) 0.097(7) -0.008(6) 0.018(5) -0.011(5)
C45 0.094(7) 0.053(5) 0.093(7) -0.001(6) 0.019(5) -0.004(5)
C46 0.087(7) 0.048(5) 0.089(7) -0.001(6) 0.018(5) 0.005(5)
O47 0.092(6) 0.062(6) 0.080(6) -0.010(6) 0.021(5) -0.002(5)
O48 0.109(8) 0.053(7) 0.108(8) -0.027(7) 0.020(7) -0.011(6)
O49 0.114(8) 0.062(7) 0.108(8) -0.016(7) 0.020(7) -0.022(6)
C50 0.088(9) 0.054(6) 0.102(10) -0.004(8) 0.012(8) 0.009(6)
S51 0.101(4) 0.046(3) 0.113(5) 0.003(3) 0.019(4) -0.001(3)
C52 0.120(9) 0.060(6) 0.121(10) 0.018(9) 0.038(9) 0.013(7)
C53 0.119(9) 0.080(7) 0.131(10) 0.027(9) 0.037(9) 0.014(7)
C54 0.119(8) 0.087(8) 0.143(9) 0.014(9) 0.039(8) 0.020(7)
C55 0.133(8) 0.089(7) 0.137(8) 0.006(7) 0.044(7) 0.017(6)
C56 0.133(9) 0.066(7) 0.125(9) 0.000(8) 0.047(8) 0.016(7)
C57 0.127(9) 0.058(6) 0.119(9) 0.006(9) 0.044(9) 0.014(7)
O61 0.086(6) 0.078(6) 0.069(6) 0.001(5) 0.021(6) 0.003(6)
C62 0.094(6) 0.077(6) 0.073(6) -0.002(5) 0.020(6) 0.009(6)
C63 0.105(6) 0.080(6) 0.075(6) -0.005(6) 0.025(6) 0.016(6)
C64 0.103(6) 0.074(6) 0.080(7) -0.016(6) 0.026(6) 0.010(6)
C65 0.094(6) 0.070(6) 0.078(6) -0.007(5) 0.023(6) -0.002(6)
C66 0.085(6) 0.065(5) 0.067(7) -0.001(5) 0.024(6) -0.002(6)
O67 0.093(7) 0.070(6) 0.069(5) -0.002(5) 0.022(5) 0.014(6)
O68 0.118(7) 0.085(7) 0.084(8) -0.002(7) 0.024(7) 0.030(7)
O69 0.125(8) 0.086(7) 0.098(8) -0.029(7) 0.024(7) 0.007(7)
C70 0.084(9) 0.066(6) 0.063(9) 0.001(6) 0.016(8) -0.008(7)
S71 0.128(5) 0.052(3) 0.090(4) -0.003(3) 0.020(4) -0.009(4)
C72 0.125(10) 0.066(6) 0.102(9) 0.016(7) 0.049(8) -0.001(8)
C73 0.123(10) 0.075(7) 0.104(9) 0.016(7) 0.044(8) -0.001(8)
C74 0.129(10) 0.084(8) 0.108(9) 0.021(7) 0.040(8) 0.006(9)
C75 0.136(9) 0.081(7) 0.110(8) 0.020(7) 0.049(8) 0.006(8)
C76 0.132(10) 0.068(7) 0.104(9) 0.013(7) 0.055(8) 0.004(8)
C77 0.128(10) 0.064(6) 0.104(9) 0.013(7) 0.053(8) -0.001(9)
C78 0.163(10) 0.088(8) 0.126(10) 0.027(8) 0.046(9) 0.004(9)
O79 0.174(11) 0.091(9) 0.136(10) 0.028(8) 0.055(9) 0.011(9)
O80 0.182(15) 0.117(12) 0.146(11) 0.048(9) 0.017(11) 0.012(11)
O81 0.103(7) 0.074(6) 0.072(6) 0.001(5) 0.016(5) 0.005(6)
C82 0.097(6) 0.070(6) 0.075(6) 0.001(5) 0.017(5) 0.009(7)
C83 0.108(7) 0.074(6) 0.082(6) 0.002(5) 0.020(6) 0.022(7)
C84 0.111(8) 0.065(6) 0.082(7) -0.005(5) 0.013(6) 0.015(7)
C85 0.099(7) 0.065(6) 0.073(6) -0.004(5) 0.015(6) 0.012(7)
C86 0.097(7) 0.066(6) 0.075(6) 0.000(5) 0.014(6) 0.005(7)
O87 0.091(6) 0.062(6) 0.077(6) 0.003(5) 0.014(5) 0.013(6)
O88 0.123(7) 0.083(7) 0.091(7) 0.002(6) 0.030(6) 0.030(8)
O89 0.158(12) 0.061(8) 0.109(9) -0.013(7) 0.013(9) 0.018(9)
C90 0.096(10) 0.068(7) 0.083(9) 0.005(6) 0.011(8) 0.001(9)
S91 0.268(10) 0.072(5) 0.095(5) 0.003(4) 0.083(6) -0.011(6)
O101 0.092(6) 0.057(6) 0.072(6) -0.002(6) 0.013(6) 0.001(5)
C102 0.088(6) 0.050(6) 0.071(6) -0.003(6) 0.009(5) 0.003(5)
C103 0.088(7) 0.049(6) 0.075(6) 0.005(6) 0.017(6) 0.013(6)
C104 0.095(7) 0.049(6) 0.079(6) 0.000(6) 0.019(6) 0.012(6)
C105 0.092(6) 0.056(6) 0.076(6) -0.002(6) 0.018(5) 0.004(5)
C106 0.094(6) 0.063(5) 0.076(6) -0.002(5) 0.018(6) 0.001(5)
O107 0.088(6) 0.046(6) 0.068(6) -0.005(5) 0.004(5) 0.008(5)
O108 0.112(10) 0.048(7) 0.083(8) 0.007(7) 0.023(7) 0.006(7)
O109 0.104(7) 0.044(6) 0.086(7) 0.002(6) 0.025(5) 0.009(6)
O121 0.098(7) 0.037(6) 0.070(6) 0.002(5) 0.017(5) 0.004(5)
C122 0.096(6) 0.041(6) 0.072(6) -0.001(5) 0.020(5) 0.003(5)
C123 0.097(7) 0.042(6) 0.070(7) 0.001(5) 0.010(5) -0.001(5)
C124 0.094(7) 0.047(6) 0.064(7) 0.005(5) 0.006(5) 0.004(5)
C125 0.088(6) 0.043(6) 0.064(6) -0.002(5) 0.007(5) 0.005(5)
C126 0.094(7) 0.040(6) 0.066(7) -0.001(5) 0.011(5) 0.004(5)
O127 0.090(6) 0.044(6) 0.072(6) 0.002(5) 0.024(5) 0.005(5)
O128 0.100(7) 0.044(7) 0.080(7) -0.001(6) 0.017(6) -0.005(6)
O129 0.099(7) 0.055(7) 0.060(7) 0.009(5) 0.007(6) 0.008(6)
C130 0.093(9) 0.041(8) 0.062(9) -0.003(7) 0.009(7) 0.004(7)
S131 0.098(5) 0.067(4) 0.133(6) 0.039(4) 0.021(4) 0.014(4)
O141 0.090(6) 0.043(5) 0.101(7) 0.005(5) 0.030(6) 0.010(6)
C142 0.092(6) 0.046(6) 0.096(6) 0.014(6) 0.032(6) 0.006(6)
C143 0.098(6) 0.048(6) 0.095(6) 0.017(6) 0.035(6) -0.002(6)
C144 0.097(6) 0.047(6) 0.086(7) 0.013(6) 0.029(7) 0.002(6)
C145 0.091(6) 0.043(5) 0.080(6) 0.003(5) 0.027(6) 0.008(6)
C146 0.092(6) 0.045(5) 0.095(7) 0.010(5) 0.020(7) 0.006(6)
O147 0.092(6) 0.043(5) 0.088(5) 0.024(5) 0.034(5) 0.017(5)
O148 0.103(7) 0.050(6) 0.114(8) 0.015(6) 0.031(7) -0.003(6)
O149 0.113(9) 0.061(8) 0.083(9) 0.024(7) 0.025(7) -0.009(7)
C150 0.095(9) 0.049(6) 0.100(9) 0.015(7) 0.011(9) 0.007(8)
S151 0.109(5) 0.035(3) 0.105(5) 0.006(3) 0.010(4) 0.000(3)
C152 0.092(9) 0.044(6) 0.108(9) -0.003(6) 0.023(8) 0.005(7)
C153 0.095(9) 0.043(6) 0.110(8) -0.001(6) 0.030(8) 0.000(8)
C154 0.106(9) 0.052(6) 0.114(8) -0.002(7) 0.029(8) -0.001(7)
C155 0.111(7) 0.072(6) 0.114(7) -0.008(6) 0.028(7) 0.000(6)
C156 0.104(9) 0.063(7) 0.106(8) -0.011(6) 0.022(8) 0.001(8)
C157 0.101(9) 0.054(7) 0.109(8) -0.007(6) 0.020(8) 0.008(8)
O201 0.114(7) 0.102(7) 0.120(7) 0.011(7) 0.053(6) 0.016(6)
C202 0.114(7) 0.099(7) 0.125(7) 0.014(7) 0.048(6) 0.013(6)
C203 0.116(7) 0.103(7) 0.138(7) 0.018(7) 0.048(7) 0.010(6)
C204 0.118(8) 0.105(7) 0.141(7) 0.016(7) 0.048(7) 0.002(6)
C205 0.120(7) 0.108(6) 0.136(7) 0.012(7) 0.050(6) 0.009(6)
C206 0.114(8) 0.103(6) 0.126(7) 0.011(7) 0.050(7) 0.014(6)
O207 0.109(6) 0.088(7) 0.119(7) 0.023(7) 0.040(6) 0.014(6)
O208 0.113(9) 0.107(8) 0.154(9) 0.020(8) 0.047(7) 0.020(7)
O209 0.129(9) 0.111(8) 0.158(9) 0.019(8) 0.044(8) -0.008(7)
C210 0.114(10) 0.104(7) 0.134(10) 0.010(9) 0.040(9) 0.012(7)
S211 0.122(6) 0.095(5) 0.304(14) 0.020(8) -0.019(7) 0.005(4)
C212 0.145(10) 0.102(7) 0.139(11) 0.017(11) 0.019(11) 0.024(8)
C213 0.144(10) 0.102(8) 0.131(10) 0.014(10) 0.033(10) 0.026(8)
C214 0.141(10) 0.103(8) 0.118(10) 0.018(10) 0.041(10) 0.026(7)
C215 0.150(10) 0.102(8) 0.123(9) 0.022(9) 0.039(9) 0.024(8)
C216 0.151(10) 0.098(8) 0.136(10) 0.024(10) 0.021(10) 0.021(8)
C217 0.151(10) 0.099(7) 0.144(11) 0.023(11) 0.015(11) 0.022(8)
C218 0.155(10) 0.103(9) 0.133(10) 0.021(10) 0.043(11) 0.025(8)
O219 0.157(11) 0.118(12) 0.131(12) 0.017(10) 0.019(12) 0.029(9)
O220 0.176(12) 0.105(10) 0.154(12) 0.037(11) 0.067(11) 0.027(9)
O221 0.106(6) 0.069(6) 0.112(7) 0.006(6) 0.031(6) 0.014(6)
C222 0.105(6) 0.062(6) 0.097(6) 0.008(6) 0.029(6) 0.012(5)
C223 0.109(6) 0.069(6) 0.101(7) 0.012(6) 0.035(6) 0.013(6)
C224 0.109(6) 0.074(6) 0.113(8) 0.019(7) 0.038(7) 0.013(6)
C225 0.108(6) 0.077(6) 0.117(7) 0.021(6) 0.034(6) 0.016(6)
C226 0.106(7) 0.068(6) 0.116(8) 0.013(7) 0.027(7) 0.017(6)
O227 0.102(7) 0.058(6) 0.089(6) 0.009(5) 0.023(6) 0.011(6)
O228 0.117(8) 0.063(7) 0.102(8) 0.010(7) 0.027(7) 0.012(6)
O229 0.107(9) 0.087(9) 0.154(12) 0.046(9) 0.044(9) 0.023(8)
C230 0.121(10) 0.072(7) 0.122(11) 0.010(9) 0.016(9) 0.025(8)
S231 0.231(10) 0.075(5) 0.195(9) 0.021(5) 0.107(8) 0.032(6)
O241 0.105(7) 0.055(6) 0.109(7) 0.012(5) 0.023(6) 0.006(6)
C242 0.116(7) 0.061(6) 0.097(7) 0.018(5) 0.033(6) 0.007(6)
C243 0.111(8) 0.052(6) 0.084(7) 0.014(5) 0.028(6) 0.007(7)
C244 0.112(7) 0.054(6) 0.084(7) 0.003(5) 0.026(6) 0.006(7)
C245 0.104(7) 0.051(6) 0.091(7) 0.004(5) 0.022(6) 0.013(6)
C246 0.105(7) 0.056(6) 0.102(7) 0.006(5) 0.024(6) 0.003(7)
O247 0.139(8) 0.071(7) 0.096(6) 0.033(5) 0.040(6) 0.010(6)
O248 0.124(10) 0.062(8) 0.078(8) 0.011(6) 0.025(8) 0.023(7)
O249 0.122(10) 0.066(7) 0.073(8) -0.002(7) 0.028(7) -0.012(8)
C250 0.107(10) 0.063(7) 0.114(10) -0.001(6) 0.021(9) -0.003(9)
S251 0.304(13) 0.064(5) 0.237(11) -0.001(6) 0.155(10) -0.020(7)
O261 0.200(8) 0.107(7) 0.127(8) 0.064(6) 0.075(7) 0.030(7)
C262 0.202(8) 0.123(7) 0.130(7) 0.053(6) 0.078(7) 0.041(8)
C263 0.204(8) 0.119(8) 0.120(8) 0.039(6) 0.067(7) 0.042(8)
C264 0.190(9) 0.103(7) 0.112(8) 0.039(6) 0.060(7) 0.035(8)
C265 0.169(8) 0.092(6) 0.106(7) 0.045(6) 0.051(6) 0.023(7)
C266 0.184(9) 0.098(6) 0.114(8) 0.055(6) 0.058(7) 0.024(8)
O267 0.196(8) 0.139(8) 0.146(7) 0.070(7) 0.079(7) 0.052(7)
O268 0.222(11) 0.129(9) 0.126(9) 0.023(8) 0.069(9) 0.045(10)
O269 0.215(14) 0.104(9) 0.132(12) 0.040(8) 0.063(11) 0.044(10)
C270 0.189(12) 0.097(8) 0.119(10) 0.054(8) 0.049(10) 0.020(9)
S271 0.208(10) 0.113(6) 0.198(9) 0.048(6) 0.077(8) 0.036(6)
O281 0.202(8) 0.155(8) 0.163(7) 0.064(7) 0.055(7) 0.050(6)
C282 0.203(7) 0.167(7) 0.177(7) 0.041(6) 0.058(6) 0.035(6)
C285 0.196(7) 0.166(7) 0.163(7) 0.107(6) 0.101(6) 0.084(6)
C286 0.194(7) 0.164(7) 0.161(7) 0.073(6) 0.065(6) 0.064(6)
O287 0.209(7) 0.143(8) 0.168(8) 0.051(7) 0.059(7) 0.047(6)
C290 0.189(7) 0.169(7) 0.160(7) 0.070(7) 0.057(6) 0.062(6)
C29' 0.189(7) 0.169(7) 0.160(7) 0.070(7) 0.057(6) 0.062(6)
O301 0.186(8) 0.127(8) 0.161(8) 0.051(7) 0.029(7) 0.017(7)
C302 0.169(7) 0.139(7) 0.155(7) 0.045(6) 0.049(6) 0.019(6)
C304 0.198(7) 0.132(7) 0.170(8) 0.098(6) 0.095(7) 0.069(6)
C305 0.206(7) 0.130(7) 0.169(8) 0.065(7) 0.058(7) 0.045(7)
C306 0.185(8) 0.120(7) 0.161(9) 0.056(7) 0.040(8) 0.030(7)
O307 0.181(8) 0.140(8) 0.157(7) 0.061(7) 0.047(7) 0.037(7)
O309 0.255(16) 0.151(11) 0.182(14) 0.040(10) 0.067(13) 0.044(13)
C310 0.189(11) 0.108(8) 0.155(12) 0.052(9) 0.028(9) 0.029(9)
S311 0.161(7) 0.081(5) 0.176(8) 0.026(5) 0.026(6) -0.029(5)
C312 0.116(10) 0.085(7) 0.081(9) 0.016(8) 0.002(8) -0.021(7)
C313 0.111(9) 0.074(7) 0.075(8) 0.003(8) -0.002(7) -0.016(7)
C314 0.105(9) 0.078(8) 0.075(8) 0.009(8) 0.006(7) -0.014(7)
C315 0.100(7) 0.081(7) 0.084(7) 0.002(6) 0.007(6) -0.011(6)
C316 0.106(9) 0.085(7) 0.085(8) 0.009(8) 0.008(7) -0.015(8)
C317 0.115(9) 0.090(7) 0.087(9) 0.014(8) 0.006(7) -0.019(7)
O321 0.163(8) 0.140(7) 0.159(8) 0.053(7) 0.041(6) 0.014(7)
C322 0.164(7) 0.139(7) 0.159(7) 0.044(6) 0.035(6) 0.011(7)
C323 0.170(7) 0.157(6) 0.167(6) 0.023(5) 0.044(6) 0.003(6)
C325 0.185(7) 0.152(7) 0.168(7) 0.096(6) 0.067(6) 0.073(6)
C326 0.171(7) 0.151(7) 0.163(7) 0.055(6) 0.049(6) 0.030(6)
O327 0.158(8) 0.131(8) 0.156(7) 0.049(6) 0.030(6) 0.014(7)
O341 0.154(7) 0.163(8) 0.177(7) 0.006(7) 0.033(7) 0.017(7)
C342 0.148(7) 0.147(7) 0.165(6) 0.007(6) 0.035(6) 0.002(6)
C344 0.173(8) 0.166(7) 0.171(7) 0.085(6) 0.103(7) 0.083(7)
C345 0.162(7) 0.147(7) 0.168(6) 0.046(6) 0.053(7) 0.045(7)
C346 0.165(7) 0.159(7) 0.181(7) 0.017(6) 0.041(6) 0.027(6)
O347 0.134(7) 0.119(7) 0.141(7) 0.010(7) 0.043(7) 0.004(6)
O348 0.200(14) 0.182(12) 0.210(13) 0.116(11) 0.085(12) 0.080(11)
O349 0.193(14) 0.146(11) 0.198(14) 0.071(9) 0.067(13) 0.065(12)
C1S 0.117(8) 0.039(7) 0.135(9) 0.011(8) 0.031(8) 0.001(7)
C2S 0.126(9) 0.038(7) 0.147(9) 0.010(8) 0.033(9) -0.006(7)
O3S 0.137(8) 0.039(6) 0.154(9) 0.014(8) 0.048(8) -0.011(7)
C4S 0.134(9) 0.044(8) 0.133(9) 0.006(8) 0.049(8) -0.003(8)
C5S 0.127(9) 0.038(7) 0.123(8) 0.000(8) 0.052(7) 0.000(7)
N6S 0.116(7) 0.035(6) 0.119(7) 0.004(6) 0.041(6) 0.000(6)
C7S 0.109(7) 0.030(6) 0.108(7) 0.001(6) 0.038(6) 0.005(5)
C8S 0.107(7) 0.030(6) 0.099(7) -0.001(6) 0.031(6) 0.002(6)
C9S 0.106(6) 0.029(5) 0.095(7) -0.003(5) 0.038(6) 0.003(5)
C10S 0.113(6) 0.030(5) 0.104(7) -0.005(6) 0.044(6) 0.007(6)
C11S 0.115(8) 0.031(6) 0.116(8) 0.003(6) 0.043(7) 0.010(6)
C12S 0.110(7) 0.033(6) 0.113(7) 0.005(6) 0.042(6) 0.010(5)
C13S 0.132(11) 0.033(10) 0.096(9) -0.004(8) 0.031(9) -0.008(10)
O14S 0.105(7) 0.033(6) 0.126(8) 0.005(6) 0.043(6) 0.010(6)
C15S 0.101(6) 0.030(5) 0.092(7) -0.006(5) 0.036(6) 0.002(5)
C16S 0.110(7) 0.034(5) 0.093(7) -0.005(5) 0.044(6) 0.005(5)
C17S 0.113(8) 0.029(6) 0.105(8) -0.008(7) 0.052(7) 0.006(6)
C18S 0.117(8) 0.028(6) 0.110(8) -0.008(7) 0.045(7) 0.001(6)
C19S 0.092(7) 0.031(6) 0.102(8) -0.011(6) 0.031(7) -0.003(6)
C20S 0.090(7) 0.029(6) 0.104(8) -0.012(6) 0.029(7) 0.000(6)
C21S 0.102(6) 0.032(5) 0.097(7) -0.006(6) 0.026(6) 0.004(5)
C22S 0.107(6) 0.034(5) 0.091(7) -0.007(6) 0.037(6) 0.006(5)
C23S 0.133(12) 0.038(11) 0.105(9) -0.007(8) 0.007(9) 0.024(11)
C24S 0.098(7) 0.033(5) 0.100(7) 0.005(5) 0.025(6) 0.008(5)
C25S 0.103(6) 0.036(5) 0.101(7) -0.003(5) 0.033(6) 0.005(5)
C26S 0.111(7) 0.038(6) 0.094(8) -0.004(6) 0.036(6) 0.006(6)
O27S 0.094(7) 0.037(6) 0.115(8) 0.017(6) 0.008(7) 0.004(6)
C28S 0.085(8) 0.046(8) 0.137(10) 0.024(8) 0.006(8) 0.002(7)
N31S 0.115(7) 0.037(5) 0.112(7) 0.000(5) 0.030(6) 0.002(6)
C32S 0.115(9) 0.037(7) 0.118(8) -0.003(7) 0.025(8) 0.004(7)
C33S 0.122(11) 0.036(8) 0.119(9) -0.010(9) 0.018(9) 0.004(9)
C34S 0.128(15) 0.042(11) 0.106(12) -0.017(12) 0.014(11) 0.004(12)
C35S 0.128(8) 0.044(8) 0.115(8) 0.001(7) 0.042(7) -0.003(7)
C36S 0.138(10) 0.061(9) 0.115(9) 0.006(7) 0.044(8) -0.001(8)
C37S 0.143(10) 0.072(9) 0.119(9) 0.006(8) 0.038(8) 0.001(8)
C38S 0.136(9) 0.057(8) 0.113(7) 0.003(7) 0.031(7) -0.002(7)
O29S 0.088(10) 0.098(11) 0.146(11) 0.010(10) 0.021(9) 0.021(9)
C30S 0.092(12) 0.060(13) 0.172(15) 0.030(12) -0.009(12) 0.009(10)

loop_
_atom_type_symbol
_atom_type_description
_atom_type_scat_dispersion_real
_atom_type_scat_dispersion_imag
_atom_type_scat_source
C C 0.0033 0.0016 'International Tables Vol C Tables 4.2.6.8 and 6.1.1.4'
H H 0.0000 0.0000 'International Tables Vol C Tables 4.2.6.8 and 6.1.1.4'
N N 0.0061 0.0033 'International Tables Vol C Tables 4.2.6.8 and 6.1.1.4'
O O 0.0106 0.0060 'International Tables Vol C Tables 4.2.6.8 and 6.1.1.4'
S S 0.1246 0.1234 'International Tables Vol C Tables 4.2.6.8 and 6.1.1.4'
Na Na 0.0362 0.0249 'International Tables Vol C Tables 4.2.6.8 and 6.1.1.4'

loop_
_geom_angle_atom_site_label_1
_geom_angle_atom_site_label_2
_geom_angle_atom_site_label_3
_geom_angle
_geom_angle_site_symmetry_1
_geom_angle_site_symmetry_3
_geom_angle_publ_flag
C2 O1 C6 114.8(12) . . ?
O1 C2 H2 109.1 . . ?
O1 C2 C3 110.2(11) . . ?
O1 C2 O7 110.3(13) . . ?
H2 C2 C3 109.1 . . ?
H2 C2 O7 109.1 . . ?
C3 C2 O7 108.9(14) . . ?
C2 C3 H3 106.6 . . ?
C2 C3 C4 111.7(13) . . ?
C2 C3 O8 110.5(12) . . ?
H3 C3 C4 106.6 . . ?
H3 C3 O8 106.6 . . ?
C4 C3 O8 114.4(13) . . ?
C3 C4 H4 109.1 . . ?
C3 C4 C5 109.8(11) . . ?
C3 C4 O9 109.9(13) . . ?
H4 C4 C5 109.1 . . ?
H4 C4 O9 109.1 . . ?
C5 C4 O9 109.9(12) . . ?
C4 C5 H5 110.1 . . ?
C4 C5 C6 110.9(10) . . ?
C4 C5 O147 105.7(12) . . ?
H5 C5 C6 110.1 . . ?
H5 C5 O147 110.1 . . ?
C6 C5 O147 109.8(11) . . ?
O1 C6 C5 107.0(12) . . ?
O1 C6 H6 111.2 . . ?
O1 C6 C10 104.9(13) . . ?
C5 C6 H6 111.2 . . ?
C5 C6 C10 111.1(11) . . ?
H6 C6 C10 111.2 . . ?
C2 O7 C25 119.0(9) . . ?
C3 O8 Na9 122.2(12) . 2_757 ?
C6 C10 H10A 109.7 . . ?
C6 C10 H10B 109.7 . . ?
C6 C10 S11 110.0(9) . . ?
H10A C10 H10B 108.2 . . ?
H10A C10 S11 109.7 . . ?
H10B C10 S11 109.7 . . ?
C10 S11 C12 103.9(5) . . ?
S11 C12 C13 122.5(8) . . ?
S11 C12 C17 117.5(8) . . ?
C13 C12 C17 120.0 . . ?
C12 C13 H13 120.0 . . ?
C12 C13 C14 120.0 . . ?
H13 C13 C14 120.0 . . ?
C13 C14 H14 120.0 . . ?
C13 C14 C15 120.0 . . ?
H14 C14 C15 120.0 . . ?
C14 C15 C16 120.0 . . ?
C14 C15 C18 120.3(7) . . ?
C16 C15 C18 119.6(7) . . ?
C15 C16 H16 120.0 . . ?
C15 C16 C17 120.0 . . ?
H16 C16 C17 120.0 . . ?
C12 C17 C16 120.0 . . ?
C12 C17 H17 120.0 . . ?
C16 C17 H17 120.0 . . ?
C15 C18 O19 117.2(8) . . ?
C15 C18 O20 117.3(8) . . ?
O19 C18 O20 125.5(13) . . ?
C18 O20 Na7 129.6(10) . 2_747 ?
C22 O21 C26 116.0(13) . . ?
O21 C22 H22 108.7 . . ?
O21 C22 C23 110.7(11) . . ?
O21 C22 O27 110.0(13) . . ?
H22 C22 C23 108.7 . . ?
H22 C22 O27 108.7 . . ?
C23 C22 O27 110.0(14) . . ?
C22 C23 H23 107.2 . . ?
C22 C23 C24 114.3(13) . . ?
C22 C23 O28 109.8(12) . . ?
H23 C23 C24 107.2 . . ?
H23 C23 O28 107.2 . . ?
C24 C23 O28 110.8(13) . . ?
C23 C24 H24 109.5 . . ?
C23 C24 C25 107.3(12) . . ?
C23 C24 O29 110.7(13) . . ?
H24 C24 C25 109.5 . . ?
H24 C24 O29 109.5 . . ?
C25 C24 O29 110.4(12) . . ?
O7 C25 C24 110.5(13) . . ?
O7 C25 H25 107.8 . . ?
O7 C25 C26 112.1(13) . . ?
C24 C25 H25 107.8 . . ?
C24 C25 C26 110.7(10) . . ?
H25 C25 C26 107.8 . . ?
O21 C26 C25 109.6(12) . . ?
O21 C26 H26 108.5 . . ?
O21 C26 C30 108.6(14) . . ?
C25 C26 H26 108.5 . . ?
C25 C26 C30 113.2(11) . . ?
H26 C26 C30 108.5 . . ?
C22 O27 C45 118.3(9) . . ?
C24 O29 Na12 115.3(14) . . ?
C26 C30 H30A 109.8 . . ?
C26 C30 H30B 109.8 . . ?
C26 C30 S31 109.2(10) . . ?
H30A C30 H30B 108.3 . . ?
H30A C30 S31 109.8 . . ?
H30B C30 S31 109.8 . . ?
C30 S31 C32 103.8(5) . . ?
S31 C32 C33 115.3(7) . . ?
S31 C32 C37 124.7(7) . . ?
C33 C32 C37 120.0 . . ?
C32 C33 H33 120.0 . . ?
C32 C33 C34 120.0 . . ?
H33 C33 C34 120.0 . . ?
C33 C34 H34 120.0 . . ?
C33 C34 C35 120.0 . . ?
H34 C34 C35 120.0 . . ?
C34 C35 C36 120.0 . . ?
C34 C35 C38 120.6(7) . . ?
C36 C35 C38 119.4(7) . . ?
C35 C36 H36 120.0 . . ?
C35 C36 C37 120.0 . . ?
H36 C36 C37 120.0 . . ?
C32 C37 C36 120.0 . . ?
C32 C37 H37 120.0 . . ?
C36 C37 H37 120.0 . . ?
C35 C38 O39 116.5(8) . . ?
C35 C38 O40 117.2(8) . . ?
O39 C38 O40 126.3(13) . . ?
C38 O39 Na8 122.3(9) . 2_747 ?
C42 O41 C46 114.5(12) . . ?
O41 C42 H42 109.4 . . ?
O41 C42 C43 110.7(11) . . ?
O41 C42 O47 109.3(12) . . ?
H42 C42 C43 109.4 . . ?
H42 C42 O47 109.4 . . ?
C43 C42 O47 108.8(14) . . ?
C42 C43 H43 109.1 . . ?
C42 C43 C44 109.7(13) . . ?
C42 C43 O48 110.7(12) . . ?
H43 C43 C44 109.1 . . ?
H43 C43 O48 109.1 . . ?
C44 C43 O48 109.1(13) . . ?
C43 C44 H44 110.1 . . ?
C43 C44 C45 110.0(12) . . ?
C43 C44 O49 107.3(13) . . ?
H44 C44 C45 110.1 . . ?
H44 C44 O49 110.1 . . ?
C45 C44 O49 109.3(13) . . ?
O27 C45 C44 109.5(13) . . ?
O27 C45 H45 108.6 . . ?
O27 C45 C46 109.9(12) . . ?
C44 C45 H45 108.6 . . ?
C44 C45 C46 111.5(11) . . ?
H45 C45 C46 108.6 . . ?
O41 C46 C45 110.5(12) . . ?
O41 C46 H46 109.0 . . ?
O41 C46 C50 106.4(14) . . ?
C45 C46 H46 109.0 . . ?
C45 C46 C50 112.9(11) . . ?
H46 C46 C50 109.0 . . ?
C42 O47 C65 119.1(9) . . ?
C43 O48 Na4 113.2(10) . . ?
C44 O49 Na4 109.1(10) . . ?
C46 C50 H50A 109.7 . . ?
C46 C50 H50B 109.7 . . ?
C46 C50 S51 109.7(10) . . ?
H50A C50 H50B 108.2 . . ?
H50A C50 S51 109.7 . . ?
H50B C50 S51 109.7 . . ?
C50 S51 C52 105.2(5) . . ?
S51 C52 C53 126.2(8) . . ?
S51 C52 C57 113.8(8) . . ?
C53 C52 C57 120.0 . . ?
C52 C53 H53 120.0 . . ?
C52 C53 C54 120.0 . . ?
H53 C53 C54 120.0 . . ?
C53 C54 H54 120.0 . . ?
C53 C54 C55 120.0 . . ?
H54 C54 C55 120.0 . . ?
C54 C55 C56 120.0 . . ?
C54 C55 C58 121.7(10) . . ?
C56 C55 C58 118.3(10) . . ?
C55 C56 H56 120.0 . . ?
C55 C56 C57 120.0 . . ?
H56 C56 C57 120.0 . . ?
C52 C57 C56 120.0 . . ?
C52 C57 H57 120.0 . . ?
C56 C57 H57 120.0 . . ?
C55 C58 O59 117.2(9) . . ?
C55 C58 O60 117.1(8) . . ?
O59 C58 O60 125.7(14) . . ?
C58 O60 Na8 176.4(13) . 2_747 ?
C62 O61 C66 110.6(13) . . ?
O61 C62 H62 108.4 . . ?
O61 C62 C63 109.7(11) . . ?
O61 C62 O67 113.2(13) . . ?
H62 C62 C63 108.4 . . ?
H62 C62 O67 108.4 . . ?
C63 C62 O67 108.6(13) . . ?
C62 C63 H63 109.1 . . ?
C62 C63 C64 108.4(14) . . ?
C62 C63 O68 111.0(13) . . ?
H63 C63 C64 109.1 . . ?
H63 C63 O68 109.1 . . ?
C64 C63 O68 109.9(13) . . ?
C63 C64 H64 109.8 . . ?
C63 C64 C65 108.4(12) . . ?
C63 C64 O69 107.3(13) . . ?
H64 C64 C65 109.8 . . ?
H64 C64 O69 109.8 . . ?
C65 C64 O69 111.7(13) . . ?
O47 C65 C64 108.5(13) . . ?
O47 C65 H65 108.2 . . ?
O47 C65 C66 111.7(12) . . ?
C64 C65 H65 108.2 . . ?
C64 C65 C66 111.8(11) . . ?
H65 C65 C66 108.2 . . ?
O61 C66 C65 112.9(12) . . ?
O61 C66 H66 109.0 . . ?
O61 C66 C70 104.6(13) . . ?
C65 C66 H66 109.0 . . ?
C65 C66 C70 112.1(11) . . ?
H66 C66 C70 109.0 . . ?
C62 O67 C85 118.8(9) . . ?
C63 O68 Na6 114.4(11) . . ?
C64 O69 Na6 110.8(11) . . ?
C66 C70 H70A 110.1 . . ?
C66 C70 H70B 110.1 . . ?
C66 C70 S71 108.2(9) . . ?
H70A C70 H70B 108.4 . . ?
H70A C70 S71 110.1 . . ?
H70B C70 S71 110.1 . . ?
C70 S71 C72 105.3(5) . . ?
S71 C72 C73 126.5(8) . . ?
S71 C72 C77 113.5(8) . . ?
C73 C72 C77 120.0 . . ?
C72 C73 H73 120.0 . . ?
C72 C73 C74 120.0 . . ?
H73 C73 C74 120.0 . . ?
C73 C74 H74 120.0 . . ?
C73 C74 C75 120.0 . . ?
H74 C74 C75 120.0 . . ?
C74 C75 C76 120.0 . . ?
C74 C75 C78 120.3(8) . . ?
C76 C75 C78 119.7(8) . . ?
C75 C76 H76 120.0 . . ?
C75 C76 C77 120.0 . . ?
H76 C76 C77 120.0 . . ?
C72 C77 C76 120.0 . . ?
C72 C77 H77 120.0 . . ?
C76 C77 H77 120.0 . . ?
C75 C78 O79 117.8(8) . . ?
C75 C78 O80 116.9(8) . . ?
O79 C78 O80 125.3(13) . . ?
C78 O79 Na10 137.7(12) . 2_747 ?
C82 O81 C86 114.3(13) . . ?
O81 C82 H82 108.4 . . ?
O81 C82 C83 108.1(11) . . ?
O81 C82 O87 111.1(13) . . ?
H82 C82 C83 108.4 . . ?
H82 C82 O87 108.4 . . ?
C83 C82 O87 112.4(14) . . ?
C82 C83 H83 108.3 . . ?
C82 C83 C84 112.7(14) . . ?
C82 C83 O88 108.6(13) . . ?
H83 C83 C84 108.3 . . ?
H83 C83 O88 108.3 . . ?
C84 C83 O88 110.6(13) . . ?
C83 C84 H84 110.2 . . ?
C83 C84 C85 108.4(12) . . ?
C83 C84 O89 108.4(13) . . ?
H84 C84 C85 110.2 . . ?
H84 C84 O89 110.2 . . ?
C85 C84 O89 109.5(13) . . ?
O67 C85 C84 107.1(12) . . ?
O67 C85 H85 109.7 . . ?
O67 C85 C86 111.8(12) . . ?
C84 C85 H85 109.7 . . ?
C84 C85 C86 108.7(11) . . ?
H85 C85 C86 109.7 . . ?
O81 C86 C85 112.2(12) . . ?
O81 C86 H86 108.8 . . ?
O81 C86 C90 107.0(13) . . ?
C85 C86 H86 108.8 . . ?
C85 C86 C90 111.1(12) . . ?
H86 C86 C90 108.8 . . ?
C82 O87 C105 118.1(8) . . ?
C83 O88 Na5 118.9(12) . . ?
C83 O88 Na7 106.9(12) . . ?
Na5 O88 Na7 126.5(8) . . ?
C86 C90 H90A 110.2 . . ?
C86 C90 H90B 110.2 . . ?
C86 C90 S91 107.4(10) . . ?
H90A C90 H90B 108.5 . . ?
H90A C90 S91 110.2 . . ?
H90B C90 S91 110.2 . . ?
C90 S91 C92 105.3(6) . . ?
S91 C92 C93 124.2(11) . . ?
S91 C92 C97 115.8(11) . . ?
C93 C92 C97 120.0 . . ?
C92 C93 H93 120.0 . . ?
C92 C93 C94 120.0 . . ?
H93 C93 C94 120.0 . . ?
C93 C94 H94 120.0 . . ?
C93 C94 C95 120.0 . . ?
H94 C94 C95 120.0 . . ?
C94 C95 C96 120.0 . . ?
C94 C95 C98 120.6(12) . . ?
C96 C95 C98 119.4(12) . . ?
C95 C96 H96 120.0 . . ?
C95 C96 C97 120.0 . . ?
H96 C96 C97 120.0 . . ?
C92 C97 C96 120.0 . . ?
C92 C97 H97 120.0 . . ?
C96 C97 H97 120.0 . . ?
C95 C98 O99 117.4(9) . . ?
C95 C98 O100 117.1(9) . . ?
O99 C98 O100 125.5(14) . . ?
C102 O101 C106 119.2(12) . . ?
O101 C102 H102 108.8 . . ?
O101 C102 C103 109.9(10) . . ?
O101 C102 O107 110.3(12) . . ?
H102 C102 C103 108.8 . . ?
H102 C102 O107 108.8 . . ?
C103 C102 O107 110.0(12) . . ?
C102 C103 H103 108.4 . . ?
C102 C103 C104 111.7(12) . . ?
C102 C103 O108 109.2(11) . . ?
H103 C103 C104 108.4 . . ?
H103 C103 O108 108.4 . . ?
C104 C103 O108 110.5(12) . . ?
C103 C104 H104 108.7 . . ?
C103 C104 C105 108.8(11) . . ?
C103 C104 O109 110.0(11) . . ?
H104 C104 C105 108.7 . . ?
H104 C104 O109 108.7 . . ?
C105 C104 O109 111.9(12) . . ?
O87 C105 C104 109.9(12) . . ?
O87 C105 H105 108.1 . . ?
O87 C105 C106 110.7(12) . . ?
C104 C105 H105 108.1 . . ?
C104 C105 C106 111.7(11) . . ?
H105 C105 C106 108.1 . . ?
O101 C106 C105 110.6(11) . . ?
O101 C106 H106 107.7 . . ?
O101 C106 C110 108.9(13) . . ?
C105 C106 H106 107.7 . . ?
C105 C106 C110 114.1(12) . . ?
H106 C106 C110 107.7 . . ?
C102 O107 C125 117.2(8) . . ?
C104 O109 Na1 129.7(11) . . ?
C104 O109 Na7 115.5(10) . . ?
Na1 O109 Na7 112.8(6) . . ?
C106 C110 H11A 109.6 . . ?
C106 C110 H11B 109.6 . . ?
C106 C110 S111 110.4(10) . . ?
H11A C110 H11B 108.1 . . ?
H11A C110 S111 109.6 . . ?
H11B C110 S111 109.6 . . ?
C110 S111 C112 108.1(6) . . ?
S111 C112 C113 119.3(4) . . ?
S111 C112 C117 120.7(4) . . ?
C113 C112 C117 120.0 . . ?
C112 C113 H113 120.0 . . ?
C112 C113 C114 120.0 . . ?
H113 C113 C114 120.0 . . ?
C113 C114 H114 120.0 . . ?
C113 C114 C115 120.0 . . ?
H114 C114 C115 120.0 . . ?
C114 C115 C116 120.0 . . ?
C114 C115 C118 111(2) . . ?
C116 C115 C118 129(2) . . ?
C115 C116 H116 120.0 . . ?
C115 C116 C117 120.0 . . ?
H116 C116 C117 120.0 . . ?
C112 C117 C116 120.0 . . ?
C112 C117 H117 120.0 . . ?
C116 C117 H117 120.0 . . ?
C115 C118 O119 117.6(9) . . ?
C115 C118 O120 117.1(9) . . ?
O119 C118 O120 125.4(14) . . ?
C122 O121 C126 114.5(12) . . ?
O121 C122 H122 109.5 . . ?
O121 C122 C123 110.5(10) . . ?
O121 C122 O127 111.0(12) . . ?
H122 C122 C123 109.5 . . ?
H122 C122 O127 109.5 . . ?
C123 C122 O127 106.9(12) . . ?
C122 C123 H123 106.9 . . ?
C122 C123 C124 111.6(12) . . ?
C122 C123 O128 110.8(11) . . ?
H123 C123 C124 106.9 . . ?
H123 C123 O128 106.9 . . ?
C124 C123 O128 113.2(12) . . ?
C123 C124 H124 107.6 . . ?
C123 C124 C125 112.2(11) . . ?
C123 C124 O129 109.7(11) . . ?
H124 C124 C125 107.6 . . ?
H124 C124 O129 107.6 . . ?
C125 C124 O129 112.0(12) . . ?
O107 C125 C124 112.3(12) . . ?
O107 C125 H125 107.5 . . ?
O107 C125 C126 111.8(11) . . ?
C124 C125 H125 107.5 . . ?
C124 C125 C126 109.8(10) . . ?
H125 C125 C126 107.5 . . ?
O121 C126 C125 111.8(11) . . ?
O121 C126 H126 107.4 . . ?
O121 C126 C130 107.7(12) . . ?
C125 C126 H126 107.4 . . ?
C125 C126 C130 114.9(11) . . ?
H126 C126 C130 107.4 . . ?
C122 O127 C145 119.3(9) . . ?
C123 O128 Na2 110.3(9) . . ?
C124 O129 Na2 110.0(9) . . ?
C126 C130 H13A 110.0 . . ?
C126 C130 H13B 110.0 . . ?
C126 C130 S131 108.5(9) . . ?
H13A C130 H13B 108.4 . . ?
H13A C130 S131 110.0 . . ?
H13B C130 S131 110.0 . . ?
C130 S131 C132 104.4(5) . . ?
S131 C132 C133 116.5(9) . . ?
S131 C132 C137 123.5(9) . . ?
C133 C132 C137 120.0 . . ?
C132 C133 H133 120.0 . . ?
C132 C133 C134 120.0 . . ?
H133 C133 C134 120.0 . . ?
C133 C134 H134 120.0 . . ?
C133 C134 C135 120.0 . . ?
H134 C134 C135 120.0 . . ?
C134 C135 C136 120.0 . . ?
C134 C135 C138 117.4(10) . . ?
C136 C135 C138 122.6(10) . . ?
C135 C136 H136 120.0 . . ?
C135 C136 C137 120.0 . . ?
H136 C136 C137 120.0 . . ?
C132 C137 C136 120.0 . . ?
C132 C137 H137 120.0 . . ?
C136 C137 H137 120.0 . . ?
C135 C138 O139 116.9(8) . . ?
C135 C138 O140 117.5(9) . . ?
O139 C138 O140 125.6(14) . . ?
C138 O139 Na9 144.2(14) . . ?
C142 O141 C146 115.6(12) . . ?
O141 C142 H142 111.0 . . ?
O141 C142 C143 108.9(10) . . ?
O141 C142 O147 106.9(12) . . ?
H142 C142 C143 111.0 . . ?
H142 C142 O147 111.0 . . ?
C143 C142 O147 108.0(13) . . ?
C142 C143 H143 107.9 . . ?
C142 C143 C144 112.8(13) . . ?
C142 C143 O148 108.5(11) . . ?
H143 C143 C144 107.9 . . ?
H143 C143 O148 107.9 . . ?
C144 C143 O148 111.6(12) . . ?
C143 C144 H144 107.7 . . ?
C143 C144 C145 110.9(11) . . ?
C143 C144 O149 113.9(13) . . ?
H144 C144 C145 107.7 . . ?
H144 C144 O149 107.7 . . ?
C145 C144 O149 108.8(12) . . ?
O127 C145 C144 106.9(12) . . ?
O127 C145 H145 108.8 . . ?
O127 C145 C146 111.6(12) . . ?
C144 C145 H145 108.8 . . ?
C144 C145 C146 111.9(10) . . ?
H145 C145 C146 108.8 . . ?
O141 C146 C145 112.0(12) . . ?
O141 C146 H146 108.3 . . ?
O141 C146 C150 106.6(13) . . ?
C145 C146 H146 108.3 . . ?
C145 C146 C150 113.2(11) . . ?
H146 C146 C150 108.3 . . ?
C5 O147 C142 118.7(8) . . ?
C143 O148 Na10 107.7(12) . . ?
C146 C150 H15A 109.4 . . ?
C146 C150 H15B 109.4 . . ?
C146 C150 S151 111.2(10) . . ?
H15A C150 H15B 108.0 . . ?
H15A C150 S151 109.4 . . ?
H15B C150 S151 109.4 . . ?
C150 S151 C152 104.6(5) . . ?
S151 C152 C153 116.9(8) . . ?
S151 C152 C157 123.1(8) . . ?
C153 C152 C157 120.0 . . ?
C152 C153 H153 120.0 . . ?
C152 C153 C154 120.0 . . ?
H153 C153 C154 120.0 . . ?
C153 C154 H154 120.0 . . ?
C153 C154 C155 120.0 . . ?
H154 C154 C155 120.0 . . ?
C154 C155 C156 120.0 . . ?
C154 C155 C158 122.2(8) . . ?
C156 C155 C158 117.8(8) . . ?
C155 C156 H156 120.0 . . ?
C155 C156 C157 120.0 . . ?
H156 C156 C157 120.0 . . ?
C152 C157 C156 120.0 . . ?
C152 C157 H157 120.0 . . ?
C156 C157 H157 120.0 . . ?
C155 C158 O159 116.9(8) . . ?
C155 C158 O160 117.3(8) . . ?
C155 C158 Na11 149.1(10) . . ?
O159 C158 O160 125.8(13) . . ?
O159 C158 Na11 89.6(12) . . ?
O160 C158 Na11 39.3(11) . . ?
C158 O160 Na11 121.7(15) . . ?
C202 O201 C206 116.8(16) . . ?
O201 C202 H202 110.9 . . ?
O201 C202 C203 106.2(14) . . ?
O201 C202 O207 106.7(15) . . ?
H202 C202 C203 110.9 . . ?
H202 C202 O207 110.9 . . ?
C203 C202 O207 111.1(18) . . ?
C202 C203 H203 109.7 . . ?
C202 C203 C204 110.1(18) . . ?
C202 C203 O208 106.9(15) . . ?
H203 C203 C204 109.7 . . ?
H203 C203 O208 109.7 . . ?
C204 C203 O208 110.6(18) . . ?
C203 C204 H204 111.7 . . ?
C203 C204 C205 107.0(16) . . ?
C203 C204 O209 104.2(17) . . ?
H204 C204 C205 111.7 . . ?
H204 C204 O209 111.7 . . ?
C205 C204 O209 110.2(17) . . ?
C204 C205 H205 110.4 . . ?
C204 C205 C206 111.0(14) . . ?
C204 C205 O347 108.2(18) . . ?
H205 C205 C206 110.4 . . ?
H205 C205 O347 110.4 . . ?
C206 C205 O347 106.4(17) . . ?
O201 C206 C205 108.2(15) . . ?
O201 C206 H206 108.0 . . ?
O201 C206 C210 109.4(17) . . ?
C205 C206 H206 108.0 . . ?
C205 C206 C210 115.0(15) . . ?
H206 C206 C210 108.0 . . ?
C202 O207 C225 119.5(10) . . ?
C203 O208 Na3 112.0(12) . . ?
C204 O209 Na3 115.2(13) . . ?
C206 C210 H21A 110.0 . . ?
C206 C210 H21B 110.0 . . ?
C206 C210 S211 108.6(12) . . ?
H21A C210 H21B 108.3 . . ?
H21A C210 S211 110.0 . . ?
H21B C210 S211 110.0 . . ?
C210 S211 C212 105.6(5) . . ?
S211 C212 C213 120.6(3) . . ?
S211 C212 C217 119.4(3) . . ?
C213 C212 C217 120.0 . . ?
C212 C213 H213 120.0 . . ?
C212 C213 C214 120.0 . . ?
H213 C213 C214 120.0 . . ?
C213 C214 H214 120.0 . . ?
C213 C214 C215 120.0 . . ?
H214 C214 C215 120.0 . . ?
C214 C215 C216 120.0 . . ?
C214 C215 C218 120.5(3) . . ?
C216 C215 C218 119.5(4) . . ?
C215 C216 H216 120.0 . . ?
C215 C216 C217 120.0 . . ?
H216 C216 C217 120.0 . . ?
C212 C217 C216 120.0 . . ?
C212 C217 H217 120.0 . . ?
C216 C217 H217 120.0 . . ?
C215 C218 O219 118.4(9) . . ?
C215 C218 O220 117.4(9) . . ?
O219 C218 O220 124.2(15) . . ?
C222 O221 C226 114.0(14) . . ?
O221 C222 H222 110.2 . . ?
O221 C222 C223 109.3(12) . . ?
O221 C222 O227 110.7(14) . . ?
H222 C222 C223 110.2 . . ?
H222 C222 O227 110.2 . . ?
C223 C222 O227 106.3(15) . . ?
C222 C223 H223 106.2 . . ?
C222 C223 C224 115.4(15) . . ?
C222 C223 O228 110.8(13) . . ?
H223 C223 C224 106.2 . . ?
H223 C223 O228 106.2 . . ?
C224 C223 O228 111.3(14) . . ?
C223 C224 H224 108.4 . . ?
C223 C224 C225 109.8(13) . . ?
C223 C224 O229 110.1(14) . . ?
H224 C224 C225 108.4 . . ?
H224 C224 O229 108.4 . . ?
C225 C224 O229 111.7(14) . . ?
O207 C225 C224 106.2(14) . . ?
O207 C225 H225 108.8 . . ?
O207 C225 C226 110.6(14) . . ?
C224 C225 H225 108.8 . . ?
C224 C225 C226 113.7(12) . . ?
H225 C225 C226 108.8 . . ?
O221 C226 C225 110.3(14) . . ?
O221 C226 H226 107.3 . . ?
O221 C226 C230 107.4(15) . . ?
C225 C226 H226 107.3 . . ?
C225 C226 C230 116.7(14) . . ?
H226 C226 C230 107.3 . . ?
C222 O227 C245 117.9(9) . . ?
C223 O228 Na1 143.2(12) . . ?
C226 C230 H23A 110.2 . . ?
C226 C230 H23B 110.2 . . ?
C226 C230 S231 107.6(11) . . ?
H23A C230 H23B 108.5 . . ?
H23A C230 S231 110.2 . . ?
H23B C230 S231 110.2 . . ?
C230 S231 C232 105.2(5) . . ?
S231 C232 C233 119.8(3) . . ?
S231 C232 C237 120.2(3) . . ?
C233 C232 C237 120.0 . . ?
C232 C233 H233 120.0 . . ?
C232 C233 C234 120.0 . . ?
H233 C233 C234 120.0 . . ?
C233 C234 H234 120.0 . . ?
C233 C234 C235 120.0 . . ?
H234 C234 C235 120.0 . . ?
C234 C235 C236 120.0 . . ?
C234 C235 C238 119.9(4) . . ?
C236 C235 C238 120.1(4) . . ?
C235 C236 H236 120.0 . . ?
C235 C236 C237 120.0 . . ?
H236 C236 C237 120.0 . . ?
C232 C237 C236 120.0 . . ?
C232 C237 H237 120.0 . . ?
C236 C237 H237 120.0 . . ?
C235 C238 O239 118.2(9) . . ?
C235 C238 O240 117.9(9) . . ?
O239 C238 O240 123.9(16) . . ?
C242 O241 C246 111.0(14) . . ?
O241 C242 H242 108.3 . . ?
O241 C242 C243 111.3(12) . . ?
O241 C242 O247 106.4(14) . . ?
H242 C242 C243 108.3 . . ?
H242 C242 O247 108.3 . . ?
C243 C242 O247 114.0(14) . . ?
C242 C243 H243 108.7 . . ?
C242 C243 C244 114.0(14) . . ?
C242 C243 O248 106.0(12) . . ?
H243 C243 C244 108.7 . . ?
H243 C243 O248 108.7 . . ?
C244 C243 O248 110.5(13) . . ?
C243 C244 H244 108.3 . . ?
C243 C244 C245 109.8(12) . . ?
C243 C244 O249 112.6(13) . . ?
H244 C244 C245 108.3 . . ?
H244 C244 O249 108.3 . . ?
C245 C244 O249 109.3(12) . . ?
O227 C245 C244 108.6(13) . . ?
O227 C245 H245 109.7 . . ?
O227 C245 C246 110.8(13) . . ?
C244 C245 H245 109.7 . . ?
C244 C245 C246 108.3(11) . . ?
H245 C245 C246 109.7 . . ?
O241 C246 C245 109.8(13) . . ?
O241 C246 H246 110.3 . . ?
O241 C246 C250 103.5(15) . . ?
C245 C246 H246 110.3 . . ?
C245 C246 C250 112.4(13) . . ?
H246 C246 C250 110.3 . . ?
C242 O247 C265 119.1(10) . . ?
C246 C250 H25A 109.4 . . ?
C246 C250 H25B 109.4 . . ?
C246 C250 S251 111.3(11) . . ?
H25A C250 H25B 108.0 . . ?
H25A C250 S251 109.4 . . ?
H25B C250 S251 109.4 . . ?
C250 S251 C252 104.5(5) . . ?
S251 C252 C253 120.5(4) . . ?
S251 C252 C257 119.5(4) . . ?
C253 C252 C257 120.0 . . ?
C252 C253 H253 120.0 . . ?
C252 C253 C254 120.0 . . ?
H253 C253 C254 120.0 . . ?
C253 C254 H254 120.0 . . ?
C253 C254 C255 120.0 . . ?
H254 C254 C255 120.0 . . ?
C254 C255 C256 120.0 . . ?
C254 C255 C258 120.1(4) . . ?
C256 C255 C258 119.9(4) . . ?
C255 C256 H256 120.0 . . ?
C255 C256 C257 120.0 . . ?
H256 C256 C257 120.0 . . ?
C252 C257 C256 120.0 . . ?
C252 C257 H257 120.0 . . ?
C256 C257 H257 120.0 . . ?
C255 C258 O259 118.6(9) . . ?
C255 C258 O260 118.2(9) . . ?
O259 C258 O260 123.2(16) . . ?
C258 O260 Na9 122.3(16) . 1_565 ?
C262 O261 C266 110.8(19) . . ?
O261 C262 H262 107.1 . . ?
O261 C262 C263 109.8(16) . . ?
O261 C262 O267 108(2) . . ?
H262 C262 C263 107.1 . . ?
H262 C262 O267 107.1 . . ?
C263 C262 O267 117(2) . . ?
C262 C263 H263 113.1 . . ?
C262 C263 C264 105.7(18) . . ?
C262 C263 O268 103.4(18) . . ?
H263 C263 C264 113.1 . . ?
H263 C263 O268 113.1 . . ?
C264 C263 O268 107.7(18) . . ?
C263 C264 H264 111.1 . . ?
C263 C264 C265 109.1(17) . . ?
C263 C264 O269 104.8(16) . . ?
H264 C264 C265 111.1 . . ?
H264 C264 O269 111.1 . . ?
C265 C264 O269 109.6(17) . . ?
O247 C265 C264 113.5(17) . . ?
O247 C265 H265 107.4 . . ?
O247 C265 C266 107.8(14) . . ?
C264 C265 H265 107.4 . . ?
C264 C265 C266 112.9(15) . . ?
H265 C265 C266 107.4 . . ?
O261 C266 C265 110.1(14) . . ?
O261 C266 H266 108.8 . . ?
O261 C266 C270 106(2) . . ?
C265 C266 H266 108.8 . . ?
C265 C266 C270 114.2(17) . . ?
H266 C266 C270 108.8 . . ?
C262 O267 C285 118.8(10) . . ?
C263 O268 Na13 103(2) . . ?
C266 C270 H27A 108.3 . . ?
C266 C270 H27B 108.3 . . ?
C266 C270 S271 115.9(14) . . ?
H27A C270 H27B 107.4 . . ?
H27A C270 S271 108.3 . . ?
H27B C270 S271 108.3 . . ?
C282 O281 C286 104(2) . . ?
O281 C282 H282 105.2 . . ?
O281 C282 C283 108(2) . . ?
O281 C282 O287 118(3) . . ?
H282 C282 C283 105.2 . . ?
H282 C282 O287 105.2 . . ?
C283 C282 O287 113(3) . . ?
C282 C283 H283 112.7 . . ?
C282 C283 C284 101(3) . . ?
C282 C283 O288 113(3) . . ?
H283 C283 C284 112.7 . . ?
H283 C283 O288 112.7 . . ?
C284 C283 O288 103(3) . . ?
C283 C284 H284 106.9 . . ?
C283 C284 C285 119(3) . . ?
C283 C284 O289 118(3) . . ?
H284 C284 C285 106.9 . . ?
H284 C284 O289 106.9 . . ?
C285 C284 O289 98(2) . . ?
O267 C285 C284 114(2) . . ?
O267 C285 H285 112.1 . . ?
O267 C285 C286 108.3(17) . . ?
C284 C285 H285 112.1 . . ?
C284 C285 C286 97(2) . . ?
H285 C285 C286 112.1 . . ?
O281 C286 C285 108.7(18) . . ?
O281 C286 H286 117.1 . . ?
O281 C286 C290 94(2) . . ?
C285 C286 H286 117.1 . . ?
C285 C286 C290 98.9(12) . . ?
H286 C286 C290 117.1 . . ?
C282 O287 C305 119.1(10) . . ?
C286 C290 H29A 108.0 . . ?
C286 C290 H29B 108.0 . . ?
C286 C290 S291 117.2(15) . . ?
H29A C290 H29B 107.2 . . ?
H29A C290 S291 108.0 . . ?
H29B C290 S291 108.0 . . ?
C290 S291 C292 106.2(6) . . ?
S291 C292 C293 120.2(4) . . ?
S291 C292 C297 119.8(4) . . ?
C293 C292 C297 120.0 . . ?
C292 C293 H293 120.0 . . ?
C292 C293 C294 120.0 . . ?
H293 C293 C294 120.0 . . ?
C293 C294 H294 120.0 . . ?
C293 C294 C295 120.0 . . ?
H294 C294 C295 120.0 . . ?
C294 C295 C296 120.0 . . ?
C294 C295 C298 120.3(4) . . ?
C296 C295 C298 119.7(4) . . ?
C295 C296 H296 120.0 . . ?
C295 C296 C297 120.0 . . ?
H296 C296 C297 120.0 . . ?
C292 C297 C296 120.0 . . ?
C292 C297 H297 120.0 . . ?
C296 C297 H297 120.0 . . ?
C295 C298 O299 117.9(9) . . ?
C295 C298 O300 118.8(9) . . ?
O299 C298 O300 123.4(16) . . ?
S29A C29B C29C 119.9(4) . . ?
S29A C29B C29G 120.1(4) . . ?
C29C C29B C29G 120.0 . . ?
C29B C29C H29E 120.0 . . ?
C29B C29C C29D 120.0 . . ?
H29E C29C C29D 120.0 . . ?
C29C C29D H29F 120.0 . . ?
C29C C29D C29E 120.0 . . ?
H29F C29D C29E 120.0 . . ?
C29D C29E C29F 120.0 . . ?
C29D C29E C29H 119.9(4) . . ?
C29F C29E C29H 120.1(4) . . ?
C29E C29F H29G 120.0 . . ?
C29E C29F C29G 120.0 . . ?
H29G C29F C29G 120.0 . . ?
C29B C29G C29F 120.0 . . ?
C29B C29G H29H 120.0 . . ?
C29F C29G H29H 120.0 . . ?
C29E C29H O29I 123(2) . . ?
C29E C29H O29J 112(2) . . ?
O29I C29H O29J 124(4) . . ?
C302 O301 C306 118(2) . . ?
O301 C302 H302 111.3 . . ?
O301 C302 C303 110(2) . . ?
O301 C302 O307 108(2) . . ?
H302 C302 C303 111.3 . . ?
H302 C302 O307 111.3 . . ?
C303 C302 O307 104(2) . . ?
C302 C303 H303 108.8 . . ?
C302 C303 C304 111(2) . . ?
C302 C303 O308 100(2) . . ?
H303 C303 C304 108.8 . . ?
H303 C303 O308 108.8 . . ?
C304 C303 O308 119(3) . . ?
C303 C304 H304 109.8 . . ?
C303 C304 C305 112(2) . . ?
C303 C304 O309 99(2) . . ?
H304 C304 C305 109.8 . . ?
H304 C304 O309 109.8 . . ?
C305 C304 O309 116(2) . . ?
O287 C305 C304 102(2) . . ?
O287 C305 H305 109.9 . . ?
O287 C305 C306 114(2) . . ?
C304 C305 H305 109.9 . . ?
C304 C305 C306 110.2(18) . . ?
H305 C305 C306 109.9 . . ?
O301 C306 C305 107(2) . . ?
O301 C306 H306 107.4 . . ?
O301 C306 C310 112(2) . . ?
C305 C306 H306 107.4 . . ?
C305 C306 C310 116(2) . . ?
H306 C306 C310 107.4 . . ?
C302 O307 C325 118.3(10) . . ?
C306 C310 H31A 111.4 . . ?
C306 C310 H31B 111.4 . . ?
C306 C310 S311 101.9(14) . . ?
H31A C310 H31B 109.3 . . ?
H31A C310 S311 111.4 . . ?
H31B C310 S311 111.4 . . ?
C310 S311 C312 107.1(6) . . ?
S311 C312 C313 121.3(3) . . ?
S311 C312 C317 118.7(3) . . ?
C313 C312 C317 120.0 . . ?
C312 C313 H313 120.0 . . ?
C312 C313 C314 120.0 . . ?
H313 C313 C314 120.0 . . ?
C313 C314 H314 120.0 . . ?
C313 C314 C315 120.0 . . ?
H314 C314 C315 120.0 . . ?
C314 C315 C316 120.0 . . ?
C314 C315 C318 121.0(3) . . ?
C316 C315 C318 119.0(3) . . ?
C315 C316 H316 120.0 . . ?
C315 C316 C317 120.0 . . ?
H316 C316 C317 120.0 . . ?
C312 C317 C316 120.0 . . ?
C312 C317 H317 120.0 . . ?
C316 C317 H317 120.0 . . ?
C315 C318 O319 116.8(9) . . ?
C315 C318 O320 119.3(9) . . ?
O319 C318 O320 123.8(15) . . ?
C322 O321 C326 104(2) . . ?
O321 C322 H322 103.6 . . ?
O321 C322 C323 115.1(19) . . ?
O321 C322 O327 111.0(19) . . ?
H322 C322 C323 103.6 . . ?
H322 C322 O327 103.6 . . ?
C323 C322 O327 118(2) . . ?
C322 C323 H323 110.9 . . ?
C322 C323 C324 100(2) . . ?
C322 C323 O328 102(2) . . ?
H323 C323 C324 110.9 . . ?
H323 C323 O328 110.9 . . ?
C324 C323 O328 121(2) . . ?
C323 C324 H324 111.4 . . ?
C323 C324 C325 114(2) . . ?
C323 C324 O329 99(2) . . ?
H324 C324 C325 111.4 . . ?
H324 C324 O329 111.4 . . ?
C325 C324 O329 110(3) . . ?
O307 C325 C324 110(2) . . ?
O307 C325 H325 103.6 . . ?
O307 C325 C326 126(2) . . ?
C324 C325 H325 103.6 . . ?
C324 C325 C326 108.3(18) . . ?
H325 C325 C326 103.6 . . ?
O321 C326 C325 121(2) . . ?
O321 C326 H326 104.0 . . ?
O321 C326 C330 109.7(19) . . ?
C325 C326 H326 104.0 . . ?
C325 C326 C330 112.5(18) . . ?
H326 C326 C330 104.0 . . ?
C322 O327 C345 120.2(10) . . ?
C323 O328 Na11 87.3(17) . 2_656 ?
C323 O328 Na14 133(2) . 1_454 ?
Na11 O328 Na14 92.4(15) 2_656 1_454 ?
C324 O329 Na11 125(2) . 2_656 ?
C326 C330 H33A 108.3 . . ?
C326 C330 H33B 108.3 . . ?
C326 C330 S331 115.8(18) . . ?
H33A C330 H33B 107.4 . . ?
H33A C330 S331 108.3 . . ?
H33B C330 S331 108.3 . . ?
C330 S331 C332 105.8(6) . . ?
S331 C332 C333 120.0(3) . . ?
S331 C332 C337 120.0(3) . . ?
C333 C332 C337 120.0 . . ?
C332 C333 H333 120.0 . . ?
C332 C333 C334 120.0 . . ?
H333 C333 C334 120.0 . . ?
C333 C334 H334 120.0 . . ?
C333 C334 C335 120.0 . . ?
H334 C334 C335 120.0 . . ?
C334 C335 C336 120.0 . . ?
C334 C335 C338 120.4(4) . . ?
C336 C335 C338 119.6(4) . . ?
C335 C336 H336 120.0 . . ?
C335 C336 C337 120.0 . . ?
H336 C336 C337 120.0 . . ?
C332 C337 C336 120.0 . . ?
C332 C337 H337 120.0 . . ?
C336 C337 H337 120.0 . . ?
C335 C338 O339 118.5(9) . . ?
C335 C338 O340 117.9(9) . . ?
O339 C338 O340 123.6(16) . . ?
C342 O341 C346 110(2) . . ?
O341 C342 H342 105.0 . . ?
O341 C342 C343 118.8(18) . . ?
O341 C342 O347 104.7(19) . . ?
H342 C342 C343 105.0 . . ?
H342 C342 O347 105.0 . . ?
C343 C342 O347 117(2) . . ?
C342 C343 H343 107.2 . . ?
C342 C343 C344 107(2) . . ?
C342 C343 O348 108(2) . . ?
H343 C343 C344 107.2 . . ?
H343 C343 O348 107.2 . . ?
C344 C343 O348 120(2) . . ?
C343 C344 H344 104.1 . . ?
C343 C344 C345 116.9(18) . . ?
C343 C344 O349 108(2) . . ?
H344 C344 C345 104.1 . . ?
H344 C344 O349 104.1 . . ?
C345 C344 O349 118(2) . . ?
O327 C345 C344 103.3(18) . . ?
O327 C345 H345 106.9 . . ?
O327 C345 C346 118(2) . . ?
C344 C345 H345 106.9 . . ?
C344 C345 C346 114(2) . . ?
H345 C345 C346 106.9 . . ?
O341 C346 C345 114(2) . . ?
O341 C346 H346 106.7 . . ?
O341 C346 C350 102(2) . . ?
C345 C346 H346 106.7 . . ?
C345 C346 C350 120(2) . . ?
H346 C346 C350 106.7 . . ?
C205 O347 C342 118.5(10) . . ?
C346 C350 H35A 109.7 . . ?
C346 C350 H35B 109.7 . . ?
C346 C350 S351 109.8(19) . . ?
H35A C350 H35B 108.2 . . ?
H35A C350 S351 109.7 . . ?
H35B C350 S351 109.7 . . ?
C350 S351 C352 110.8(13) . . ?
S351 C352 C353 120.0(4) . . ?
S351 C352 C357 120.0(4) . . ?
C353 C352 C357 120.0 . . ?
C352 C353 H353 120.0 . . ?
C352 C353 C354 120.0 . . ?
H353 C353 C354 120.0 . . ?
C353 C354 H354 120.0 . . ?
C353 C354 C355 120.0 . . ?
H354 C354 C355 120.0 . . ?
C354 C355 C356 120.0 . . ?
C354 C355 C358 120.0(4) . . ?
C356 C355 C358 120.0(4) . . ?
C355 C356 H356 120.0 . . ?
C355 C356 C357 120.0 . . ?
H356 C356 C357 120.0 . . ?
C352 C357 C356 120.0 . . ?
C352 C357 H357 120.0 . . ?
C356 C357 H357 120.0 . . ?
C355 C358 O359 118.3(10) . . ?
C355 C358 O360 118.4(9) . . ?
O359 C358 O360 123.3(16) . . ?
H1S1 C1S H1S2 108.7 . . ?
H1S1 C1S C2S 110.6 . . ?
H1S1 C1S N6S 110.6 . . ?
H1S2 C1S C2S 110.6 . . ?
H1S2 C1S N6S 110.6 . . ?
C2S C1S N6S 105.8(18) . . ?
C1S C2S H2S1 108.2 . . ?
C1S C2S H2S2 108.2 . . ?
C1S C2S O3S 116.5(19) . . ?
H2S1 C2S H2S2 107.3 . . ?
H2S1 C2S O3S 108.2 . . ?
H2S2 C2S O3S 108.2 . . ?
C2S O3S C4S 112.7(18) . . ?
O3S C4S H4S1 109.3 . . ?
O3S C4S H4S2 109.3 . . ?
O3S C4S C5S 111(2) . . ?
H4S1 C4S H4S2 108.0 . . ?
H4S1 C4S C5S 109.3 . . ?
H4S2 C4S C5S 109.3 . . ?
C4S C5S H5S1 109.5 . . ?
C4S C5S H5S2 109.5 . . ?
C4S C5S N6S 110.6(18) . . ?
H5S1 C5S H5S2 108.1 . . ?
H5S1 C5S N6S 109.5 . . ?
H5S2 C5S N6S 109.5 . . ?
C1S N6S C5S 110.8(16) . . ?
C1S N6S C7S 115.1(14) . . ?
C5S N6S C7S 114.3(15) . . ?
N6S C7S H7S 107.7 . . ?
N6S C7S C8S 114.1(14) . . ?
N6S C7S C12S 106.2(14) . . ?
H7S C7S C8S 107.7 . . ?
H7S C7S C12S 107.7 . . ?
C8S C7S C12S 113.2(16) . . ?
C7S C8S H8S1 108.9 . . ?
C7S C8S H8S2 108.9 . . ?
C7S C8S C9S 113.4(16) . . ?
H8S1 C8S H8S2 107.7 . . ?
H8S1 C8S C9S 108.9 . . ?
H8S2 C8S C9S 108.9 . . ?
C8S C9S C10S 109.7(17) . . ?
C8S C9S C13S 102.1(15) . . ?
C8S C9S C15S 107.8(15) . . ?
C10S C9S C13S 120.6(17) . . ?
C10S C9S C15S 109.9(16) . . ?
C13S C9S C15S 106.0(15) . . ?
C9S C10S H10S 106.8 . . ?
C9S C10S C11S 114.0(17) . . ?
C9S C10S C18S 112.7(18) . . ?
H10S C10S C11S 106.8 . . ?
H10S C10S C18S 106.8 . . ?
C11S C10S C18S 109.2(16) . . ?
C10S C11S H11C 109.1 . . ?
C10S C11S H11D 109.1 . . ?
C10S C11S C12S 112.6(16) . . ?
H11C C11S H11D 107.8 . . ?
H11C C11S C12S 109.1 . . ?
H11D C11S C12S 109.1 . . ?
C7S C12S C11S 108.8(16) . . ?
C7S C12S H12S 110.8 . . ?
C7S C12S O14S 108.3(14) . . ?
C11S C12S H12S 110.8 . . ?
C11S C12S O14S 107.1(15) . . ?
H12S C12S O14S 110.8 . . ?
C9S C13S H13C 109.5 . . ?
C9S C13S H13D 109.5 . . ?
C9S C13S H13E 109.5 . . ?
H13C C13S H13D 109.5 . . ?
H13C C13S H13E 109.5 . . ?
H13D C13S H13E 109.5 . . ?
C12S O14S Na7 150.3(11) . . ?
C9S C15S H15S 104.8 . . ?
C9S C15S C16S 110.3(15) . . ?
C9S C15S C19S 119.3(16) . . ?
H15S C15S C16S 104.8 . . ?
H15S C15S C19S 104.8 . . ?
C16S C15S C19S 111.5(15) . . ?
C15S C16S H16S 104.7 . . ?
C15S C16S C17S 116.7(17) . . ?
C15S C16S C22S 107.4(14) . . ?
H16S C16S C17S 104.7 . . ?
H16S C16S C22S 104.7 . . ?
C17S C16S C22S 117.1(15) . . ?
C16S C17S H17A 108.5 . . ?
C16S C17S H17B 108.5 . . ?
C16S C17S C18S 115.0(15) . . ?
H17A C17S H17B 107.5 . . ?
H17A C17S C18S 108.5 . . ?
H17B C17S C18S 108.5 . . ?
C10S C18S C17S 115.2(16) . . ?
C10S C18S H18A 108.5 . . ?
C10S C18S H18B 108.5 . . ?
C17S C18S H18A 108.5 . . ?
C17S C18S H18B 108.5 . . ?
H18A C18S H18B 107.5 . . ?
C15S C19S H19S 120.6 . . ?
C15S C19S C20S 118.8(16) . . ?
H19S C19S C20S 120.6 . . ?
C19S C20S H20A 109.7 . . ?
C19S C20S H20B 109.7 . . ?
C19S C20S C21S 109.8(15) . . ?
H20A C20S H20B 108.2 . . ?
H20A C20S C21S 109.7 . . ?
H20B C20S C21S 109.7 . . ?
C20S C21S C22S 108.9(16) . . ?
C20S C21S C23S 108.9(17) . . ?
C20S C21S C24S 117.3(16) . . ?
C22S C21S C23S 114.2(18) . . ?
C22S C21S C24S 103.9(16) . . ?
C23S C21S C24S 103.8(16) . . ?
C16S C22S C21S 116.2(16) . . ?
C16S C22S H22S 104.3 . . ?
C16S C22S C26S 118.2(15) . . ?
C21S C22S H22S 104.3 . . ?
C21S C22S C26S 107.9(16) . . ?
H22S C22S C26S 104.3 . . ?
C21S C23S H23C 109.5 . . ?
C21S C23S H23D 109.5 . . ?
C21S C23S H23E 109.5 . . ?
H23C C23S H23D 109.5 . . ?
H23C C23S H23E 109.5 . . ?
H23D C23S H23E 109.5 . . ?
C21S C24S H24S 107.9 . . ?
C21S C24S C25S 104.4(15) . . ?
C21S C24S O27S 118.4(17) . . ?
H24S C24S C25S 107.9 . . ?
H24S C24S O27S 107.9 . . ?
C25S C24S O27S 110.1(15) . . ?
C24S C25S H25S 104.9 . . ?
C24S C25S C26S 107.7(15) . . ?
C24S C25S N31S 115.3(15) . . ?
H25S C25S C26S 104.9 . . ?
H25S C25S N31S 104.9 . . ?
C26S C25S N31S 117.7(15) . . ?
C22S C26S C25S 98.0(14) . . ?
C22S C26S H26A 112.2 . . ?
C22S C26S H26B 112.2 . . ?
C25S C26S H26A 112.2 . . ?
C25S C26S H26B 112.2 . . ?
H26A C26S H26B 109.8 . . ?
C24S O27S C28S 121.0(19) . . ?
O27S C28S O29S 121(2) . . ?
O27S C28S C30S 110(3) . . ?
O29S C28S C30S 128(3) . . ?
C25S N31S C32S 112.8(13) . . ?
C25S N31S C35S 110.2(15) . . ?
C25S N31S C38S 116.0(15) . . ?
C32S N31S C35S 108.7(16) . . ?
C32S N31S C38S 110.3(15) . . ?
C35S N31S C38S 97.6(16) . . ?
N31S C32S H32A 108.5 . . ?
N31S C32S H32B 108.5 . . ?
N31S C32S C33S 115.3(16) . . ?
H32A C32S H32B 107.5 . . ?
H32A C32S C33S 108.5 . . ?
H32B C32S C33S 108.5 . . ?
C32S C33S H33S 119.6 . . ?
C32S C33S C34S 121(2) . . ?
H33S C33S C34S 119.6 . . ?
C33S C34S H34A 120.0 . . ?
C33S C34S H34B 120.0 . . ?
H34A C34S H34B 120.0 . . ?
N31S C35S H35C 110.0 . . ?
N31S C35S H35D 110.0 . . ?
N31S C35S C36S 108.7(19) . . ?
H35C C35S H35D 108.3 . . ?
H35C C35S C36S 110.0 . . ?
H35D C35S C36S 110.0 . . ?
C35S C36S H36A 111.4 . . ?
C35S C36S H36B 111.4 . . ?
C35S C36S C37S 102(2) . . ?
H36A C36S H36B 109.3 . . ?
H36A C36S C37S 111.4 . . ?
H36B C36S C37S 111.4 . . ?
C36S C37S H37A 109.1 . . ?
C36S C37S H37B 109.1 . . ?
C36S C37S C38S 112(2) . . ?
H37A C37S H37B 107.9 . . ?
H37A C37S C38S 109.1 . . ?
H37B C37S C38S 109.1 . . ?
N31S C38S C37S 109(2) . . ?
N31S C38S H38A 109.9 . . ?
N31S C38S H38B 109.9 . . ?
C37S C38S H38A 109.9 . . ?
C37S C38S H38B 109.9 . . ?
H38A C38S H38B 108.3 . . ?
H51A C51S H51B 107.9 . . ?
H51A C51S C52S 109.1 . . ?
H51A C51S N56S 109.1 . . ?
H51B C51S C52S 109.1 . . ?
H51B C51S N56S 109.1 . . ?
C52S C51S N56S 112(2) . . ?
C51S C52S H52A 106.5 . . ?
C51S C52S H52B 106.5 . . ?
C51S C52S O53S 123(3) . . ?
H52A C52S H52B 106.5 . . ?
H52A C52S O53S 106.5 . . ?
H52B C52S O53S 106.5 . . ?
C52S O53S C54S 114(2) . . ?
O53S C54S H54A 109.3 . . ?
O53S C54S H54B 109.3 . . ?
O53S C54S C55S 112(3) . . ?
H54A C54S H54B 107.9 . . ?
H54A C54S C55S 109.3 . . ?
H54B C54S C55S 109.3 . . ?
C54S C55S H55A 111.1 . . ?
C54S C55S H55B 111.1 . . ?
C54S C55S N56S 103(3) . . ?
H55A C55S H55B 109.1 . . ?
H55A C55S N56S 111.1 . . ?
H55B C55S N56S 111.1 . . ?
C51S N56S C55S 111(2) . . ?
C51S N56S C57S 118(2) . . ?
C55S N56S C57S 116(2) . . ?
N56S C57S H57S 106.4 . . ?
N56S C57S C58S 114(2) . . ?
N56S C57S C62S 109(2) . . ?
H57S C57S C58S 106.4 . . ?
H57S C57S C62S 106.4 . . ?
C58S C57S C62S 114(2) . . ?
C57S C58S H58A 108.9 . . ?
C57S C58S H58B 108.9 . . ?
C57S C58S C59S 113(2) . . ?
H58A C58S H58B 107.7 . . ?
H58A C58S C59S 108.9 . . ?
H58B C58S C59S 108.9 . . ?
C58S C59S C60S 109(2) . . ?
C58S C59S C63S 101(2) . . ?
C58S C59S C65S 107(2) . . ?
C60S C59S C63S 122(3) . . ?
C60S C59S C65S 108(2) . . ?
C63S C59S C65S 109(2) . . ?
C59S C60S H60S 106.8 . . ?
C59S C60S C61S 111(2) . . ?
C59S C60S C68S 114(3) . . ?
H60S C60S C61S 106.8 . . ?
H60S C60S C68S 106.8 . . ?
C61S C60S C68S 111(2) . . ?
C60S C61S H61A 110.3 . . ?
C60S C61S H61B 110.3 . . ?
C60S C61S C62S 107(2) . . ?
H61A C61S H61B 108.6 . . ?
H61A C61S C62S 110.3 . . ?
H61B C61S C62S 110.3 . . ?
C57S C62S C61S 110(2) . . ?
C57S C62S H62S 109.9 . . ?
C57S C62S O64S 110(2) . . ?
C61S C62S H62S 109.9 . . ?
C61S C62S O64S 107(2) . . ?
H62S C62S O64S 109.9 . . ?
C59S C63S H63A 109.5 . . ?
C59S C63S H63B 109.5 . . ?
C59S C63S H63C 109.5 . . ?
H63A C63S H63B 109.5 . . ?
H63A C63S H63C 109.5 . . ?
H63B C63S H63C 109.5 . . ?
C59S C65S H65S 105.4 . . ?
C59S C65S C66S 112(2) . . ?
C59S C65S C69S 118(2) . . ?
H65S C65S C66S 105.4 . . ?
H65S C65S C69S 105.4 . . ?
C66S C65S C69S 110(2) . . ?
C65S C66S H66S 105.6 . . ?
C65S C66S C67S 118(3) . . ?
C65S C66S C72S 106(2) . . ?
H66S C66S C67S 105.6 . . ?
H66S C66S C72S 105.6 . . ?
C67S C66S C72S 115(2) . . ?
C66S C67S H67A 109.0 . . ?
C66S C67S H67B 109.0 . . ?
C66S C67S C68S 113(2) . . ?
H67A C67S H67B 107.8 . . ?
H67A C67S C68S 109.0 . . ?
H67B C67S C68S 109.0 . . ?
C60S C68S C67S 115(2) . . ?
C60S C68S H68A 108.6 . . ?
C60S C68S H68B 108.6 . . ?
C67S C68S H68A 108.6 . . ?
C67S C68S H68B 108.6 . . ?
H68A C68S H68B 107.6 . . ?
C65S C69S H69S 122.7 . . ?
C65S C69S C70S 115(2) . . ?
H69S C69S C70S 122.7 . . ?
C69S C70S H70C 109.9 . . ?
C69S C70S H70D 109.9 . . ?
C69S C70S C71S 109(2) . . ?
H70C C70S H70D 108.3 . . ?
H70C C70S C71S 109.9 . . ?
H70D C70S C71S 109.9 . . ?
C70S C71S C72S 109(2) . . ?
C70S C71S C73S 111(2) . . ?
C70S C71S C74S 113(2) . . ?
C72S C71S C73S 118(3) . . ?
C72S C71S C74S 103(2) . . ?
C73S C71S C74S 103(2) . . ?
C66S C72S C71S 115(2) . . ?
C66S C72S H72S 101.3 . . ?
C66S C72S C76S 120(2) . . ?
C71S C72S H72S 101.3 . . ?
C71S C72S C76S 113(2) . . ?
H72S C72S C76S 101.3 . . ?
C71S C73S H73A 109.5 . . ?
C71S C73S H73B 109.5 . . ?
C71S C73S H73C 109.5 . . ?
H73A C73S H73B 109.5 . . ?
H73A C73S H73C 109.5 . . ?
H73B C73S H73C 109.5 . . ?
C71S C74S H74S 102.3 . . ?
C71S C74S C75S 103.0(19) . . ?
C71S C74S O77S 121(3) . . ?
H74S C74S C75S 102.3 . . ?
H74S C74S O77S 102.3 . . ?
C75S C74S O77S 123(2) . . ?
C74S C75S H75S 101.8 . . ?
C74S C75S C76S 111.9(19) . . ?
C74S C75S N81S 116(2) . . ?
H75S C75S C76S 101.8 . . ?
H75S C75S N81S 101.8 . . ?
C76S C75S N81S 120(2) . . ?
C72S C76S C75S 98.4(18) . . ?
C72S C76S H76A 112.1 . . ?
C72S C76S H76B 112.1 . . ?
C75S C76S H76A 112.1 . . ?
C75S C76S H76B 112.1 . . ?
H76A C76S H76B 109.7 . . ?
C74S O77S C78S 116(3) . . ?
C75S N81S C82S 121(2) . . ?
C75S N81S C85S 115.2(12) . . ?
C75S N81S C88S 115.4(12) . . ?
C82S N81S C85S 100.2(7) . . ?
C82S N81S C88S 100.9(7) . . ?
C85S N81S C88S 100.4(7) . . ?
N81S C82S H82A 107.9 . . ?
N81S C82S H82B 107.9 . . ?
N81S C82S C83S 117(3) . . ?
H82A C82S H82B 107.2 . . ?
H82A C82S C83S 107.9 . . ?
H82B C82S C83S 107.9 . . ?
C82S C83S H83S 121.5 . . ?
C82S C83S C84S 117(4) . . ?
H83S C83S C84S 121.5 . . ?
C83S C84S H84A 120.0 . . ?
C83S C84S H84B 120.0 . . ?
H84A C84S H84B 120.0 . . ?
H83' C83' C84' 123.8 . . ?
C83' C84' H84C 120.0 . . ?
C83' C84' H84D 120.0 . . ?
H84C C84' H84D 120.0 . . ?
N81S C85S H85A 109.8 . . ?
N81S C85S H85B 109.8 . . ?
N81S C85S C86S 109.6(8) . . ?
H85A C85S H85B 108.2 . . ?
H85A C85S C86S 109.8 . . ?
H85B C85S C86S 109.8 . . ?
C85S C86S H86A 110.9 . . ?
C85S C86S H86B 110.9 . . ?
C85S C86S C87S 104.3(6) . . ?
H86A C86S H86B 108.9 . . ?
H86A C86S C87S 110.9 . . ?
H86B C86S C87S 110.9 . . ?
C86S C87S H87A 110.8 . . ?
C86S C87S H87B 110.8 . . ?
C86S C87S C88S 104.7(6) . . ?
H87A C87S H87B 108.9 . . ?
H87A C87S C88S 110.8 . . ?
H87B C87S C88S 110.8 . . ?
N81S C88S C87S 110.9(9) . . ?
N81S C88S H88A 109.5 . . ?
N81S C88S H88B 109.5 . . ?
C87S C88S H88A 109.4 . . ?
C87S C88S H88B 109.5 . . ?
H88A C88S H88B 108.0 . . ?
O109 Na1 O228 168.0(6) . . ?
O109 Na1 Na5 92.2(4) . . ?
O109 Na1 O1W 87.0(5) . . ?
O109 Na1 O2W 98.7(5) . . ?
O109 Na1 O3W 87.4(5) . . ?
O109 Na1 O4W 109.0(6) . . ?
O228 Na1 Na5 94.8(5) . . ?
O228 Na1 O1W 84.4(5) . . ?
O228 Na1 O2W 88.5(6) . . ?
O228 Na1 O3W 84.2(6) . . ?
O228 Na1 O4W 81.5(6) . . ?
Na5 Na1 O1W 170.4(5) . . ?
Na5 Na1 O2W 107.2(5) . . ?
Na5 Na1 O3W 79.8(5) . . ?
Na5 Na1 O4W 28.7(5) . . ?
O1W Na1 O2W 82.3(5) . . ?
O1W Na1 O3W 90.6(5) . . ?
O1W Na1 O4W 158.8(6) . . ?
O2W Na1 O3W 170.3(6) . . ?
O2W Na1 O4W 81.6(6) . . ?
O3W Na1 O4W 103.5(6) . . ?
O128 Na2 O129 72.7(5) . . ?
O128 Na2 O5W 166.4(7) . . ?
O128 Na2 O6W 97.0(6) . . ?
O128 Na2 O7W 95.0(7) . . ?
O128 Na2 O17W 85.1(7) . . ?
O129 Na2 O5W 94.6(6) . . ?
O129 Na2 O6W 85.9(6) . . ?
O129 Na2 O7W 163.3(8) . . ?
O129 Na2 O17W 101.5(7) . . ?
O5W Na2 O6W 86.7(7) . . ?
O5W Na2 O7W 98.4(8) . . ?
O5W Na2 O17W 92.9(8) . . ?
O6W Na2 O7W 84.5(8) . . ?
O6W Na2 O17W 172.6(8) . . ?
O7W Na2 O17W 88.2(8) . . ?
O208 Na3 O209 65.6(7) . . ?
O208 Na3 O8W 155.5(11) . . ?
O208 Na3 O10W 87.8(8) . . ?
O208 Na3 O15W 79.6(11) . . ?
O209 Na3 O8W 92.0(10) . . ?
O209 Na3 O10W 91.0(9) . . ?
O209 Na3 O15W 145.2(13) . . ?
O8W Na3 O10W 82.6(10) . . ?
O8W Na3 O15W 122.5(14) . . ?
O10W Na3 O15W 88.9(11) . . ?
O48 Na4 O49 68.9(6) . . ?
O48 Na4 Na14 124.6(9) . . ?
O48 Na4 O12W 84.2(12) . . ?
O48 Na4 O13W 162.4(13) . . ?
O48 Na4 O14W 104.0(17) . . ?
O48 Na4 O26W 87.8(11) . . ?
O49 Na4 Na14 82.5(8) . . ?
O49 Na4 O12W 80.7(11) . . ?
O49 Na4 O13W 96.4(11) . . ?
O49 Na4 O14W 172.8(17) . . ?
O49 Na4 O26W 84.8(11) . . ?
Na14 Na4 O12W 43.9(11) . . ?
Na14 Na4 O13W 40.7(12) . . ?
Na14 Na4 O14W 103.0(17) . . ?
Na14 Na4 O26W 136.9(12) . . ?
O12W Na4 O13W 83.8(15) . . ?
O12W Na4 O14W 99.9(18) . . ?
O12W Na4 O26W 165.2(15) . . ?
O13W Na4 O14W 90.8(19) . . ?
O13W Na4 O26W 100.9(14) . . ?
O14W Na4 O26W 94.1(18) . . ?
O88 Na5 Na1 64.7(5) . . ?
O88 Na5 O4W 82.9(7) . . ?
O88 Na5 O18W 94.6(9) . . ?
O88 Na5 O19W 85.9(8) . . ?
O88 Na5 O20W 84.7(11) . . ?
O88 Na5 O28W 140.7(13) . . ?
Na1 Na5 O4W 30.1(5) . . ?
Na1 Na5 O18W 65.9(7) . . ?
Na1 Na5 O19W 108.0(7) . . ?
Na1 Na5 O20W 140.7(11) . . ?
Na1 Na5 O28W 76.3(11) . . ?
O4W Na5 O18W 86.4(9) . . ?
O4W Na5 O19W 86.4(9) . . ?
O4W Na5 O20W 167.5(13) . . ?
O4W Na5 O28W 60.1(12) . . ?
O18W Na5 O19W 172.7(11) . . ?
O18W Na5 O20W 94.5(13) . . ?
O18W Na5 O28W 72.2(13) . . ?
O19W Na5 O20W 92.8(13) . . ?
O19W Na5 O28W 102.9(14) . . ?
O20W Na5 O28W 132.0(16) . . ?
O68 Na6 O69 66.7(7) . . ?
O68 Na6 O22W 84.9(11) . . ?
O68 Na6 O23W 156.6(18) . . ?
O68 Na6 O24W 98(2) . . ?
O69 Na6 O22W 81.7(10) . . ?
O69 Na6 O23W 91.7(17) . . ?
O69 Na6 O24W 165(2) . . ?
O22W Na6 O23W 101.4(19) . . ?
O22W Na6 O24W 97(2) . . ?
O23W Na6 O24W 103(3) . . ?
O20 Na7 O88 123.6(8) 2_757 . ?
O20 Na7 O109 103.2(7) 2_757 . ?
O20 Na7 O14S 101.8(7) 2_757 . ?
O88 Na7 O109 70.5(6) . . ?
O88 Na7 O14S 134.3(8) . . ?
O109 Na7 O14S 96.3(7) . . ?
O39 Na8 O60 117.0(9) 2_757 2_757 ?
O39 Na8 O5W 115.6(9) 2_757 . ?
O39 Na8 O27W 143.2(17) 2_757 2_757 ?
O60 Na8 O5W 93.2(8) 2_757 . ?
O60 Na8 O27W 50.3(7) 2_757 2_757 ?
O5W Na8 O27W 100.4(16) . 2_757 ?
O8 Na9 O139 106.9(11) 2_747 . ?
O8 Na9 O260 85.7(13) 2_747 1_545 ?
O8 Na9 Na12 87.7(10) 2_747 2_747 ?
O8 Na9 O9W 177.0(16) 2_747 . ?
O8 Na9 O11W 94.1(17) 2_747 . ?
O8 Na9 O16W 133.4(13) 2_747 . ?
O139 Na9 O260 152.6(14) . 1_545 ?
O139 Na9 Na12 73.7(10) . 2_747 ?
O139 Na9 O9W 76.1(14) . . ?
O139 Na9 O11W 107.7(18) . . ?
O139 Na9 O16W 46.7(11) . . ?
O260 Na9 Na12 82.9(11) 1_545 2_747 ?
O260 Na9 O9W 91.6(16) 1_545 . ?
O260 Na9 O11W 95.1(19) 1_545 . ?
O260 Na9 O16W 107.1(15) 1_545 . ?
Na12 Na9 O9W 93.2(13) 2_747 . ?
Na12 Na9 O11W 177.2(18) 2_747 . ?
Na12 Na9 O16W 51.5(11) 2_747 . ?
O9W Na9 O11W 84.9(19) . . ?
O9W Na9 O16W 48.7(13) . . ?
O11W Na9 O16W 127.7(19) . . ?
O79 Na10 O148 129.3(13) 2_757 . ?
O79 Na10 O29W 126.7(14) 2_757 . ?
O79 Na10 O30W 110.6(16) 2_757 . ?
O148 Na10 O29W 91.7(12) . . ?
O148 Na10 O30W 87.9(15) . . ?
O29W Na10 O30W 102.3(17) . . ?
C158 Na11 O160 19.0(5) . . ?
C158 Na11 O328 103.2(14) . 2_646 ?
C158 Na11 O329 88.4(14) . 2_646 ?
C158 Na11 Na12 71.7(11) . 2_747 ?
C158 Na11 Na14 98.3(12) . 2_747 ?
C158 Na11 O25W 144(2) . . ?
C158 Na11 O32W 112(2) . . ?
O160 Na11 O328 84.9(14) . 2_646 ?
O160 Na11 O329 85.1(16) . 2_646 ?
O160 Na11 Na12 89.2(15) . 2_747 ?
O160 Na11 Na14 80.7(13) . 2_747 ?
O160 Na11 O25W 162(2) . . ?
O160 Na11 O32W 102(2) . . ?
O328 Na11 O329 64.7(12) 2_646 2_646 ?
O328 Na11 Na12 142.1(17) 2_646 2_747 ?
O328 Na11 Na14 37.3(9) 2_646 2_747 ?
O328 Na11 O25W 113(2) 2_646 . ?
O328 Na11 O32W 74.9(19) 2_646 . ?
O329 Na11 Na12 77.5(14) 2_646 2_747 ?
O329 Na11 Na14 101.3(15) 2_646 2_747 ?
O329 Na11 O25W 106(2) 2_646 . ?
O329 Na11 O32W 138(2) 2_646 . ?
Na12 Na11 Na14 169.9(16) 2_747 2_747 ?
Na12 Na11 O25W 78.9(17) 2_747 . ?
Na12 Na11 O32W 143(2) 2_747 . ?
Na14 Na11 O25W 110.9(19) 2_747 . ?
Na14 Na11 O32W 41.7(17) 2_747 . ?
O25W Na11 O32W 80(2) . . ?
O29 Na12 Na9 84.7(10) . 2_757 ?
O29 Na12 Na11 97.6(12) . 2_757 ?
O29 Na12 O16W 134.3(15) . 2_757 ?
Na9 Na12 Na11 161.5(15) 2_757 2_757 ?
Na9 Na12 O16W 54.5(10) 2_757 2_757 ?
Na11 Na12 O16W 127.8(17) 2_757 2_757 ?
O328 Na14 Na4 131.1(15) 1_656 . ?
O328 Na14 Na11 50.3(11) 1_656 2_757 ?
O328 Na14 O12W 166(2) 1_656 . ?
O328 Na14 O13W 92.3(18) 1_656 . ?
O328 Na14 O21W 93.6(18) 1_656 . ?
O328 Na14 O32W 79.8(17) 1_656 2_757 ?
Na4 Na14 Na11 91.7(11) . 2_757 ?
Na4 Na14 O12W 40.6(10) . . ?
Na4 Na14 O13W 42.6(12) . . ?
Na4 Na14 O21W 128.2(19) . . ?
Na4 Na14 O32W 79.6(15) . 2_757 ?
Na11 Na14 O12W 115.6(16) 2_757 . ?
Na11 Na14 O13W 74.4(15) 2_757 . ?
Na11 Na14 O21W 102.7(18) 2_757 . ?
Na11 Na14 O32W 33.7(13) 2_757 2_757 ?
O12W Na14 O13W 82.4(18) . . ?
O12W Na14 O21W 89.7(19) . . ?
O12W Na14 O32W 86.8(19) . 2_757 ?
O13W Na14 O21W 169(2) . . ?
O13W Na14 O32W 86.3(19) . 2_757 ?
O21W Na14 O32W 86(2) . 2_757 ?
Na1 O4W Na5 121.2(8) . . ?
Na2 O5W Na8 117.1(9) . . ?
Na4 O12W Na14 95.6(16) . . ?
Na4 O13W Na14 96.8(18) . . ?
Na9 O16W Na12 74.0(14) . 2_747 ?
Na11 O32W Na14 105(2) . 2_747 ?

loop_
_geom_bond_atom_site_label_1
_geom_bond_atom_site_label_2
_geom_bond_distance
_geom_bond_site_symmetry_2
_geom_bond_publ_flag
O1 C2 1.427(7) . ?
O1 C6 1.424(7) . ?
C2 H2 1.0000 . ?
C2 C3 1.500(8) . ?
C2 O7 1.424(7) . ?
C3 H3 1.0000 . ?
C3 C4 1.505(8) . ?
C3 O8 1.436(9) . ?
C4 H4 1.0000 . ?
C4 C5 1.510(8) . ?
C4 O9 1.442(9) . ?
C5 H5 1.0000 . ?
C5 C6 1.506(8) . ?
C5 O147 1.422(7) . ?
C6 H6 1.0000 . ?
C6 C10 1.514(12) . ?
O7 C25 1.422(7) . ?
O8 Na9 2.40(3) 2_757 ?
C10 H10A 0.9900 . ?
C10 H10B 0.9900 . ?
C10 S11 1.807(10) . ?
S11 C12 1.763(7) . ?
C12 C13 1.3900 . ?
C12 C17 1.3900 . ?
C13 H13 0.9500 . ?
C13 C14 1.3900 . ?
C14 H14 0.9500 . ?
C14 C15 1.3900 . ?
C15 C16 1.3900 . ?
C15 C18 1.554(13) . ?
C16 H16 0.9500 . ?
C16 C17 1.3900 . ?
C17 H17 0.9500 . ?
C18 O19 1.194(8) . ?
C18 O20 1.193(8) . ?
O20 Na7 2.66(2) 2_747 ?
O21 C22 1.428(7) . ?
O21 C26 1.422(8) . ?
C22 H22 1.0000 . ?
C22 C23 1.509(8) . ?
C22 O27 1.428(7) . ?
C23 H23 1.0000 . ?
C23 C24 1.504(8) . ?
C23 O28 1.436(9) . ?
C24 H24 1.0000 . ?
C24 C25 1.506(8) . ?
C24 O29 1.438(9) . ?
C25 H25 1.0000 . ?
C25 C26 1.504(8) . ?
C26 H26 1.0000 . ?
C26 C30 1.511(12) . ?
O27 C45 1.431(7) . ?
O29 Na12 3.00(4) . ?
C30 H30A 0.9900 . ?
C30 H30B 0.9900 . ?
C30 S31 1.812(10) . ?
S31 C32 1.755(7) . ?
C32 C33 1.3900 . ?
C32 C37 1.3900 . ?
C33 H33 0.9500 . ?
C33 C34 1.3900 . ?
C34 H34 0.9500 . ?
C34 C35 1.3900 . ?
C35 C36 1.3900 . ?
C35 C38 1.559(13) . ?
C36 H36 0.9500 . ?
C36 C37 1.3900 . ?
C37 H37 0.9500 . ?
C38 O39 1.195(8) . ?
C38 O40 1.188(8) . ?
O39 Na8 2.84(3) 2_747 ?
O41 C42 1.418(7) . ?
O41 C46 1.425(8) . ?
C42 H42 1.0000 . ?
C42 C43 1.505(8) . ?
C42 O47 1.425(7) . ?
C43 H43 1.0000 . ?
C43 C44 1.502(8) . ?
C43 O48 1.436(9) . ?
C44 H44 1.0000 . ?
C44 C45 1.503(8) . ?
C44 O49 1.434(9) . ?
C45 H45 1.0000 . ?
C45 C46 1.508(8) . ?
C46 H46 1.0000 . ?
C46 C50 1.523(12) . ?
O47 C65 1.426(7) . ?
O48 Na4 2.43(2) . ?
O49 Na4 2.53(2) . ?
C50 H50A 0.9900 . ?
C50 H50B 0.9900 . ?
C50 S51 1.803(10) . ?
S51 C52 1.748(8) . ?
C52 C53 1.3900 . ?
C52 C57 1.3900 . ?
C53 H53 0.9500 . ?
C53 C54 1.3900 . ?
C54 H54 0.9500 . ?
C54 C55 1.3900 . ?
C55 C56 1.3900 . ?
C55 C58 1.556(13) . ?
C56 H56 0.9500 . ?
C56 C57 1.3900 . ?
C57 H57 0.9500 . ?
C58 O59 1.189(8) . ?
C58 O60 1.190(8) . ?
O60 Na8 2.81(3) 2_747 ?
O61 C62 1.423(7) . ?
O61 C66 1.428(7) . ?
C62 H62 1.0000 . ?
C62 C63 1.504(8) . ?
C62 O67 1.429(7) . ?
C63 H63 1.0000 . ?
C63 C64 1.506(8) . ?
C63 O68 1.438(9) . ?
C64 H64 1.0000 . ?
C64 C65 1.506(8) . ?
C64 O69 1.441(9) . ?
C65 H65 1.0000 . ?
C65 C66 1.506(8) . ?
C66 H66 1.0000 . ?
C66 C70 1.518(12) . ?
O67 C85 1.425(7) . ?
O68 Na6 2.55(2) . ?
O69 Na6 2.50(2) . ?
C70 H70A 0.9900 . ?
C70 H70B 0.9900 . ?
C70 S71 1.800(10) . ?
S71 C72 1.748(7) . ?
C72 C73 1.3900 . ?
C72 C77 1.3900 . ?
C73 H73 0.9500 . ?
C73 C74 1.3900 . ?
C74 H74 0.9500 . ?
C74 C75 1.3900 . ?
C75 C76 1.3900 . ?
C75 C78 1.555(13) . ?
C76 H76 0.9500 . ?
C76 C77 1.3900 . ?
C77 H77 0.9500 . ?
C78 O79 1.188(8) . ?
C78 O80 1.190(8) . ?
O79 Na10 2.87(4) 2_747 ?
O81 C82 1.420(7) . ?
O81 C86 1.423(8) . ?
C82 H82 1.0000 . ?
C82 C83 1.502(8) . ?
C82 O87 1.432(7) . ?
C83 H83 1.0000 . ?
C83 C84 1.505(8) . ?
C83 O88 1.435(9) . ?
C84 H84 1.0000 . ?
C84 C85 1.508(8) . ?
C84 O89 1.440(9) . ?
C85 H85 1.0000 . ?
C85 C86 1.508(8) . ?
C86 H86 1.0000 . ?
C86 C90 1.518(12) . ?
O87 C105 1.429(7) . ?
O88 Na5 2.48(2) . ?
O88 Na7 2.81(2) . ?
C90 H90A 0.9900 . ?
C90 H90B 0.9900 . ?
C90 S91 1.799(10) . ?
S91 C92 1.741(8) . ?
C92 C93 1.3900 . ?
C92 C97 1.3900 . ?
C93 H93 0.9500 . ?
C93 C94 1.3900 . ?
C94 H94 0.9500 . ?
C94 C95 1.3900 . ?
C95 C96 1.3900 . ?
C95 C98 1.558(14) . ?
C96 H96 0.9500 . ?
C96 C97 1.3900 . ?
C97 H97 0.9500 . ?
C98 O99 1.186(8) . ?
C98 O100 1.187(8) . ?
O101 C102 1.417(7) . ?
O101 C106 1.431(7) . ?
C102 H102 1.0000 . ?
C102 C103 1.503(8) . ?
C102 O107 1.430(7) . ?
C103 H103 1.0000 . ?
C103 C104 1.503(8) . ?
C103 O108 1.439(9) . ?
C104 H104 1.0000 . ?
C104 C105 1.507(8) . ?
C104 O109 1.433(9) . ?
C105 H105 1.0000 . ?
C105 C106 1.509(8) . ?
C106 H106 1.0000 . ?
C106 C110 1.528(12) . ?
O107 C125 1.432(7) . ?
O109 Na1 2.425(14) . ?
O109 Na7 2.70(2) . ?
C110 H11A 0.9900 . ?
C110 H11B 0.9900 . ?
C110 S111 1.779(10) . ?
S111 C112 1.732(9) . ?
C112 C113 1.3900 . ?
C112 C117 1.3900 . ?
C113 H113 0.9500 . ?
C113 C114 1.3900 . ?
C114 H114 0.9500 . ?
C114 C115 1.3900 . ?
C115 C116 1.3900 . ?
C115 C118 1.558(14) . ?
C116 H116 0.9500 . ?
C116 C117 1.3900 . ?
C117 H117 0.9500 . ?
C118 O119 1.190(8) . ?
C118 O120 1.188(8) . ?
O121 C122 1.420(7) . ?
O121 C126 1.428(7) . ?
C122 H122 1.0000 . ?
C122 C123 1.503(8) . ?
C122 O127 1.420(7) . ?
C123 H123 1.0000 . ?
C123 C124 1.500(8) . ?
C123 O128 1.437(9) . ?
C124 H124 1.0000 . ?
C124 C125 1.507(8) . ?
C124 O129 1.434(9) . ?
C125 H125 1.0000 . ?
C125 C126 1.505(8) . ?
C126 H126 1.0000 . ?
C126 C130 1.516(12) . ?
O127 C145 1.423(7) . ?
O128 Na2 2.362(15) . ?
O129 Na2 2.454(15) . ?
C130 H13A 0.9900 . ?
C130 H13B 0.9900 . ?
C130 S131 1.810(10) . ?
S131 C132 1.751(8) . ?
C132 C133 1.3900 . ?
C132 C137 1.3900 . ?
C133 H133 0.9500 . ?
C133 C134 1.3900 . ?
C134 H134 0.9500 . ?
C134 C135 1.3900 . ?
C135 C136 1.3900 . ?
C135 C138 1.560(13) . ?
C136 H136 0.9500 . ?
C136 C137 1.3900 . ?
C137 H137 0.9500 . ?
C138 O139 1.190(8) . ?
C138 O140 1.184(8) . ?
O139 Na9 2.32(3) . ?
O141 C142 1.428(8) . ?
O141 C146 1.422(7) . ?
C142 H142 1.0000 . ?
C142 C143 1.507(8) . ?
C142 O147 1.430(7) . ?
C143 H143 1.0000 . ?
C143 C144 1.503(8) . ?
C143 O148 1.436(9) . ?
C144 H144 1.0000 . ?
C144 C145 1.503(8) . ?
C144 O149 1.433(9) . ?
C145 H145 1.0000 . ?
C145 C146 1.503(8) . ?
C146 H146 1.0000 . ?
C146 C150 1.515(12) . ?
O148 Na10 2.83(4) . ?
C150 H15A 0.9900 . ?
C150 H15B 0.9900 . ?
C150 S151 1.807(10) . ?
S151 C152 1.750(7) . ?
C152 C153 1.3900 . ?
C152 C157 1.3900 . ?
C153 H153 0.9500 . ?
C153 C154 1.3900 . ?
C154 H154 0.9500 . ?
C154 C155 1.3900 . ?
C155 C156 1.3900 . ?
C155 C158 1.557(13) . ?
C156 H156 0.9500 . ?
C156 C157 1.3900 . ?
C157 H157 0.9500 . ?
C158 O159 1.189(8) . ?
C158 O160 1.189(8) . ?
C158 Na11 3.11(4) . ?
O160 Na11 2.32(4) . ?
O201 C202 1.429(8) . ?
O201 C206 1.432(8) . ?
C202 H202 1.0000 . ?
C202 C203 1.478(9) . ?
C202 O207 1.433(8) . ?
C203 H203 1.0000 . ?
C203 C204 1.480(9) . ?
C203 O208 1.464(10) . ?
C204 H204 1.0000 . ?
C204 C205 1.480(9) . ?
C204 O209 1.462(10) . ?
C205 H205 1.0000 . ?
C205 C206 1.480(9) . ?
C205 O347 1.440(8) . ?
C206 H206 1.0000 . ?
C206 C210 1.548(15) . ?
O207 C225 1.438(8) . ?
O208 Na3 2.60(2) . ?
O209 Na3 2.48(2) . ?
C210 H21A 0.9900 . ?
C210 H21B 0.9900 . ?
C210 S211 1.800(12) . ?
S211 C212 1.737(9) . ?
C212 C213 1.3900 . ?
C212 C217 1.3900 . ?
C213 H213 0.9500 . ?
C213 C214 1.3900 . ?
C214 H214 0.9500 . ?
C214 C215 1.3900 . ?
C215 C216 1.3900 . ?
C215 C218 1.540(16) . ?
C216 H216 0.9500 . ?
C216 C217 1.3900 . ?
C217 H217 0.9500 . ?
C218 O219 1.197(9) . ?
C218 O220 1.204(10) . ?
O221 C222 1.434(8) . ?
O221 C226 1.439(8) . ?
C222 H222 1.0000 . ?
C222 C223 1.480(9) . ?
C222 O227 1.442(8) . ?
C223 H223 1.0000 . ?
C223 C224 1.484(9) . ?
C223 O228 1.460(10) . ?
C224 H224 1.0000 . ?
C224 C225 1.482(9) . ?
C224 O229 1.464(10) . ?
C225 H225 1.0000 . ?
C225 C226 1.483(9) . ?
C226 H226 1.0000 . ?
C226 C230 1.547(15) . ?
O227 C245 1.442(8) . ?
O228 Na1 2.372(15) . ?
C230 H23A 0.9900 . ?
C230 H23B 0.9900 . ?
C230 S231 1.802(12) . ?
S231 C232 1.740(9) . ?
C232 C233 1.3900 . ?
C232 C237 1.3900 . ?
C233 H233 0.9500 . ?
C233 C234 1.3900 . ?
C234 H234 0.9500 . ?
C234 C235 1.3900 . ?
C235 C236 1.3900 . ?
C235 C238 1.542(16) . ?
C236 H236 0.9500 . ?
C236 C237 1.3900 . ?
C237 H237 0.9500 . ?
C238 O239 1.200(10) . ?
C238 O240 1.200(10) . ?
O241 C242 1.438(8) . ?
O241 C246 1.438(8) . ?
C242 H242 1.0000 . ?
C242 C243 1.488(8) . ?
C242 O247 1.437(8) . ?
C243 H243 1.0000 . ?
C243 C244 1.482(9) . ?
C243 O248 1.461(10) . ?
C244 H244 1.0000 . ?
C244 C245 1.483(8) . ?
C244 O249 1.463(10) . ?
C245 H245 1.0000 . ?
C245 C246 1.480(9) . ?
C246 H246 1.0000 . ?
C246 C250 1.544(15) . ?
O247 C265 1.437(8) . ?
C250 H25A 0.9900 . ?
C250 H25B 0.9900 . ?
C250 S251 1.805(12) . ?
S251 C252 1.743(9) . ?
C252 C253 1.3900 . ?
C252 C257 1.3900 . ?
C253 H253 0.9500 . ?
C253 C254 1.3900 . ?
C254 H254 0.9500 . ?
C254 C255 1.3900 . ?
C255 C256 1.3900 . ?
C255 C258 1.543(16) . ?
C256 H256 0.9500 . ?
C256 C257 1.3900 . ?
C257 H257 0.9500 . ?
C258 O259 1.197(10) . ?
C258 O260 1.198(10) . ?
O260 Na9 2.54(3) 1_565 ?
O261 C262 1.434(8) . ?
O261 C266 1.434(8) . ?
C262 H262 1.0000 . ?
C262 C263 1.482(9) . ?
C262 O267 1.437(8) . ?
C263 H263 1.0000 . ?
C263 C264 1.484(9) . ?
C263 O268 1.467(11) . ?
C264 H264 1.0000 . ?
C264 C265 1.484(9) . ?
C264 O269 1.466(10) . ?
C265 H265 1.0000 . ?
C265 C266 1.486(9) . ?
C266 H266 1.0000 . ?
C266 C270 1.546(15) . ?
O267 C285 1.440(8) . ?
O268 Na13 2.52(6) . ?
C270 H27A 0.9900 . ?
C270 H27B 0.9900 . ?
C270 S271 1.799(12) . ?
O281 C282 1.437(8) . ?
O281 C286 1.440(8) . ?
C282 H282 1.0000 . ?
C282 C283 1.481(9) . ?
C282 O287 1.437(8) . ?
C283 H283 1.0000 . ?
C283 C284 1.481(9) . ?
C283 O288 1.469(11) . ?
C284 H284 1.0000 . ?
C284 C285 1.480(9) . ?
C284 O289 1.463(11) . ?
C285 H285 1.0000 . ?
C285 C286 1.482(9) . ?
C286 H286 1.0000 . ?
C286 C290 1.542(15) . ?
O287 C305 1.440(8) . ?
C290 H29A 0.9900 . ?
C290 H29B 0.9900 . ?
C290 S291 1.790(12) . ?
S291 C292 1.741(9) . ?
C292 C293 1.3900 . ?
C292 C297 1.3900 . ?
C293 H293 0.9500 . ?
C293 C294 1.3900 . ?
C294 H294 0.9500 . ?
C294 C295 1.3900 . ?
C295 C296 1.3900 . ?
C295 C298 1.543(16) . ?
C296 H296 0.9500 . ?
C296 C297 1.3900 . ?
C297 H297 0.9500 . ?
C298 O299 1.201(10) . ?
C298 O300 1.197(10) . ?
S29A C29B 1.737(10) . ?
C29B C29C 1.3900 . ?
C29B C29G 1.3900 . ?
C29C H29E 0.9500 . ?
C29C C29D 1.3900 . ?
C29D H29F 0.9500 . ?
C29D C29E 1.3900 . ?
C29E C29F 1.3900 . ?
C29E C29H 1.543(16) . ?
C29F H29G 0.9500 . ?
C29F C29G 1.3900 . ?
C29G H29H 0.9500 . ?
C29H O29I 1.199(10) . ?
C29H O29J 1.200(10) . ?
O301 C302 1.435(8) . ?
O301 C306 1.438(8) . ?
C302 H302 1.0000 . ?
C302 C303 1.476(9) . ?
C302 O307 1.440(8) . ?
C303 H303 1.0000 . ?
C303 C304 1.479(9) . ?
C303 O308 1.466(11) . ?
C304 H304 1.0000 . ?
C304 C305 1.482(9) . ?
C304 O309 1.462(11) . ?
C305 H305 1.0000 . ?
C305 C306 1.484(9) . ?
C306 H306 1.0000 . ?
C306 C310 1.551(15) . ?
O307 C325 1.437(8) . ?
C310 H31A 0.9900 . ?
C310 H31B 0.9900 . ?
C310 S311 1.785(12) . ?
S311 C312 1.740(9) . ?
C312 C313 1.3900 . ?
C312 C317 1.3900 . ?
C313 H313 0.9500 . ?
C313 C314 1.3900 . ?
C314 H314 0.9500 . ?
C314 C315 1.3900 . ?
C315 C316 1.3900 . ?
C315 C318 1.545(16) . ?
C316 H316 0.9500 . ?
C316 C317 1.3900 . ?
C317 H317 0.9500 . ?
C318 O319 1.209(9) . ?
C318 O320 1.193(9) . ?
O321 C322 1.433(8) . ?
O321 C326 1.433(8) . ?
C322 H322 1.0000 . ?
C322 C323 1.479(9) . ?
C322 O327 1.437(8) . ?
C323 H323 1.0000 . ?
C323 C324 1.483(9) . ?
C323 O328 1.466(10) . ?
C324 H324 1.0000 . ?
C324 C325 1.481(9) . ?
C324 O329 1.461(11) . ?
C325 H325 1.0000 . ?
C325 C326 1.476(9) . ?
C326 H326 1.0000 . ?
C326 C330 1.547(15) . ?
O327 C345 1.435(8) . ?
O328 Na11 2.91(5) 2_656 ?
O328 Na14 2.29(4) 1_454 ?
O329 Na11 2.50(5) 2_656 ?
C330 H33A 0.9900 . ?
C330 H33B 0.9900 . ?
C330 S331 1.801(12) . ?
S331 C332 1.735(9) . ?
C332 C333 1.3900 . ?
C332 C337 1.3900 . ?
C333 H333 0.9500 . ?
C333 C334 1.3900 . ?
C334 H334 0.9500 . ?
C334 C335 1.3900 . ?
C335 C336 1.3900 . ?
C335 C338 1.542(16) . ?
C336 H336 0.9500 . ?
C336 C337 1.3900 . ?
C337 H337 0.9500 . ?
C338 O339 1.199(10) . ?
C338 O340 1.200(10) . ?
O341 C342 1.433(8) . ?
O341 C346 1.436(8) . ?
C342 H342 1.0000 . ?
C342 C343 1.482(9) . ?
C342 O347 1.439(8) . ?
C343 H343 1.0000 . ?
C343 C344 1.486(9) . ?
C343 O348 1.468(10) . ?
C344 H344 1.0000 . ?
C344 C345 1.481(9) . ?
C344 O349 1.468(10) . ?
C345 H345 1.0000 . ?
C345 C346 1.486(9) . ?
C346 H346 1.0000 . ?
C346 C350 1.552(15) . ?
C350 H35A 0.9900 . ?
C350 H35B 0.9900 . ?
C350 S351 1.803(13) . ?
S351 C352 1.736(10) . ?
C352 C353 1.3900 . ?
C352 C357 1.3900 . ?
C353 H353 0.9500 . ?
C353 C354 1.3900 . ?
C354 H354 0.9500 . ?
C354 C355 1.3900 . ?
C355 C356 1.3900 . ?
C355 C358 1.543(16) . ?
C356 H356 0.9500 . ?
C356 C357 1.3900 . ?
C357 H357 0.9500 . ?
C358 O359 1.199(10) . ?
C358 O360 1.199(10) . ?
C1S H1S1 0.9900 . ?
C1S H1S2 0.9900 . ?
C1S C2S 1.505(18) . ?
C1S N6S 1.55(3) . ?
C2S H2S1 0.9900 . ?
C2S H2S2 0.9900 . ?
C2S O3S 1.43(3) . ?
O3S C4S 1.47(3) . ?
C4S H4S1 0.9900 . ?
C4S H4S2 0.9900 . ?
C4S C5S 1.41(3) . ?
C5S H5S1 0.9900 . ?
C5S H5S2 0.9900 . ?
C5S N6S 1.52(3) . ?
N6S C7S 1.54(2) . ?
C7S H7S 1.0000 . ?
C7S C8S 1.53(2) . ?
C7S C12S 1.50(3) . ?
C8S H8S1 0.9900 . ?
C8S H8S2 0.9900 . ?
C8S C9S 1.55(2) . ?
C9S C10S 1.46(3) . ?
C9S C13S 1.59(3) . ?
C9S C15S 1.53(3) . ?
C10S H10S 1.0000 . ?
C10S C11S 1.58(3) . ?
C10S C18S 1.51(3) . ?
C11S H11C 0.9900 . ?
C11S H11D 0.9900 . ?
C11S C12S 1.53(3) . ?
C12S H12S 1.0000 . ?
C12S O14S 1.476(19) . ?
C13S H13C 0.9800 . ?
C13S H13D 0.9800 . ?
C13S H13E 0.9800 . ?
O14S Na7 2.87(2) . ?
C15S H15S 1.0000 . ?
C15S C16S 1.59(2) . ?
C15S C19S 1.54(2) . ?
C16S H16S 1.0000 . ?
C16S C17S 1.388(15) . ?
C16S C22S 1.60(3) . ?
C17S H17A 0.9900 . ?
C17S H17B 0.9900 . ?
C17S C18S 1.51(3) . ?
C18S H18A 0.9900 . ?
C18S H18B 0.9900 . ?
C19S H19S 0.9500 . ?
C19S C20S 1.51(2) . ?
C20S H20A 0.9900 . ?
C20S H20B 0.9900 . ?
C20S C21S 1.54(3) . ?
C21S C22S 1.49(3) . ?
C21S C23S 1.58(3) . ?
C21S C24S 1.50(3) . ?
C22S H22S 1.0000 . ?
C22S C26S 1.56(3) . ?
C23S H23C 0.9800 . ?
C23S H23D 0.9800 . ?
C23S H23E 0.9800 . ?
C24S H24S 1.0000 . ?
C24S C25S 1.63(2) . ?
C24S O27S 1.38(2) . ?
C25S H25S 1.0000 . ?
C25S C26S 1.49(2) . ?
C25S N31S 1.48(2) . ?
C26S H26A 0.9900 . ?
C26S H26B 0.9900 . ?
O27S C28S 1.32(3) . ?
C28S O29S 1.25(3) . ?
C28S C30S 1.47(3) . ?
N31S C32S 1.539(17) . ?
N31S C35S 1.49(3) . ?
N31S C38S 1.59(3) . ?
C32S H32A 0.9900 . ?
C32S H32B 0.9900 . ?
C32S C33S 1.52(3) . ?
C33S H33S 0.9500 . ?
C33S C34S 1.28(3) . ?
C34S H34A 0.9500 . ?
C34S H34B 0.9500 . ?
C35S H35C 0.9900 . ?
C35S H35D 0.9900 . ?
C35S C36S 1.57(3) . ?
C36S H36A 0.9900 . ?
C36S H36B 0.9900 . ?
C36S C37S 1.393(18) . ?
C37S H37A 0.9900 . ?
C37S H37B 0.9900 . ?
C37S C38S 1.434(13) . ?
C38S H38A 0.9900 . ?
C38S H38B 0.9900 . ?
C51S H51A 0.9900 . ?
C51S H51B 0.9900 . ?
C51S C52S 1.488(13) . ?
C51S N56S 1.54(3) . ?
C52S H52A 0.9900 . ?
C52S H52B 0.9900 . ?
C52S O53S 1.42(3) . ?
O53S C54S 1.49(3) . ?
C54S H54A 0.9900 . ?
C54S H54B 0.9900 . ?
C54S C55S 1.42(3) . ?
C55S H55A 0.9900 . ?
C55S H55B 0.9900 . ?
C55S N56S 1.52(3) . ?
N56S C57S 1.53(3) . ?
C57S H57S 1.0000 . ?
C57S C58S 1.51(3) . ?
C57S C62S 1.50(3) . ?
C58S H58A 0.9900 . ?
C58S H58B 0.9900 . ?
C58S C59S 1.54(3) . ?
C59S C60S 1.47(3) . ?
C59S C63S 1.58(3) . ?
C59S C65S 1.51(3) . ?
C60S H60S 1.0000 . ?
C60S C61S 1.59(3) . ?
C60S C68S 1.50(3) . ?
C61S H61A 0.9900 . ?
C61S H61B 0.9900 . ?
C61S C62S 1.53(3) . ?
C62S H62S 1.0000 . ?
C62S O64S 1.47(2) . ?
C63S H63A 0.9800 . ?
C63S H63B 0.9800 . ?
C63S H63C 0.9800 . ?
C65S H65S 1.0000 . ?
C65S C66S 1.60(3) . ?
C65S C69S 1.55(3) . ?
C66S H66S 1.0000 . ?
C66S C67S 1.390(17) . ?
C66S C72S 1.60(3) . ?
C67S H67A 0.9900 . ?
C67S H67B 0.9900 . ?
C67S C68S 1.53(3) . ?
C68S H68A 0.9900 . ?
C68S H68B 0.9900 . ?
C69S H69S 0.9500 . ?
C69S C70S 1.50(3) . ?
C70S H70C 0.9900 . ?
C70S H70D 0.9900 . ?
C70S C71S 1.55(3) . ?
C71S C72S 1.49(3) . ?
C71S C73S 1.57(3) . ?
C71S C74S 1.50(3) . ?
C72S H72S 1.0000 . ?
C72S C76S 1.54(3) . ?
C73S H73A 0.9800 . ?
C73S H73B 0.9800 . ?
C73S H73C 0.9800 . ?
C74S H74S 1.0000 . ?
C74S C75S 1.628(16) . ?
C74S O77S 1.35(2) . ?
C75S H75S 1.0000 . ?
C75S C76S 1.492(17) . ?
C75S N81S 1.45(3) . ?
C76S H76A 0.9900 . ?
C76S H76B 0.9900 . ?
O77S C78S 1.35(3) . ?
N81S C82S 1.510(13) . ?
N81S C85S 1.515(13) . ?
N81S C88S 1.510(13) . ?
C82S H82A 0.9900 . ?
C82S H82B 0.9900 . ?
C82S C83S 1.53(3) . ?
C83S H83S 0.9500 . ?
C83S C84S 1.28(3) . ?
C84S H84A 0.9500 . ?
C84S H84B 0.9500 . ?
C83' H83' 0.9500 . ?
C83' C84' 1.29(3) . ?
C84' H84C 0.9500 . ?
C84' H84D 0.9500 . ?
C85S H85A 0.9900 . ?
C85S H85B 0.9900 . ?
C85S C86S 1.548(10) . ?
C86S H86A 0.9900 . ?
C86S H86B 0.9900 . ?
C86S C87S 1.549(10) . ?
C87S H87A 0.9900 . ?
C87S H87B 0.9900 . ?
C87S C88S 1.539(10) . ?
C88S H88A 0.9900 . ?
C88S H88B 0.9900 . ?
Na1 Na5 4.136(16) . ?
Na1 O1W 2.476(14) . ?
Na1 O2W 2.388(16) . ?
Na1 O3W 2.379(17) . ?
Na1 O4W 2.427(19) . ?
Na2 O5W 2.27(2) . ?
Na2 O6W 2.48(2) . ?
Na2 O7W 2.37(3) . ?
Na2 O17W 2.42(2) . ?
Na3 O8W 2.43(3) . ?
Na3 O10W 2.33(3) . ?
Na3 O15W 2.39(4) . ?
Na4 Na14 3.50(4) . ?
Na4 O12W 2.29(4) . ?
Na4 O13W 2.38(4) . ?
Na4 O14W 2.51(7) . ?
Na4 O26W 2.40(4) . ?
Na5 O4W 2.32(2) . ?
Na5 O18W 2.41(3) . ?
Na5 O19W 2.53(3) . ?
Na5 O20W 2.20(4) . ?
Na5 O28W 1.95(4) . ?
Na6 O22W 2.30(4) . ?
Na6 O23W 2.05(6) . ?
Na6 O24W 2.38(8) . ?
Na7 O20 2.66(2) 2_757 ?
Na8 O39 2.84(3) 2_757 ?
Na8 O60 2.81(3) 2_757 ?
Na8 O5W 2.72(3) . ?
Na8 O27W 2.53(6) 2_757 ?
Na9 O8 2.40(3) 2_747 ?
Na9 O260 2.54(3) 1_545 ?
Na9 Na12 3.07(4) 2_747 ?
Na9 O9W 2.85(6) . ?
Na9 O11W 2.36(6) . ?
Na9 O16W 2.60(4) . ?
Na10 O79 2.87(4) 2_757 ?
Na10 O29W 3.00(5) . ?
Na10 O30W 2.67(6) . ?
Na11 O328 2.91(5) 2_646 ?
Na11 O329 2.50(5) 2_646 ?
Na11 Na12 3.13(5) 2_747 ?
Na11 Na14 3.78(5) 2_747 ?
Na11 O25W 2.84(8) . ?
Na11 O32W 2.17(6) . ?
Na12 Na9 3.07(4) 2_757 ?
Na12 Na11 3.13(5) 2_757 ?
Na12 O16W 2.50(5) 2_757 ?
Na14 O328 2.29(4) 1_656 ?
Na14 Na11 3.78(5) 2_757 ?
Na14 O12W 2.44(5) . ?
Na14 O13W 2.30(5) . ?
Na14 O21W 2.33(6) . ?
Na14 O32W 2.60(6) 2_757 ?
O16W Na12 2.50(5) 2_747 ?
O27W Na8 2.53(6) 2_747 ?
O32W Na14 2.60(6) 2_747 ?
